data_7132923
loop_
_publ_author_name
'Elsayed Moussa, Mehdi'
'Shelyganov, Pavel A.'
'Seidl, Michael'
'Zimmermann, Lisa'
'Scheer, Manfred'

_publ_section_title
;
 Supramolecular compounds assembled from the heteroleptic tetrahedral
 complex
 [{CpMo(CO)<sub>2</sub>}<sub>2</sub>(&#x3bc;,&#x3b7;<sup>2</sup>-AsSb)]
 and metal salts.
;
_journal_issue 35
_journal_name_full 'Chemical communications (Cambridge, England)'
_journal_page_first 4703
_journal_page_last 4706
_journal_paper_doi 10.1039/d4cc01001a
_journal_volume 60
_journal_year 2024
_chemical_formula_moiety
'C33.12 H27.68 As2 Cu2 Mo4 N2.56 O8 Sb2, 2(Al C36 F46 O3), 0.44(C2 H3 N1), C H2 Cl2, 1.8[CH2Cl2]'
_chemical_formula_sum 'C108.8 H34.6 Al2 As2 Cl5.6 Cu2 F92 Mo4 N3 O14 Sb2'
_chemical_formula_weight 4512.25
_space_group_crystal_system monoclinic
_space_group_IT_number 14
_space_group_name_Hall '-P 2yn'
_space_group_name_H-M_alt 'P 1 21/n 1'
_atom_sites_solution_hydrogens geom
_audit_creation_date 2024-03-28
_audit_creation_method
;
Olex2 1.5-alpha
(compiled 2024.02.16 svn.r378c4104 for OlexSys, GUI svn.r6928)
;
_audit_update_record
;
2024-03-28 deposited with the CCDC.	2024-04-04 downloaded from the CCDC.
;
_cell_angle_alpha 90
_cell_angle_beta 98.5123(11)
_cell_angle_gamma 90
_cell_formula_units_Z 4
_cell_length_a 23.6343(3)
_cell_length_b 19.0078(2)
_cell_length_c 31.4538(3)
_cell_measurement_reflns_used 41121
_cell_measurement_temperature 123.01(10)
_cell_measurement_theta_max 74.0650
_cell_measurement_theta_min 3.6290
_cell_volume 13974.5(3)
_computing_cell_refinement 'CrysAlisPro 1.171.40.82a (Rigaku OD, 2020)'
_computing_data_collection 'CrysAlisPro 1.171.40.82a (Rigaku OD, 2020)'
_computing_data_reduction 'CrysAlisPro 1.171.40.82a (Rigaku OD, 2020)'
_computing_molecular_graphics 'Olex2 1.5-alpha (Dolomanov et al., 2009)'
_computing_publication_material 'Olex2 1.5-alpha (Dolomanov et al., 2009)'
_computing_structure_refinement 'SHELXL 2018/3 (Sheldrick, 2015)'
_diffrn_ambient_temperature 123.01(10)
_diffrn_detector_area_resol_mean 4.2047
_diffrn_detector_type TitanS2
_diffrn_measured_fraction_theta_full 0.993
_diffrn_measured_fraction_theta_max 0.959
_diffrn_measurement_details
;
List of Runs (angles in degrees, time in seconds):

  # Type    Start    End  Width  t~exp~   \w     \q     \k     \f   Frames
#--------------------------------------------------------------------------
  1  \w   -116.00 -23.00   0.50    5.00    --  -45.40 -37.00 -30.00  186
  2  \w     17.00 121.00   0.50    5.00    --   45.40  19.00 -90.00  208
  3  \w     36.00  72.00   0.50   20.00    --  104.50 -45.00 -90.00   72
  4  \w    103.00 176.00   0.50   20.00    --  104.50  77.00 -60.00  146
  5  \w     35.00  93.00   0.50   20.00    --  104.50 -61.00-180.00  116
  6  \w     97.00 176.00   0.50   20.00    --  104.50 125.00  60.00  158
  7  \w     35.00  93.00   0.50   20.00    --  104.50 -61.00  60.00  116
  8  \w     97.00 176.00   0.50   20.00    --  104.50 125.00  30.00  158
  9  \w    103.00 176.00   0.50   20.00    --  104.50  77.00-180.00  146
 10  \w     -5.00  30.00   0.50    5.00    --  -45.40  19.00 150.00   70
 11  \w   -115.00 -21.00   0.50    5.00    --  -45.40 -57.00  90.00  188
 12  \w    -30.00  48.00   0.50    5.00    --   45.40 -19.00 -90.00  156
;
_diffrn_measurement_device 'four-circle diffractometer'
_diffrn_measurement_device_type 'GV50, TitanS2'
_diffrn_measurement_method '\w scans'
_diffrn_radiation_type CuK\a
_diffrn_radiation_wavelength 1.54184
_diffrn_reflns_av_R_equivalents 0.0532
_diffrn_reflns_av_unetI/netI 0.0424
_diffrn_reflns_Laue_measured_fraction_full 0.993
_diffrn_reflns_Laue_measured_fraction_max 0.959
_diffrn_reflns_limit_h_max 29
_diffrn_reflns_limit_h_min -29
_diffrn_reflns_limit_k_max 23
_diffrn_reflns_limit_k_min -23
_diffrn_reflns_limit_l_max 37
_diffrn_reflns_limit_l_min -38
_diffrn_reflns_number 77578
_diffrn_reflns_point_group_measured_fraction_full 0.993
_diffrn_reflns_point_group_measured_fraction_max 0.959
_diffrn_reflns_theta_full 67.684
_diffrn_reflns_theta_max 74.554
_diffrn_reflns_theta_min 3.435
_exptl_absorpt_coefficient_mu 9.523
_exptl_absorpt_correction_T_max 1.000
_exptl_absorpt_correction_T_min 0.013
_exptl_absorpt_correction_type gaussian
_exptl_absorpt_process_details
;
CrysAlisPro 1.171.40.82a (Rigaku Oxford Diffraction, 2020)
Numerical absorption correction based on gaussian integration over
a multifaceted crystal model
Empirical absorption correction using spherical harmonics,
implemented in SCALE3 ABSPACK scaling algorithm.
;
_exptl_crystal_colour orange
_exptl_crystal_colour_primary orange
_exptl_crystal_density_diffrn 2.145
_exptl_crystal_description plate
_exptl_crystal_F_000 8654
_exptl_crystal_size_max 0.67
_exptl_crystal_size_mid 0.31
_exptl_crystal_size_min 0.07
_refine_diff_density_max 1.668
_refine_diff_density_min -1.940
_refine_diff_density_rms 0.144
_refine_ls_extinction_method none
_refine_ls_goodness_of_fit_ref 1.078
_refine_ls_hydrogen_treatment constr
_refine_ls_matrix_type full
_refine_ls_number_parameters 2399
_refine_ls_number_reflns 27430
_refine_ls_number_restraints 665
_refine_ls_restrained_S_all 1.103
_refine_ls_R_factor_all 0.0757
_refine_ls_R_factor_gt 0.0716
_refine_ls_shift/su_max 0.001
_refine_ls_shift/su_mean 0.000
_refine_ls_structure_factor_coef Fsqd
_refine_ls_weighting_details 'w=1/[\s^2^(Fo^2^)+(0.0799P)^2^+96.7712P] where P=(Fo^2^+2Fc^2^)/3'
_refine_ls_weighting_scheme calc
_refine_ls_wR_factor_gt 0.1842
_refine_ls_wR_factor_ref 0.1875
_reflns_Friedel_coverage 0.000
_reflns_number_gt 25179
_reflns_number_total 27430
_reflns_threshold_expression 'I > 2\s(I)'
_cod_data_source_file d4cc01001a2.cif
_cod_data_source_block psh_132_mp_testabs
_cod_depositor_comments 'Adding full bibliography for 7132918--7132923.cif.'
_cod_original_formula_sum 'C108.80 H34.60 Al2 As2 Cl5.60 Cu2 F92 Mo4 N3 O14 Sb2'
_cod_database_code 7132923
_shelx_shelxl_version_number 2018/3
_shelx_space_group_comment
;
The symmetry employed for this shelxl refinement is uniquely defined
by the following loop, which should always be used as a source of
symmetry information in preference to the above space-group names.
They are only intended as comments.
;
_shelx_estimated_absorpt_t_max 0.555
_shelx_estimated_absorpt_t_min 0.061
_olex2_refinement_description
;
1. Fixed Uiso
 At 1.2 times of:
  All C(H) groups, All C(H,H) groups
 At 1.5 times of:
  All C(H,H,H) groups
2. Restrained distances
 Sb2-As7
 2.7 with sigma of 0.02
 Sb2C-As2C
 2.7 with sigma of 0.02
 As2B-Mo3B
 2.65 with sigma of 0.02
 C25A-C26A \\sim C26B-C25B \\sim C27A-C26A \\sim C26B-C27B \\sim C28B-C27B
\\sim C28A-C27A \\sim C24A-
 C28A \\sim C28B-C24B \\sim C24B-C25B \\sim C24A-C25A
 with sigma of 0.02
 Sb2A-As2A \\sim Sb2B-As2B
 with sigma of 0.01
 Mo4B-C22B \\sim Mo4A-C22A
 with sigma of 0.02
 O7B-C22B \\sim O7A-C22A
 with sigma of 0.02
 Sb1B-As1B \\sim Sb1A-As1A
 with sigma of 0.01
 As2B-Cu11 \\sim As2C-Cu11
 with sigma of 0.02
 Sb2B-Cu1 \\sim Sb2C-Cu1
 with sigma of 0.02
 Sb2B-Cu10 \\sim Sb2C-Cu10
 with sigma of 0.02
 C20B-Mo3B \\sim C20B-Mo3C
 with sigma of 0.02
 C19B-Mo3B \\sim C19B-Mo3C
 with sigma of 0.02
 C18B-Mo3B \\sim C18B-Mo3C
 with sigma of 0.02
 C17B-Mo3B \\sim C17B-Mo3C
 with sigma of 0.02
 C21B-Mo3B \\sim C21B-Mo3C
 with sigma of 0.02
 Mo3B-C16B \\sim Mo3C-C16B
 with sigma of 0.02
 C22B-Mo4B \\sim C22B-Mo4C
 with sigma of 0.02
 Mo4B-C25B \\sim Mo4C-C25B
 with sigma of 0.02
 Mo4B-C26B \\sim Mo4C-C26B
 with sigma of 0.02
 Mo4B-C27B \\sim Mo4C-C27B
 with sigma of 0.02
 Mo4B-C28B \\sim Mo4C-C28B
 with sigma of 0.02
 Mo4B-C24B \\sim Mo4C-C24B
 with sigma of 0.02
 As2B-Sb2B \\sim As2C-Sb2C
 with sigma of 0.04
 As2B-Cu2 \\sim As2C-Cu2
 with sigma of 0.04
 As2B-Cu1 \\sim As2C-Cu1
 with sigma of 0.04
 As2B-Mo3B \\sim As2C-Mo3C
 with sigma of 0.04
 As2B-C22B \\sim As2C-C22B
 with sigma of 0.04
 As2B-Mo4B \\sim As2C-Mo4C
 with sigma of 0.04
 As2B-C25B \\sim As2C-C25B
 with sigma of 0.04
 As2B-C26B \\sim As2C-C26B
 with sigma of 0.04
 As2B-C27B \\sim As2C-C27B
 with sigma of 0.04
 As2B-C28B \\sim As2C-C28B
 with sigma of 0.04
 As2B-C24B \\sim As2C-C24B
 with sigma of 0.04
 As2B-Cu10 \\sim As2C-Cu10
 with sigma of 0.04
 Sb2B-Cu2 \\sim Sb2C-Cu2
 with sigma of 0.04
 Sb2B-C20B \\sim Sb2C-C20B
 with sigma of 0.04
 Sb2B-C19B \\sim Sb2C-C19B
 with sigma of 0.04
 Sb2B-C18B \\sim Sb2C-C18B
 with sigma of 0.04
 Sb2B-C17B \\sim Sb2C-C17B
 with sigma of 0.04
 Sb2B-C21B \\sim Sb2C-C21B
 with sigma of 0.04
 Sb2B-Mo3B \\sim Sb2C-Mo3C
 with sigma of 0.04
 Sb2B-C16B \\sim Sb2C-C16B
 with sigma of 0.04
 Sb2B-C22B \\sim Sb2C-C22B
 with sigma of 0.04
 Sb2B-Mo4B \\sim Sb2C-Mo4C
 with sigma of 0.04
 Sb2B-C25B \\sim Sb2C-C25B
 with sigma of 0.04
 Sb2B-C26B \\sim Sb2C-C26B
 with sigma of 0.04
 Sb2B-C27B \\sim Sb2C-C27B
 with sigma of 0.04
 Sb2B-C28B \\sim Sb2C-C28B
 with sigma of 0.04
 Sb2B-C24B \\sim Sb2C-C24B
 with sigma of 0.04
 Sb2B-Cu11 \\sim Sb2C-Cu11
 with sigma of 0.04
 Cu2-Mo3B \\sim Cu2-Mo3C
 with sigma of 0.04
 Cu2-Mo4B \\sim Cu2-Mo4C
 with sigma of 0.04
 Cu1-Mo3B \\sim Cu1-Mo3C
 with sigma of 0.04
 Cu1-Mo4B \\sim Cu1-Mo4C
 with sigma of 0.04
 C20B-Mo4B \\sim C20B-Mo4C
 with sigma of 0.04
 C19B-Mo4B \\sim C19B-Mo4C
 with sigma of 0.04
 C18B-Mo4B \\sim C18B-Mo4C
 with sigma of 0.04
 C17B-Mo4B \\sim C17B-Mo4C
 with sigma of 0.04
 C21B-Mo4B \\sim C21B-Mo4C
 with sigma of 0.04
 Mo3B-C22B \\sim Mo3C-C22B
 with sigma of 0.04
 Mo3B-Mo4B \\sim Mo3C-Mo4C
 with sigma of 0.04
 Mo3B-C25B \\sim Mo3C-C25B
 with sigma of 0.04
 Mo3B-C26B \\sim Mo3C-C26B
 with sigma of 0.04
 Mo3B-C27B \\sim Mo3C-C27B
 with sigma of 0.04
 Mo3B-C28B \\sim Mo3C-C28B
 with sigma of 0.04
 Mo3B-C24B \\sim Mo3C-C24B
 with sigma of 0.04
 Mo3B-Cu10 \\sim Mo3C-Cu10
 with sigma of 0.04
 C16B-Mo4B \\sim C16B-Mo4C
 with sigma of 0.04
 Mo4B-Cu10 \\sim Mo4C-Cu10
 with sigma of 0.04
 Mo4B-Cu11 \\sim Mo4C-Cu11
 with sigma of 0.04
 Cu11-Cu10 \\sim Cu2-Cu1
 with sigma of 0.02
3. Uiso/Uaniso restraints and constraints
C28B \\sim C28A \\sim C24B \\sim C24A \\sim C25A \\sim C25B \\sim C26A \\sim
C26B \\sim C27B \\sim C27A: within 1.9A with sigma of 0.01 and sigma for
terminal atoms of 0.01 within 1.9A
As2B \\sim Sb2A: within 2.9A with sigma of 0.001 and sigma for terminal atoms
of 0.01 within 2.9A
O7B \\sim O7A \\sim C22A \\sim C22B: within 1.9A with sigma of 0.01 and sigma
for terminal atoms of 0.02 within 1.9A
C22A \\sim C22B \\sim O7B \\sim O7A: within 1.9A with sigma of 0.01 and sigma
for terminal atoms of 0.02 within 1.9A
C17B \\sim C17A \\sim C18B \\sim C18A \\sim C19B \\sim C19A \\sim C20B \\sim
C20A \\sim C21B \\sim C21A: within 1.7A with sigma of 0.01 and sigma for
terminal atoms of 0.01 within 1.7A
Mo3A \\sim Mo3B: within 1.9A with sigma of 0.01 and sigma for terminal atoms of
0.01 within 1.9A
Sb1A \\sim As1B \\sim Sb1B \\sim As1A: within 2.9A with sigma of 0.001 and
sigma for terminal atoms of 0.01 within 2.9A
C16B \\sim C16A \\sim O6A \\sim O6B: within 1.7A with sigma of 0.01 and sigma
for terminal atoms of 0.01 within 1.7A
Mo3C \\sim Mo4B \\sim Mo4A: within 2A with sigma of 0.01 and sigma for terminal
atoms of 0.02 within 2A
Mo3A \\sim Mo3B \\sim Mo4C: within 2A with sigma of 0.01 and sigma for terminal
atoms of 0.02 within 2A
As2C \\sim As2A \\sim Sb2B \\sim Sb2C \\sim Sb2A \\sim As2B: within 3A with
sigma of 0.01 and sigma for terminal atoms of 0.02 within 3A
Cu1 \\sim Cu10 \\sim Cu11 \\sim Cu2: within 3A with sigma of 0.01 and sigma for
terminal atoms of 0.02 within 3A
As7 \\sim As1B \\sim Sb1A \\sim Sb2 \\sim Sb1B \\sim As1A: within 3A with sigma
of 0.01 and sigma for terminal atoms of 0.02 within 3A
Mo2 \\sim Mo4: within 2A with sigma of 0.01 and sigma for terminal atoms of
0.02 within 2A
Mo3 \\sim Mo1: within 2A with sigma of 0.01 and sigma for terminal atoms of
0.02 within 2A
Uanis(Mo3B) \\sim Ueq, Uanis(Mo3A) \\sim Ueq, Uanis(Mo4B) \\sim Ueq,
Uanis(Mo4A) \\sim Ueq: with sigma of 0.001 and sigma for terminal atoms of 0.01
Uanis(C20A) \\sim Ueq: with sigma of 0.01 and sigma for terminal atoms of 0.02
Uanis(Mo3) \\sim Ueq: with sigma of 0.005 and sigma for terminal atoms of 0.01
4. Others
 Fixed Sof: Mo1(0.92) Mo2(0.92) Mo4A(0.59) As2B(0.33) Mo3A(0.59) As1A(0.46)
 Sb2B(0.33) Sb1A(0.46) Cu2(0.92) Cu1(0.92) O7A(0.52) C26A(0.52) H26A(0.52)
 C27A(0.52) H27A(0.52) C22A(0.52) C28A(0.52) H28A(0.52) O6A(0.58) N2A(0.56)
 C25A(0.52) H25A(0.52) C24A(0.52) H24A(0.52) C17A(0.58) H17A(0.58) C18A(0.58)
 H18A(0.58) C21A(0.58) H21A(0.58) C16A(0.58) C32A(0.56) H32A(0.56) H32B(0.56)
 H32C(0.56) As2A(0.59) Sb2A(0.59) Sb1B(0.46) As1B(0.46) C20A(0.58) H20A(0.58)
 C19A(0.58) H19A(0.58) C31A(0.56) C31B(0.44) N2B(0.44) C20B(0.42) H20B(0.42)
 C19B(0.42) H19B(0.42) C18B(0.42) H18B(0.42) C17B(0.42) H17B(0.42) C21B(0.42)
 H21B(0.42) Mo3B(0.33) C16B(0.42) O6B(0.42) Cl2A(0.58) Cl1A(0.58) Cl1B(0.42)
 Cl2B(0.42) C107(0.58) H10A(0.58) H10B(0.58) C108(0.42) H10C(0.42) H10D(0.42)
 C32B(0.44) H32D(0.44) H32E(0.44) H32F(0.44) C22B(0.48) O7B(0.48) Mo4B(0.33)
 C25B(0.48) H25B(0.48) C26B(0.48) H26B(0.48) C27B(0.48) H27B(0.48) C28B(0.48)
 H28B(0.48) C24B(0.48) H24B(0.48) Cu10(0.08) Cu11(0.08) Mo3C(0.08) Mo4C(0.08)
 As2C(0.08) Sb2C(0.08) Sb2(0.08) Mo3(0.08) Mo4(0.08) As7(0.08)
5.a Secondary CH2 refined with riding coordinates:
 C107(H10A,H10B), C108(H10C,H10D)
5.b Aromatic/amide H refined with riding coordinates:
 C3(H3), C10(H10), C7(H7), C11(H11), C6(H6), C14(H14), C26A(H26A), C4(H4),
 C27A(H27A), C12(H12), C13(H13), C5(H5), C28A(H28A), C25A(H25A), C24A(H24A),
 C17A(H17A), C18A(H18A), C21A(H21A), C20A(H20A), C19A(H19A), C20B(H20B),
 C19B(H19B), C18B(H18B), C17B(H17B), C21B(H21B), C25B(H25B), C26B(H26B),
 C27B(H27B), C28B(H28B), C24B(H24B)
5.c Idealised Me refined as rotating group:
 C30(H30A,H30B,H30C), C34(H34A,H34B,H34C), C32A(H32A,H32B,H32C), C32B(H32D,
 H32E,H32F)
;
_smtbx_masks_special_details
;
A solvent mask was calculated and 302 electrons were 
found in a volume of 1254\%A^3^ in 2 voids per unit cell. 
This is consistent with the presence of 
1.8[CH2Cl2] per formula unit 
which account for 302 electrons 
per unit cell.
;
_smtbx_masks_void_probe_radius 1.2
_smtbx_masks_void_truncation_radius 1.2
_olex2_submission_special_instructions 'No special instructions were received'
_oxdiff_exptl_absorpt_empirical_details
;
Empirical correction (ABSPACK) includes:
- Absorption correction using spherical harmonics
- Frame scaling
- B-factor correction
;

loop_
_space_group_symop_operation_xyz
'x, y, z'
'-x+1/2, y+1/2, -z+1/2'
'-x, -y, -z'
'x-1/2, -y-1/2, z-1/2'

loop_
_atom_site_label
_atom_site_type_symbol
_atom_site_fract_x
_atom_site_fract_y
_atom_site_fract_z
_atom_site_U_iso_or_equiv
_atom_site_adp_type
_atom_site_occupancy
_atom_site_site_symmetry_order
_atom_site_calc_flag
_atom_site_refinement_flags_posn
_atom_site_refinement_flags_adp
_atom_site_refinement_flags_occupancy
_atom_site_disorder_assembly
_atom_site_disorder_group
Mo1 Mo 0.37234(5) -0.01874(7) 0.66570(3) 0.0299(2) Uani 0.92 1 d . U P A .
Mo2 Mo 0.39726(4) 0.10972(6) 0.61104(3) 0.03376(19) Uani 0.92 1 d . U P A .
Mo4A Mo 0.29986(8) 0.06971(12) 0.41896(8) 0.0331(4) Uani 0.59 1 d D U P A 1
As2B As 0.2896(3) -0.0730(4) 0.4599(3) 0.0418(7) Uani 0.33 1 d D U P A 2
Mo3A Mo 0.20049(7) -0.03829(9) 0.41020(5) 0.0316(4) Uani 0.59 1 d . U P A 1
As1A As 0.3977(2) -0.0268(3) 0.57676(19) 0.0347(5) Uani 0.46 1 d D U P A 1
Sb2B Sb 0.2366(3) 0.0360(3) 0.4803(2) 0.0797(16) Uani 0.33 1 d D U P A 2
Sb1A Sb 0.30575(7) 0.03366(12) 0.60318(7) 0.0372(4) Uani 0.46 1 d D U P A 1
Cu2 Cu 0.28742(5) -0.04358(5) 0.53804(3) 0.0375(3) Uani 0.92 1 d D U P A 1
Cu1 Cu 0.21535(6) 0.05592(6) 0.55216(4) 0.0443(3) Uani 0.92 1 d D U P A 1
Al1 Al 0.13526(7) 0.47686(8) 0.36294(5) 0.0189(3) Uani 1 1 d . . . . .
Al2 Al 0.08786(7) 0.00352(9) 0.79061(6) 0.0276(4) Uani 1 1 d . . . . .
F32 F 0.03152(14) 0.37913(17) 0.25382(10) 0.0268(7) Uani 1 1 d . . . . .
F25 F 0.06552(14) 0.64802(17) 0.25077(10) 0.0271(7) Uani 1 1 d . . . . .
F26 F 0.06599(14) 0.53601(15) 0.26767(10) 0.0230(6) Uani 1 1 d . . . . .
F1 F 0.08078(13) 0.47812(16) 0.39136(10) 0.0234(6) Uani 1 1 d . . . . .
F40 F 0.14858(14) 0.23472(16) 0.31336(11) 0.0270(7) Uani 1 1 d . . . . .
F37 F 0.17717(16) 0.25421(17) 0.23469(11) 0.0319(7) Uani 1 1 d . . . . .
F35 F 0.09845(16) 0.33057(19) 0.19525(11) 0.0331(8) Uani 1 1 d . . . . .
F33 F 0.06084(14) 0.27108(16) 0.25910(10) 0.0271(7) Uani 1 1 d . . . . .
F16 F 0.13488(15) 0.36905(17) 0.44277(10) 0.0281(7) Uani 1 1 d . . . . .
F23 F 0.18330(14) 0.53451(17) 0.26838(11) 0.0277(7) Uani 1 1 d . . . . .
F34 F 0.12631(16) 0.42500(16) 0.23137(11) 0.0294(7) Uani 1 1 d . . . . .
F31 F 0.11550(14) 0.61821(18) 0.41460(10) 0.0270(7) Uani 1 1 d . . . . .
F17 F 0.10938(15) 0.73668(16) 0.31015(12) 0.0309(7) Uani 1 1 d . . . . .
F27 F -0.01751(14) 0.62159(19) 0.28470(10) 0.0293(7) Uani 1 1 d . . . . .
F41 F 0.18123(14) 0.30873(17) 0.36450(10) 0.0272(7) Uani 1 1 d . . . . .
F39 F 0.22480(14) 0.39041(18) 0.30468(12) 0.0313(7) Uani 1 1 d . . . . .
F18 F 0.16027(15) 0.69964(18) 0.36922(11) 0.0309(7) Uani 1 1 d . . . . .
F24 F 0.13539(15) 0.57959(19) 0.21053(11) 0.0320(7) Uani 1 1 d . . . . .
F77 F 0.04557(15) -0.1420(2) 0.82768(11) 0.0339(8) Uani 1 1 d . . . . .
F47 F 0.02872(14) 0.00439(18) 0.81386(11) 0.0319(8) Uani 1 1 d . . . . .
F3 F 0.23767(16) 0.34433(18) 0.45527(12) 0.0353(8) Uani 1 1 d . . . . .
F36 F 0.21718(16) 0.35461(19) 0.22448(12) 0.0363(8) Uani 1 1 d . . . . .
F22 F 0.16216(17) 0.70798(19) 0.23400(12) 0.0371(8) Uani 1 1 d . . . . .
F46 F 0.00529(14) 0.43632(18) 0.31986(11) 0.0283(7) Uani 1 1 d . . . . .
F21 F 0.23880(15) 0.64343(19) 0.24655(11) 0.0323(8) Uani 1 1 d . . . . .
F63 F 0.09125(17) -0.22446(19) 0.78220(13) 0.0388(8) Uani 1 1 d . . . . .
F11 F 0.23191(15) 0.58735(18) 0.41617(11) 0.0325(7) Uani 1 1 d . . . . .
F42 F 0.09674(18) 0.22356(18) 0.37419(12) 0.0383(9) Uani 1 1 d . . . . .
F74 F -0.15260(16) -0.0965(2) 0.72209(13) 0.0423(9) Uani 1 1 d . . . . .
F73 F -0.05958(15) -0.1042(2) 0.68771(11) 0.0357(8) Uani 1 1 d . . . . .
F19 F 0.23742(14) 0.64216(19) 0.32894(11) 0.0320(7) Uani 1 1 d . . . . .
F12 F 0.20575(16) 0.59365(18) 0.49422(11) 0.0342(8) Uani 1 1 d . . . . .
F5 F 0.29280(16) 0.3610(2) 0.38989(12) 0.0397(9) Uani 1 1 d . . . . .
O10 O 0.14351(15) 0.56020(19) 0.34135(12) 0.0204(7) Uani 1 1 d . . . . .
F30 F 0.03043(16) 0.6308(2) 0.45800(11) 0.0429(10) Uani 1 1 d . . . . .
F20 F 0.21883(17) 0.74887(19) 0.30688(13) 0.0401(9) Uani 1 1 d . . . . .
F38 F 0.24789(15) 0.28053(19) 0.30331(12) 0.0348(8) Uani 1 1 d . . . . .
F15 F 0.05206(16) 0.3813(2) 0.48736(12) 0.0386(8) Uani 1 1 d . . . . .
F29 F -0.07973(16) 0.6358(2) 0.41743(12) 0.0422(9) Uani 1 1 d . . . . .
F55 F 0.22936(16) -0.0426(2) 0.79053(12) 0.0377(8) Uani 1 1 d . . . . .
F56 F 0.16978(16) -0.1282(2) 0.83951(12) 0.0373(8) Uani 1 1 d . . . . .
F76 F -0.04938(18) -0.1375(3) 0.85970(13) 0.0486(10) Uani 1 1 d . . . . .
O11 O 0.11970(16) 0.41824(18) 0.32031(12) 0.0203(7) Uani 1 1 d . . . . .
F92 F -0.03029(16) 0.0511(2) 0.73458(13) 0.0416(9) Uani 1 1 d . . . . .
F10 F 0.29390(16) 0.5518(2) 0.47097(12) 0.0388(9) Uani 1 1 d . . . . .
F2 F 0.28967(17) 0.4205(2) 0.49493(11) 0.0398(9) Uani 1 1 d . . . . .
F72 F 0.02979(16) -0.1401(2) 0.66257(12) 0.0422(9) Uani 1 1 d . . . . .
F9 F 0.28660(16) 0.5085(2) 0.36220(12) 0.0404(9) Uani 1 1 d . . . . .
F64 F 0.05018(16) -0.24230(19) 0.71661(14) 0.0400(9) Uani 1 1 d . . . . .
F62 F 0.08475(17) 0.0862(2) 0.88148(14) 0.0471(10) Uani 1 1 d . . . . .
F65 F 0.18564(16) -0.1750(2) 0.75751(13) 0.0386(8) Uani 1 1 d . . . . .
F28 F -0.10040(14) 0.6285(2) 0.33012(12) 0.0364(8) Uani 1 1 d . . . . .
F14 F 0.04249(18) 0.4989(2) 0.53696(12) 0.0451(10) Uani 1 1 d . . . . .
O9 O 0.19798(16) 0.4515(2) 0.39594(12) 0.0230(8) Uani 1 1 d . . . . .
F70 F 0.15600(17) -0.0502(2) 0.70264(13) 0.0454(10) Uani 1 1 d . . . . .
F53 F 0.32859(18) -0.0356(3) 0.88419(15) 0.0572(13) Uani 1 1 d . . . . .
F13 F 0.11916(19) 0.6042(2) 0.53595(12) 0.0449(10) Uani 1 1 d . . . . .
O13 O 0.09544(17) -0.0771(2) 0.76519(13) 0.0263(8) Uani 1 1 d . . . . .
F44 F -0.07102(19) 0.2987(2) 0.41974(15) 0.0521(11) Uani 1 1 d . . . . .
F66 F 0.15803(18) -0.2732(2) 0.72540(16) 0.0510(11) Uani 1 1 d . . . . .
F45 F -0.07366(16) 0.4152(2) 0.36841(14) 0.0464(10) Uani 1 1 d . . . . .
F57 F 0.23488(18) -0.1087(3) 0.89492(13) 0.0515(11) Uani 1 1 d . . . . .
F71 F 0.03820(17) -0.0326(2) 0.68699(12) 0.0405(9) Uani 1 1 d . . . . .
F49 F 0.23821(19) 0.0137(3) 0.93099(14) 0.0587(13) Uani 1 1 d . . . . .
F75 F -0.15099(17) -0.1139(3) 0.80825(15) 0.0495(11) Uani 1 1 d . . . . .
F43 F 0.0164(2) 0.2063(2) 0.42136(14) 0.0536(12) Uani 1 1 d . . . . .
F54 F 0.28058(17) -0.1240(2) 0.82633(15) 0.0479(10) Uani 1 1 d . . . . .
F52 F 0.32766(18) 0.0120(3) 0.82153(16) 0.0532(11) Uani 1 1 d . . . . .
F7 F 0.38318(17) 0.4742(3) 0.45501(16) 0.0563(12) Uani 1 1 d . . . . .
O14 O 0.08412(19) 0.0705(2) 0.75186(16) 0.0353(10) Uani 1 1 d . . . . .
F4 F 0.35051(18) 0.3441(2) 0.44972(15) 0.0521(11) Uani 1 1 d . . . . .
O12 O 0.14786(19) 0.0148(2) 0.82979(15) 0.0347(10) Uani 1 1 d . . . . .
F58 F 0.1470(2) -0.1467(3) 0.91865(14) 0.0535(11) Uani 1 1 d . . . . .
F85 F 0.19329(18) 0.1006(2) 0.74981(18) 0.0547(12) Uani 1 1 d . . . . .
F6 F 0.38209(19) 0.4415(3) 0.38845(17) 0.0600(13) Uani 1 1 d . . . . .
F48 F 0.19070(18) 0.1012(3) 0.89955(17) 0.0583(13) Uani 1 1 d . . . . .
F50 F 0.24608(18) 0.0974(2) 0.83303(17) 0.0530(11) Uani 1 1 d . . . . .
F87 F 0.13592(19) 0.1703(2) 0.8089(2) 0.0632(14) Uani 1 1 d . . . . .
F91 F -0.12306(18) 0.0651(3) 0.76948(17) 0.0591(13) Uani 1 1 d . . . . .
F8 F 0.34291(18) 0.5773(2) 0.40397(16) 0.0523(11) Uani 1 1 d . . . . .
F67 F 0.20538(18) -0.1637(3) 0.67918(16) 0.0593(13) Uani 1 1 d . . . . .
F68 F 0.1238(2) -0.2125(3) 0.65283(15) 0.0626(14) Uani 1 1 d . . . . .
F88 F 0.0444(2) 0.2578(3) 0.8086(2) 0.0759(17) Uani 1 1 d . . . . .
F51 F 0.30454(17) 0.0938(3) 0.89282(17) 0.0615(14) Uani 1 1 d . . . . .
F78 F 0.0115(2) 0.1188(3) 0.67883(17) 0.0612(13) Uani 1 1 d . . . . .
F80 F 0.1143(2) 0.0784(3) 0.66775(18) 0.0629(13) Uani 1 1 d . . . . .
F69 F 0.1162(2) -0.0775(3) 0.63849(14) 0.0653(15) Uani 1 1 d . . . . .
F79 F 0.0379(2) 0.2263(3) 0.6947(2) 0.0749(18) Uani 1 1 d . . . . .
F90 F -0.1353(2) 0.1740(3) 0.8238(2) 0.0725(16) Uani 1 1 d . . . . .
F61 F 0.00134(19) 0.0703(3) 0.92612(19) 0.0671(15) Uani 1 1 d . . . . .
F89 F -0.0493(3) 0.2694(3) 0.8414(2) 0.0786(17) Uani 1 1 d . . . . .
F84 F 0.2178(2) 0.2096(3) 0.7607(3) 0.090(2) Uani 1 1 d . . . . .
F86 F 0.1145(2) 0.2535(2) 0.7609(2) 0.0783(19) Uani 1 1 d . . . . .
F83 F 0.2043(2) 0.1534(3) 0.6748(3) 0.090(2) Uani 1 1 d . . . . .
F59 F 0.0623(2) -0.1603(3) 0.96214(16) 0.0680(14) Uani 1 1 d . . . . .
F60 F -0.0131(2) -0.0530(4) 0.9669(2) 0.0804(17) Uani 1 1 d . . . . .
F81 F 0.0916(3) 0.1767(4) 0.6344(2) 0.096(2) Uani 1 1 d . . . . .
C52 C 0.0960(2) 0.5964(3) 0.27425(17) 0.0223(11) Uani 1 1 d . . . . .
O3 O 0.3168(2) 0.1996(3) 0.6614(2) 0.0596(15) Uani 1 1 d . . . . .
O2 O 0.3276(3) -0.1712(3) 0.64249(19) 0.0621(17) Uani 1 1 d . . . . .
C58 C 0.0637(2) 0.6225(3) 0.39156(18) 0.0248(11) Uani 1 1 d . . . . .
O1 O 0.4964(3) -0.0741(3) 0.6630(2) 0.0646(16) Uani 1 1 d . . . . .
O4 O 0.3287(3) 0.1790(3) 0.52929(19) 0.071(2) Uani 1 1 d . . . . .
C61 C 0.1210(3) 0.3550(3) 0.23471(18) 0.0254(11) Uani 1 1 d . . . . .
C46 C 0.1360(3) 0.4270(3) 0.46753(18) 0.0263(11) Uani 1 1 d . . . . .
C62 C 0.1811(2) 0.3222(3) 0.2471(2) 0.0271(12) Uani 1 1 d . . . . .
C60 C 0.0784(2) 0.3385(3) 0.26626(17) 0.0214(10) Uani 1 1 d . . . . .
C66 C 0.0553(3) 0.2728(3) 0.37034(19) 0.0278(12) Uani 1 1 d . . . . .
C53 C 0.0556(2) 0.6216(3) 0.34654(17) 0.0212(10) Uani 1 1 d . . . . .
C50 C 0.1883(3) 0.6564(3) 0.25927(18) 0.0263(11) Uani 1 1 d . . . . .
C90 C -0.0537(3) -0.1134(3) 0.73096(19) 0.0290(12) Uani 1 1 d . . . . .
C51 C 0.1508(3) 0.5895(3) 0.25345(17) 0.0252(11) Uani 1 1 d . . . . .
F82 F 0.1599(2) 0.2501(3) 0.6880(3) 0.098(3) Uani 1 1 d . . . . .
N3 N 0.2541(3) -0.1351(3) 0.5528(2) 0.059(2) Uani 1 1 d . . . . .
C42 C 0.1710(3) 0.5372(3) 0.49209(18) 0.0276(12) Uani 1 1 d . . . . .
C63 C 0.2037(2) 0.3257(3) 0.2955(2) 0.0268(12) Uani 1 1 d . . . . .
C64 C 0.1580(2) 0.3043(3) 0.32317(18) 0.0251(11) Uani 1 1 d . . . . .
C59 C 0.1025(2) 0.3490(3) 0.31467(16) 0.0198(10) Uani 1 1 d . . . . .
C35 C 0.2238(2) 0.4682(3) 0.43665(18) 0.0239(11) Uani 1 1 d . . . . .
C54 C -0.0021(2) 0.6234(3) 0.32759(17) 0.0212(10) Uani 1 1 d . . . . .
C77 C 0.1233(3) -0.0280(4) 0.8981(2) 0.0431(18) Uani 1 1 d . . . . .
C48 C 0.1430(2) 0.6831(3) 0.32705(18) 0.0248(11) Uani 1 1 d . . . . .
C65 C 0.0561(2) 0.3305(3) 0.34235(17) 0.0240(11) Uani 1 1 d . . . . .
C49 C 0.1977(3) 0.6826(3) 0.30637(19) 0.0277(12) Uani 1 1 d . . . . .
C41 C 0.1789(2) 0.4784(3) 0.46696(17) 0.0246(11) Uani 1 1 d . . . . .
C45 C 0.0917(3) 0.4330(3) 0.49011(19) 0.0324(13) Uani 1 1 d . . . . .
C91 C -0.1035(3) -0.1096(3) 0.7482(2) 0.0314(13) Uani 1 1 d . . . . .
C83 C 0.0594(3) -0.1224(3) 0.74000(18) 0.0263(12) Uani 1 1 d . . . . .
C40 C 0.2640(3) 0.5318(3) 0.4324(2) 0.0306(13) Uani 1 1 d . . . . .
C70 C 0.0101(2) 0.3774(3) 0.34373(17) 0.0243(11) Uani 1 1 d . . . . .
C89 C -0.0002(2) -0.1251(3) 0.75500(18) 0.0246(11) Uani 1 1 d . . . . .
C68 C -0.0305(3) 0.3096(4) 0.3953(2) 0.0387(15) Uani 1 1 d . . . . .
C47 C 0.1079(2) 0.6127(3) 0.32340(17) 0.0202(10) Uani 1 1 d . . . . .
C84 C 0.0862(3) -0.1979(3) 0.7424(2) 0.0300(12) Uani 1 1 d . . . . .
C94 C -0.0021(3) -0.1334(3) 0.79945(19) 0.0277(12) Uani 1 1 d . . . . .
C57 C 0.0190(3) 0.6279(3) 0.41488(19) 0.0303(13) Uani 1 1 d . . . . .
C1 C 0.4512(4) -0.0536(4) 0.6626(2) 0.0438(17) Uani 1 1 d . . . . .
C8 C 0.3451(3) 0.1644(4) 0.6428(3) 0.0480(18) Uani 1 1 d . . . . .
C67 C 0.0141(3) 0.2632(3) 0.3952(2) 0.0371(15) Uani 1 1 d . . . . .
C85 C 0.1454(3) -0.2044(3) 0.7276(2) 0.0363(14) Uani 1 1 d . . . . .
C43 C 0.1258(3) 0.5442(3) 0.51455(19) 0.0336(14) Uani 1 1 d . . . . .
C56 C -0.0364(3) 0.6306(3) 0.39477(19) 0.0287(12) Uani 1 1 d . . . . .
C69 C -0.0316(3) 0.3678(3) 0.3689(2) 0.0317(13) Uani 1 1 d . . . . .
C36 C 0.2659(3) 0.4060(3) 0.45368(19) 0.0298(12) Uani 1 1 d . . . . .
C55 C -0.0465(2) 0.6275(3) 0.3505(2) 0.0281(12) Uani 1 1 d . . . . .
C74 C 0.2951(3) -0.0074(4) 0.8504(2) 0.0434(17) Uani 1 1 d . . . . .
N1 N 0.1998(4) 0.1579(4) 0.5536(2) 0.062(2) Uani 1 1 d . . . . .
C44 C 0.0860(3) 0.4920(4) 0.51476(19) 0.0340(14) Uani 1 1 d . . . . .
C2 C 0.3437(3) -0.1152(4) 0.6489(2) 0.0449(17) Uani 1 1 d . . . . .
C37 C 0.3147(3) 0.3915(4) 0.4279(2) 0.0378(15) Uani 1 1 d . . . . .
C71 C 0.1701(3) -0.0135(4) 0.8690(2) 0.0394(16) Uani 1 1 d . . . . .
C76 C 0.2053(3) -0.0793(4) 0.8587(2) 0.0382(15) Uani 1 1 d . . . . .
C92 C -0.1028(3) -0.1182(4) 0.7915(2) 0.0363(14) Uani 1 1 d . . . . .
C106 C -0.0325(3) 0.1067(4) 0.7604(3) 0.0422(16) Uani 1 1 d . . . . .
C9 C 0.3521(4) 0.1506(4) 0.5586(3) 0.055(2) Uani 1 1 d . . . . .
C93 C -0.0518(3) -0.1305(4) 0.8168(2) 0.0349(14) Uani 1 1 d . . . . .
C3 C 0.3733(3) -0.0570(4) 0.7348(2) 0.0429(17) Uani 1 1 d . . . . .
H3 H 0.383878 -0.104256 0.742015 0.052 Uiso 1 1 calc R U . A .
C29 C 0.1933(4) 0.2177(5) 0.5514(3) 0.0527(19) Uani 1 1 d . . . . .
C82 C 0.0822(3) 0.0248(4) 0.9016(2) 0.0423(17) Uani 1 1 d . . . . .
C95 C 0.0682(3) 0.1395(3) 0.7482(3) 0.0456(18) Uani 1 1 d . . . . .
C10 C 0.4688(3) 0.1708(4) 0.6530(2) 0.0440(17) Uani 1 1 d . . . . .
H10 H 0.461788 0.190719 0.679479 0.053 Uiso 1 1 calc R U . A 3
C78 C 0.1135(3) -0.0898(4) 0.9199(2) 0.0450(17) Uani 1 1 d . . . . .
C88 C 0.0605(3) -0.0977(4) 0.69318(19) 0.0345(14) Uani 1 1 d . . . . .
O5 O 0.1034(4) 0.0779(5) 0.4270(3) 0.089(2) Uani 1 1 d . . . . .
O8 O 0.4104(4) 0.0718(5) 0.4801(3) 0.096(3) Uani 1 1 d . . . . .
C7 C 0.4105(3) 0.0017(4) 0.73703(19) 0.0373(15) Uani 1 1 d . . . . .
H7 H 0.450748 0.000425 0.745808 0.045 Uiso 1 1 calc R U . A .
C102 C 0.0039(3) 0.2085(4) 0.7966(3) 0.053(2) Uani 1 1 d . . . . .
C72 C 0.2153(3) 0.0393(4) 0.8916(2) 0.0422(17) Uani 1 1 d . . . . .
C87 C 0.1209(3) -0.0971(4) 0.6798(2) 0.0432(16) Uani 1 1 d . . . . .
C105 C -0.0813(3) 0.1131(4) 0.7780(3) 0.0477(19) Uani 1 1 d . . . . .
C79 C 0.0686(4) -0.0997(5) 0.9428(3) 0.053(2) Uani 1 1 d . . . . .
C75 C 0.2515(3) -0.0636(4) 0.8305(2) 0.0382(15) Uani 1 1 d . . . . .
C73 C 0.2646(3) 0.0570(4) 0.8667(2) 0.0433(17) Uani 1 1 d . . . . .
C101 C 0.0133(3) 0.1540(4) 0.7686(3) 0.0437(17) Uani 1 1 d . . . . .
C100 C 0.1226(3) 0.1833(3) 0.7673(4) 0.054(2) Uani 1 1 d . . . . .
C11 C 0.4582(4) 0.2035(4) 0.6124(3) 0.057(2) Uani 1 1 d . . . . .
H11 H 0.443858 0.249788 0.606733 0.068 Uiso 1 1 calc R U . A 3
C33 C 0.2391(4) -0.1899(4) 0.5600(3) 0.066(3) Uani 1 1 d . . . . .
O7A O 0.3640(8) -0.0219(9) 0.3589(6) 0.073(5) Uani 0.52 1 d D U P A 1
C86 C 0.1494(3) -0.1704(5) 0.6851(2) 0.0472(19) Uani 1 1 d . . . . .
C6 C 0.3785(3) 0.0615(4) 0.7242(2) 0.0441(17) Uani 1 1 d . . . . .
H6 H 0.392843 0.108009 0.723070 0.053 Uiso 1 1 calc R U . A .
C103 C -0.0447(4) 0.2146(4) 0.8146(3) 0.058(2) Uani 1 1 d . . . . .
C81 C 0.0378(3) 0.0172(5) 0.9247(3) 0.052(2) Uani 1 1 d . . . . .
C99 C 0.1743(4) 0.1671(4) 0.7436(4) 0.066(3) Uani 1 1 d . . . . .
C14 C 0.4915(3) 0.1034(4) 0.6476(3) 0.0452(17) Uani 1 1 d . . . . .
H14 H 0.503507 0.070912 0.670103 0.054 Uiso 1 1 calc R U . A .
C38 C 0.3489(3) 0.4563(4) 0.4182(2) 0.0432(17) Uani 1 1 d . . . . .
C39 C 0.3099(3) 0.5192(4) 0.4030(2) 0.0379(15) Uani 1 1 d . . . . .
C26A C 0.2376(9) 0.1708(14) 0.4175(8) 0.050(3) Uani 0.52 1 d D U P A 1
H26A H 0.211445 0.179086 0.437158 0.059 Uiso 0.52 1 calc R U P A 1
C4 C 0.3172(3) -0.0322(5) 0.7199(2) 0.0471(18) Uani 1 1 d . . . . .
H4 H 0.283477 -0.060096 0.715313 0.057 Uiso 1 1 calc R U . A .
C27A C 0.2215(11) 0.1362(14) 0.3776(8) 0.048(3) Uani 0.52 1 d D U P A 1
H27A H 0.186474 0.114350 0.366041 0.057 Uiso 0.52 1 calc R U P A 1
C80 C 0.0302(3) -0.0454(5) 0.9457(3) 0.054(2) Uani 1 1 d . . . . .
C12 C 0.4726(4) 0.1553(6) 0.5816(3) 0.072(3) Uani 1 1 d . . . . .
H12 H 0.469020 0.163158 0.551497 0.086 Uiso 1 1 calc R U . A .
C13 C 0.4936(4) 0.0920(5) 0.6038(3) 0.058(2) Uani 1 1 d . . . . .
H13 H 0.506449 0.050579 0.591240 0.070 Uiso 1 1 calc R U . A .
C5 C 0.3201(4) 0.0405(5) 0.7131(3) 0.057(2) Uani 1 1 d . . . . .
H5 H 0.288872 0.070425 0.702826 0.068 Uiso 1 1 calc R U . A .
C22A C 0.335(2) 0.007(2) 0.3807(15) 0.068(6) Uani 0.52 1 d D U P A 1
C104 C -0.0881(4) 0.1683(4) 0.8061(3) 0.052(2) Uani 1 1 d . . . . .
C28A C 0.2730(9) 0.1438(9) 0.3601(7) 0.048(3) Uani 0.52 1 d D U P A 1
H28A H 0.275922 0.130896 0.331375 0.058 Uiso 0.52 1 calc R U P A 1
C97 C 0.1047(4) 0.1469(5) 0.6734(3) 0.062(2) Uani 1 1 d . . . . .
C98 C 0.1620(4) 0.1808(5) 0.6957(4) 0.070(3) Uani 1 1 d . . . . .
O6A O 0.1531(6) -0.1413(6) 0.4748(4) 0.067(3) Uani 0.58 1 d . U P A 1
C96 C 0.0552(3) 0.1579(4) 0.6987(3) 0.055(2) Uani 1 1 d . . . . .
N2A N 0.1497(6) -0.0131(8) 0.5521(4) 0.050(3) Uani 0.56 1 d . . P A 1
C30 C 0.1843(4) 0.2922(5) 0.5478(4) 0.067(2) Uani 1 1 d . . . . .
H30A H 0.148759 0.301717 0.528405 0.100 Uiso 1 1 calc R U . . .
H30B H 0.216488 0.314023 0.536354 0.100 Uiso 1 1 calc R U . . .
H30C H 0.181649 0.311912 0.576260 0.100 Uiso 1 1 calc R U . . .
C25A C 0.2957(8) 0.1922(10) 0.4257(6) 0.053(3) Uani 0.52 1 d D U P A 1
H25A H 0.314605 0.215132 0.450695 0.064 Uiso 0.52 1 calc R U P A 1
C24A C 0.3196(9) 0.1718(8) 0.3883(5) 0.051(3) Uani 0.52 1 d D U P A 1
H24A H 0.358237 0.176131 0.383459 0.061 Uiso 0.52 1 calc R U P A 1
C17A C 0.1501(10) -0.0299(10) 0.3420(6) 0.061(3) Uani 0.58 1 d . U P A 1
H17A H 0.125943 0.009562 0.334959 0.073 Uiso 0.58 1 calc R U P A 1
C18A C 0.1354(9) -0.0989(10) 0.3605(6) 0.063(3) Uani 0.58 1 d . U P A 1
H18A H 0.098462 -0.113432 0.365414 0.075 Uiso 0.58 1 calc R U P A 1
C21A C 0.2104(9) -0.0375(9) 0.3373(5) 0.057(3) Uani 0.58 1 d . U P A 1
H21A H 0.232575 -0.003830 0.324701 0.068 Uiso 0.58 1 calc R U P A 1
C34 C 0.2223(6) -0.2605(5) 0.5713(5) 0.106(5) Uani 1 1 d . . . . .
H34A H 0.226989 -0.293104 0.547956 0.159 Uiso 1 1 calc R U . . .
H34B H 0.182225 -0.260173 0.575933 0.159 Uiso 1 1 calc R U . . .
H34C H 0.246564 -0.275702 0.597740 0.159 Uiso 1 1 calc R U . . .
C16A C 0.1731(9) -0.1005(9) 0.4519(5) 0.061(4) Uani 0.58 1 d . U P A 1
C32A C 0.0754(11) -0.1159(13) 0.5486(6) 0.096(8) Uani 0.56 1 d . . P A 1
H32A H 0.060299 -0.126503 0.518607 0.144 Uiso 0.56 1 calc R U P A 1
H32B H 0.043857 -0.102186 0.563931 0.144 Uiso 0.56 1 calc R U P A 1
H32C H 0.094429 -0.157652 0.562291 0.144 Uiso 0.56 1 calc R U P A 1
As2A As 0.24113(16) 0.03316(13) 0.47988(10) 0.0288(5) Uani 0.59 1 d D U P A 1
Sb2A Sb 0.30390(9) -0.06549(11) 0.45544(8) 0.0428(4) Uani 0.59 1 d D U P A 1
Sb1B Sb 0.38478(11) -0.02016(18) 0.58093(11) 0.0376(5) Uani 0.46 1 d D U P A 2
As1B As 0.28834(15) 0.0399(2) 0.60973(13) 0.0378(6) Uani 0.46 1 d D U P A 2
C20A C 0.2299(9) -0.1023(8) 0.3542(5) 0.057(3) Uani 0.58 1 d . U P A 1
H20A H 0.267857 -0.119289 0.355196 0.068 Uiso 0.58 1 calc R U P A 1
C19A C 0.1861(10) -0.1384(10) 0.3693(6) 0.062(3) Uani 0.58 1 d . U P A 1
H19A H 0.189730 -0.182694 0.383440 0.074 Uiso 0.58 1 calc R U P A 1
C31A C 0.1166(8) -0.0580(8) 0.5503(5) 0.057(4) Uani 0.56 1 d . . P A 1
C31B C 0.0954(11) 0.0095(11) 0.5654(6) 0.056(5) Uani 0.44 1 d . . P B 2
N2B N 0.1409(8) 0.0240(9) 0.5634(6) 0.050(4) Uani 0.44 1 d . . P B 2
C20B C 0.2082(14) -0.1195(14) 0.3666(9) 0.060(4) Uani 0.42 1 d . U P A 2
H20B H 0.244971 -0.140883 0.370303 0.072 Uiso 0.42 1 calc R U P A 2
C19B C 0.1574(12) -0.1416(12) 0.3839(8) 0.061(4) Uani 0.42 1 d . U P A 2
H19B H 0.154148 -0.182345 0.400847 0.073 Uiso 0.42 1 calc R U P A 2
C18B C 0.1129(12) -0.0914(13) 0.3708(8) 0.060(4) Uani 0.42 1 d . U P A 2
H18B H 0.075922 -0.090337 0.379170 0.071 Uiso 0.42 1 calc R U P A 2
C17B C 0.1336(13) -0.0477(15) 0.3453(10) 0.062(4) Uani 0.42 1 d . U P A 2
H17B H 0.110975 -0.011991 0.330026 0.075 Uiso 0.42 1 calc R U P A 2
C21B C 0.1894(13) -0.0566(13) 0.3421(8) 0.059(3) Uani 0.42 1 d . U P A 2
H21B H 0.212060 -0.027456 0.326846 0.070 Uiso 0.42 1 calc R U P A 2
Mo3B Mo 0.18306(12) -0.03868(15) 0.41626(9) 0.0164(6) Uani 0.33 1 d D U P A 2
C16B C 0.1514(12) -0.0829(14) 0.4652(8) 0.062(4) Uani 0.42 1 d . U P A 2
O6B O 0.1292(8) -0.1053(9) 0.4917(5) 0.068(4) Uani 0.42 1 d . U P A 2
Cl2A Cl 0.0270(3) 0.2018(3) 0.5360(2) 0.112(2) Uani 0.58 1 d . . P C 1
Cl1A Cl -0.0037(3) 0.0560(5) 0.5584(3) 0.124(2) Uani 0.58 1 d . . P C 1
Cl1B Cl -0.0522(5) -0.1642(6) 0.4854(3) 0.122(3) Uani 0.42 1 d . . P D 2
Cl2B Cl 0.0310(4) -0.2070(4) 0.4319(2) 0.088(2) Uani 0.42 1 d . . P D 2
C107 C 0.0485(9) 0.1063(15) 0.5470(9) 0.108(9) Uani 0.58 1 d . . P C 1
H10A H 0.062972 0.086968 0.521460 0.129 Uiso 0.58 1 calc R U P C 1
H10B H 0.080294 0.104707 0.571362 0.129 Uiso 0.58 1 calc R U P C 1
C108 C 0.0177(15) -0.2085(16) 0.4850(9) 0.097(10) Uani 0.42 1 d . . P D 2
H10C H 0.048359 -0.183256 0.503898 0.116 Uiso 0.42 1 calc R U P D 2
H10D H 0.016186 -0.257560 0.495246 0.116 Uiso 0.42 1 calc R U P D 2
C32B C 0.0353(12) -0.0086(18) 0.5706(9) 0.096(9) Uani 0.44 1 d . . P B 2
H32D H 0.010151 -0.000951 0.543308 0.145 Uiso 0.44 1 calc R U P B 2
H32E H 0.022936 0.021286 0.592874 0.145 Uiso 0.44 1 calc R U P B 2
H32F H 0.033429 -0.058107 0.579009 0.145 Uiso 0.44 1 calc R U P B 2
C22B C 0.321(2) -0.002(2) 0.3835(18) 0.075(7) Uani 0.48 1 d D U P A 2
O7B O 0.3375(9) -0.0421(12) 0.3587(7) 0.081(6) Uani 0.48 1 d D U P A 2
Mo4B Mo 0.28476(14) 0.0640(2) 0.41920(14) 0.0207(7) Uani 0.33 1 d D U P A 2
C25B C 0.3092(10) 0.1822(11) 0.4176(6) 0.052(3) Uani 0.48 1 d D U P A 2
H25B H 0.337795 0.202753 0.438247 0.062 Uiso 0.48 1 calc R U P A 2
C26B C 0.2507(9) 0.1775(16) 0.4228(9) 0.051(3) Uani 0.48 1 d D U P A 2
H26B H 0.232123 0.190861 0.446375 0.061 Uiso 0.48 1 calc R U P A 2
C27B C 0.2278(12) 0.1471(15) 0.3826(9) 0.048(3) Uani 0.48 1 d D U P A 2
H27B H 0.187816 0.141543 0.373952 0.057 Uiso 0.48 1 calc R U P A 2
C28B C 0.2681(9) 0.1257(10) 0.3562(7) 0.048(3) Uani 0.48 1 d D U P A 2
H28B H 0.261920 0.099516 0.330226 0.057 Uiso 0.48 1 calc R U P A 2
C24B C 0.3203(10) 0.1530(9) 0.3783(6) 0.049(3) Uani 0.48 1 d D U P A 2
H24B H 0.356340 0.151935 0.368366 0.059 Uiso 0.48 1 calc R U P A 2
Cu10 Cu 0.2465(8) -0.0274(9) 0.5541(6) 0.073(3) Uani 0.08 1 d D U P A 3
Cu11 Cu 0.3397(9) -0.0674(11) 0.5299(7) 0.085(4) Uani 0.08 1 d D U P A 3
Mo3C Mo 0.2686(6) 0.0629(8) 0.4252(4) 0.054(3) Uani 0.08 1 d D U P A 3
Mo4C Mo 0.1649(4) -0.0409(5) 0.4244(3) 0.0277(19) Uani 0.08 1 d D U P A 3
As2C As 0.2023(7) 0.0459(9) 0.4947(5) 0.081(3) Uani 0.08 1 d D U P A 3
Sb2C Sb 0.2775(5) -0.0551(6) 0.4633(4) 0.062(2) Uani 0.08 1 d D U P A 3
Sb2 Sb 0.3637(4) -0.0070(4) 0.5875(3) 0.0415(16) Uani 0.08 1 d D U P A 3
Mo3 Mo 0.3590(7) -0.0161(10) 0.6733(5) 0.047(3) Uani 0.08 1 d . U P A 3
Mo4 Mo 0.3795(8) 0.1174(8) 0.6209(5) 0.074(4) Uani 0.08 1 d . U P A 3
As7 As 0.2646(6) 0.0468(8) 0.6240(5) 0.064(3) Uani 0.08 1 d D U P A 3
C16 C 0.3669(5) 0.0685(6) 0.4583(3) 0.066(3) Uani 1 1 d . . . . .
C15 C 0.1375(4) 0.0378(5) 0.4232(3) 0.059(2) Uani 1 1 d . . . . .

loop_
_atom_site_aniso_label
_atom_site_aniso_U_11
_atom_site_aniso_U_22
_atom_site_aniso_U_33
_atom_site_aniso_U_23
_atom_site_aniso_U_13
_atom_site_aniso_U_12
Mo1 0.0380(5) 0.0264(4) 0.0220(4) 0.0022(3) -0.0070(3) -0.0007(3)
Mo2 0.0458(4) 0.0252(4) 0.0264(3) 0.0001(3) -0.0076(3) -0.0078(3)
Mo4A 0.0388(8) 0.0322(6) 0.0279(5) 0.0071(4) 0.0039(6) 0.0016(6)
As2B 0.0737(16) 0.0237(11) 0.0236(11) 0.0017(10) -0.0078(12) 0.0065(12)
Mo3A 0.0401(7) 0.0265(5) 0.0249(6) -0.0009(4) -0.0058(5) -0.0014(6)
As1A 0.0415(13) 0.0325(8) 0.0277(9) -0.0013(6) -0.0027(9) 0.0012(9)
Sb2B 0.104(3) 0.070(3) 0.058(3) 0.001(2) -0.010(2) 0.003(2)
Sb1A 0.0450(11) 0.0328(6) 0.0305(7) 0.0017(5) -0.0054(6) -0.0036(7)
Cu2 0.0625(7) 0.0188(5) 0.0247(5) 0.0037(4) -0.0148(5) -0.0077(5)
Cu1 0.0591(7) 0.0351(6) 0.0377(6) 0.0097(5) 0.0037(5) -0.0020(5)
Al1 0.0215(7) 0.0131(7) 0.0213(7) -0.0007(6) 0.0006(6) 0.0002(6)
Al2 0.0244(8) 0.0194(8) 0.0351(9) -0.0054(7) -0.0085(7) 0.0018(6)
F32 0.0258(16) 0.0252(16) 0.0273(16) -0.0027(13) -0.0035(13) 0.0066(13)
F25 0.0318(17) 0.0206(16) 0.0281(16) 0.0083(13) 0.0020(13) 0.0033(13)
F26 0.0285(16) 0.0148(14) 0.0255(15) -0.0015(12) 0.0036(13) -0.0037(12)
F1 0.0270(16) 0.0201(15) 0.0233(15) -0.0004(12) 0.0041(12) 0.0003(12)
F40 0.0364(18) 0.0118(14) 0.0319(17) -0.0014(12) 0.0022(14) 0.0039(13)
F37 0.0407(19) 0.0196(16) 0.0360(18) -0.0103(14) 0.0074(15) 0.0068(14)
F35 0.041(2) 0.0310(18) 0.0261(16) -0.0079(14) 0.0023(14) 0.0022(15)
F33 0.0332(17) 0.0158(15) 0.0314(16) -0.0077(13) 0.0016(13) -0.0053(13)
F16 0.0354(18) 0.0208(16) 0.0278(16) -0.0035(13) 0.0033(14) -0.0031(13)
F23 0.0305(17) 0.0186(15) 0.0352(17) -0.0016(13) 0.0094(14) 0.0035(13)
F34 0.045(2) 0.0137(15) 0.0312(17) 0.0023(13) 0.0099(15) 0.0029(13)
F31 0.0247(16) 0.0337(18) 0.0219(15) 0.0010(13) 0.0013(12) 0.0009(13)
F17 0.0404(19) 0.0119(14) 0.0425(19) 0.0003(13) 0.0130(15) -0.0001(13)
F27 0.0229(16) 0.0377(19) 0.0255(16) -0.0016(14) -0.0020(13) 0.0003(14)
F41 0.0309(17) 0.0210(16) 0.0270(16) -0.0009(13) -0.0047(13) 0.0068(13)
F39 0.0284(17) 0.0226(17) 0.0424(19) -0.0063(14) 0.0033(14) -0.0027(13)
F18 0.0387(19) 0.0240(17) 0.0305(17) -0.0092(14) 0.0071(14) -0.0093(14)
F24 0.0386(19) 0.0349(19) 0.0230(16) -0.0039(14) 0.0056(14) -0.0028(15)
F77 0.0355(19) 0.037(2) 0.0273(17) 0.0052(15) -0.0032(14) 0.0042(15)
F47 0.0285(17) 0.0249(17) 0.0381(19) -0.0084(14) -0.0088(14) 0.0032(14)
F3 0.041(2) 0.0226(17) 0.0400(19) 0.0024(15) -0.0013(16) 0.0085(15)
F36 0.0376(19) 0.0307(19) 0.044(2) -0.0024(16) 0.0184(16) -0.0037(15)
F22 0.047(2) 0.0242(18) 0.041(2) 0.0112(15) 0.0108(17) -0.0035(15)
F46 0.0244(16) 0.0266(17) 0.0324(17) -0.0010(14) -0.0004(13) 0.0071(13)
F21 0.0339(18) 0.0338(19) 0.0323(17) -0.0021(15) 0.0155(15) -0.0048(15)
F63 0.044(2) 0.0277(18) 0.045(2) 0.0046(16) 0.0082(17) 0.0090(16)
F11 0.0345(18) 0.0249(17) 0.0358(18) -0.0001(14) -0.0021(15) -0.0070(14)
F42 0.058(2) 0.0195(17) 0.0393(19) 0.0069(15) 0.0147(17) 0.0090(16)
F74 0.0306(19) 0.040(2) 0.051(2) -0.0091(18) -0.0099(16) 0.0026(16)
F73 0.0341(19) 0.038(2) 0.0308(18) -0.0037(15) -0.0084(14) -0.0026(15)
F19 0.0252(16) 0.0361(19) 0.0344(18) -0.0029(15) 0.0036(14) -0.0050(14)
F12 0.043(2) 0.0250(17) 0.0322(18) -0.0075(14) -0.0035(15) -0.0024(15)
F5 0.0312(18) 0.046(2) 0.040(2) -0.0153(17) -0.0004(15) 0.0067(16)
O10 0.0209(17) 0.0148(17) 0.0249(18) -0.0001(14) 0.0015(14) 0.0003(14)
F30 0.036(2) 0.070(3) 0.0234(17) 0.0014(17) 0.0060(15) 0.0061(19)
F20 0.048(2) 0.0232(18) 0.053(2) -0.0090(16) 0.0214(18) -0.0180(16)
F38 0.0258(17) 0.0318(19) 0.046(2) -0.0051(16) 0.0024(15) 0.0117(14)
F15 0.040(2) 0.040(2) 0.0380(19) 0.0040(16) 0.0134(16) -0.0075(16)
F29 0.0305(19) 0.061(3) 0.038(2) 0.0065(18) 0.0154(16) 0.0080(18)
F55 0.0320(19) 0.043(2) 0.0363(19) -0.0124(16) -0.0023(15) -0.0029(16)
F56 0.040(2) 0.034(2) 0.0352(19) -0.0056(16) -0.0034(15) 0.0093(16)
F76 0.046(2) 0.068(3) 0.0322(19) -0.0015(19) 0.0067(17) -0.006(2)
O11 0.0234(18) 0.0120(16) 0.0246(18) -0.0018(14) 0.0005(14) -0.0004(14)
F92 0.035(2) 0.032(2) 0.052(2) 0.0043(17) -0.0102(17) -0.0078(16)
F10 0.0329(19) 0.039(2) 0.040(2) -0.0087(16) -0.0114(15) -0.0068(16)
F2 0.044(2) 0.042(2) 0.0281(18) -0.0040(16) -0.0127(15) 0.0122(17)
F72 0.036(2) 0.058(3) 0.0301(18) -0.0161(18) -0.0017(15) -0.0149(18)
F9 0.0335(19) 0.053(2) 0.0355(19) -0.0030(17) 0.0075(15) -0.0068(17)
F64 0.0329(19) 0.0273(18) 0.060(2) -0.0187(17) 0.0060(17) -0.0084(15)
F62 0.035(2) 0.047(2) 0.056(2) -0.023(2) -0.0047(18) 0.0091(18)
F65 0.0306(18) 0.036(2) 0.047(2) -0.0125(17) -0.0009(16) -0.0007(15)
F28 0.0215(16) 0.045(2) 0.042(2) 0.0056(17) 0.0024(14) 0.0042(15)
F14 0.043(2) 0.061(3) 0.0320(19) -0.0021(18) 0.0110(16) 0.014(2)
O9 0.0244(19) 0.0202(18) 0.0234(18) -0.0049(15) 0.0005(15) 0.0016(15)
F70 0.040(2) 0.049(2) 0.046(2) 0.0013(19) 0.0023(17) -0.0202(19)
F53 0.034(2) 0.073(3) 0.058(3) -0.022(2) -0.0164(19) 0.018(2)
F13 0.056(2) 0.041(2) 0.035(2) -0.0147(17) 0.0001(18) 0.0168(19)
O13 0.027(2) 0.0195(19) 0.029(2) -0.0032(16) -0.0071(16) -0.0052(15)
F44 0.056(3) 0.054(3) 0.056(3) -0.017(2) 0.037(2) -0.018(2)
F66 0.041(2) 0.032(2) 0.082(3) -0.021(2) 0.017(2) 0.0018(17)
F45 0.0291(19) 0.058(3) 0.054(2) -0.014(2) 0.0134(17) 0.0061(18)
F57 0.039(2) 0.070(3) 0.040(2) 0.000(2) -0.0153(17) 0.018(2)
F71 0.043(2) 0.039(2) 0.0357(19) 0.0093(16) -0.0079(16) -0.0104(17)
F49 0.040(2) 0.085(4) 0.045(2) -0.030(2) -0.0156(19) 0.005(2)
F75 0.032(2) 0.060(3) 0.058(3) -0.017(2) 0.0141(18) -0.0011(19)
F43 0.096(4) 0.028(2) 0.044(2) 0.0014(17) 0.035(2) -0.015(2)
F54 0.036(2) 0.042(2) 0.063(3) -0.018(2) -0.0041(18) 0.0160(17)
F52 0.034(2) 0.060(3) 0.064(3) -0.027(2) 0.000(2) -0.0069(19)
F7 0.028(2) 0.070(3) 0.065(3) -0.016(2) -0.0127(19) -0.002(2)
O14 0.031(2) 0.0164(19) 0.054(3) 0.0022(18) -0.0092(19) -0.0007(16)
F4 0.037(2) 0.054(3) 0.059(3) -0.007(2) -0.0143(19) 0.0190(19)
O12 0.031(2) 0.030(2) 0.039(2) -0.0108(19) -0.0110(18) 0.0050(18)
F58 0.055(3) 0.055(3) 0.047(2) -0.003(2) -0.003(2) 0.014(2)
F85 0.037(2) 0.034(2) 0.090(3) 0.004(2) -0.003(2) 0.0018(17)
F6 0.034(2) 0.077(3) 0.071(3) -0.013(3) 0.015(2) -0.001(2)
F48 0.037(2) 0.056(3) 0.077(3) -0.043(2) -0.008(2) 0.005(2)
F50 0.036(2) 0.040(2) 0.079(3) -0.017(2) -0.006(2) -0.0043(18)
F87 0.041(2) 0.036(2) 0.103(4) -0.024(3) -0.022(2) 0.0024(19)
F91 0.032(2) 0.059(3) 0.083(3) 0.027(3) -0.002(2) -0.006(2)
F8 0.038(2) 0.052(3) 0.068(3) -0.007(2) 0.012(2) -0.022(2)
F67 0.036(2) 0.086(4) 0.060(3) -0.024(3) 0.019(2) -0.018(2)
F68 0.048(2) 0.089(4) 0.053(3) -0.044(3) 0.013(2) -0.020(2)
F88 0.058(3) 0.032(2) 0.133(5) -0.024(3) 0.003(3) 0.000(2)
F51 0.029(2) 0.067(3) 0.080(3) -0.048(3) -0.016(2) -0.001(2)
F78 0.047(3) 0.059(3) 0.071(3) 0.036(3) -0.010(2) -0.008(2)
F80 0.067(3) 0.051(3) 0.073(3) 0.025(2) 0.018(3) -0.001(2)
F69 0.055(3) 0.110(4) 0.032(2) 0.009(2) 0.0099(19) -0.026(3)
F79 0.042(2) 0.040(3) 0.140(5) 0.051(3) 0.007(3) 0.008(2)
F90 0.061(3) 0.063(3) 0.100(4) 0.037(3) 0.033(3) 0.024(3)
F61 0.036(2) 0.080(4) 0.086(4) -0.025(3) 0.007(2) 0.015(2)
F89 0.087(4) 0.046(3) 0.105(5) -0.007(3) 0.023(3) 0.023(3)
F84 0.035(2) 0.049(3) 0.182(7) -0.004(4) -0.001(3) -0.019(2)
F86 0.048(3) 0.020(2) 0.166(6) 0.002(3) 0.010(3) -0.0061(19)
F83 0.052(3) 0.078(4) 0.145(6) 0.049(4) 0.034(3) 0.012(3)
F59 0.073(3) 0.081(4) 0.049(3) 0.005(3) 0.006(2) -0.009(3)
F60 0.056(3) 0.112(5) 0.076(4) -0.017(3) 0.021(3) -0.004(3)
F81 0.070(4) 0.112(5) 0.105(5) 0.080(4) 0.016(3) 0.007(3)
C52 0.031(3) 0.010(2) 0.025(3) 0.0045(19) 0.002(2) -0.001(2)
O3 0.040(3) 0.050(3) 0.086(4) -0.007(3) -0.001(3) -0.005(3)
O2 0.092(5) 0.031(3) 0.053(3) 0.011(2) -0.021(3) -0.018(3)
C58 0.025(3) 0.023(3) 0.027(3) 0.001(2) 0.006(2) -0.001(2)
O1 0.070(4) 0.056(4) 0.071(4) -0.003(3) 0.021(3) 0.015(3)
O4 0.098(5) 0.052(3) 0.049(3) 0.022(3) -0.033(3) -0.023(3)
C61 0.033(3) 0.017(3) 0.025(3) -0.004(2) 0.002(2) 0.002(2)
C46 0.033(3) 0.022(3) 0.021(3) 0.000(2) -0.003(2) 0.003(2)
C62 0.027(3) 0.019(3) 0.036(3) -0.004(2) 0.007(2) 0.002(2)
C60 0.025(3) 0.011(2) 0.027(3) -0.0036(19) -0.001(2) 0.0020(19)
C66 0.038(3) 0.016(3) 0.029(3) -0.005(2) 0.002(2) -0.005(2)
C53 0.026(3) 0.012(2) 0.026(3) 0.0019(19) 0.005(2) -0.0017(19)
C50 0.030(3) 0.022(3) 0.028(3) 0.002(2) 0.007(2) -0.001(2)
C90 0.036(3) 0.018(3) 0.031(3) -0.005(2) -0.002(2) -0.006(2)
C51 0.032(3) 0.022(3) 0.021(2) 0.000(2) 0.003(2) -0.001(2)
F82 0.054(3) 0.049(3) 0.192(8) 0.058(4) 0.025(4) -0.003(2)
N3 0.084(5) 0.033(3) 0.048(4) 0.014(3) -0.030(3) -0.015(3)
C42 0.035(3) 0.021(3) 0.023(3) -0.002(2) -0.005(2) 0.000(2)
C63 0.027(3) 0.017(3) 0.036(3) -0.006(2) 0.003(2) 0.004(2)
C64 0.030(3) 0.016(2) 0.028(3) -0.005(2) 0.000(2) 0.003(2)
C59 0.023(3) 0.013(2) 0.022(2) -0.0036(19) -0.001(2) 0.0016(19)
C35 0.019(2) 0.025(3) 0.026(3) -0.001(2) -0.004(2) 0.004(2)
C54 0.024(3) 0.016(2) 0.022(2) 0.0019(19) -0.002(2) 0.001(2)
C77 0.028(3) 0.053(4) 0.043(4) -0.023(3) -0.015(3) 0.012(3)
C48 0.029(3) 0.016(2) 0.029(3) -0.001(2) 0.004(2) -0.003(2)
C65 0.032(3) 0.016(2) 0.024(3) -0.004(2) 0.000(2) -0.004(2)
C49 0.036(3) 0.017(3) 0.031(3) -0.002(2) 0.007(2) -0.011(2)
C41 0.030(3) 0.022(3) 0.019(2) -0.002(2) -0.004(2) 0.004(2)
C45 0.041(3) 0.034(3) 0.022(3) 0.006(2) 0.004(2) -0.001(3)
C91 0.027(3) 0.022(3) 0.041(3) -0.010(2) -0.009(2) 0.000(2)
C83 0.035(3) 0.019(3) 0.022(3) -0.006(2) -0.005(2) -0.004(2)
C40 0.025(3) 0.034(3) 0.030(3) -0.005(2) -0.004(2) -0.002(2)
C70 0.024(3) 0.022(3) 0.024(3) -0.007(2) -0.003(2) -0.006(2)
C89 0.030(3) 0.017(2) 0.026(3) -0.001(2) -0.001(2) -0.002(2)
C68 0.043(4) 0.041(4) 0.036(3) -0.014(3) 0.019(3) -0.017(3)
C47 0.026(3) 0.012(2) 0.022(2) -0.0016(19) 0.001(2) 0.0015(19)
C84 0.030(3) 0.020(3) 0.039(3) -0.006(2) 0.001(2) -0.004(2)
C94 0.029(3) 0.023(3) 0.029(3) 0.001(2) -0.001(2) 0.002(2)
C57 0.032(3) 0.034(3) 0.025(3) 0.003(2) 0.006(2) 0.007(3)
C1 0.058(5) 0.033(4) 0.038(4) -0.004(3) 0.001(3) 0.001(3)
C8 0.040(4) 0.049(4) 0.051(4) 0.005(4) -0.009(3) -0.014(4)
C67 0.060(4) 0.024(3) 0.029(3) -0.004(2) 0.011(3) -0.009(3)
C85 0.030(3) 0.026(3) 0.052(4) -0.015(3) 0.004(3) -0.002(2)
C43 0.048(4) 0.028(3) 0.023(3) -0.004(2) 0.001(3) 0.011(3)
C56 0.026(3) 0.030(3) 0.031(3) 0.006(2) 0.009(2) 0.002(2)
C69 0.027(3) 0.034(3) 0.034(3) -0.014(3) 0.005(2) -0.002(2)
C36 0.026(3) 0.032(3) 0.027(3) -0.002(2) -0.008(2) 0.006(2)
C55 0.026(3) 0.023(3) 0.034(3) 0.007(2) 0.001(2) 0.002(2)
C74 0.025(3) 0.055(4) 0.046(4) -0.024(3) -0.009(3) 0.005(3)
N1 0.087(6) 0.055(5) 0.047(4) 0.005(3) 0.015(4) 0.020(4)
C44 0.039(3) 0.042(4) 0.021(3) 0.007(2) 0.005(2) 0.008(3)
C2 0.057(4) 0.038(4) 0.034(3) 0.006(3) -0.010(3) -0.006(3)
C37 0.028(3) 0.042(4) 0.040(3) -0.010(3) -0.007(3) 0.007(3)
C71 0.036(3) 0.041(4) 0.036(3) -0.017(3) -0.011(3) 0.008(3)
C76 0.034(3) 0.045(4) 0.031(3) -0.008(3) -0.011(3) 0.014(3)
C92 0.032(3) 0.031(3) 0.045(4) -0.009(3) 0.004(3) -0.001(3)
C106 0.035(3) 0.030(3) 0.059(4) 0.011(3) -0.003(3) 0.004(3)
C9 0.073(6) 0.034(4) 0.048(4) 0.007(3) -0.019(4) -0.020(4)
C93 0.037(3) 0.036(3) 0.032(3) -0.007(3) 0.003(3) -0.005(3)
C3 0.052(4) 0.047(4) 0.026(3) 0.012(3) -0.008(3) -0.006(3)
C29 0.063(5) 0.047(5) 0.050(4) -0.006(4) 0.013(4) 0.011(4)
C82 0.034(3) 0.049(4) 0.040(4) -0.020(3) -0.007(3) 0.004(3)
C95 0.031(3) 0.018(3) 0.085(6) 0.006(3) -0.002(3) 0.000(3)
C10 0.047(4) 0.035(4) 0.044(4) -0.010(3) -0.011(3) -0.007(3)
C78 0.046(4) 0.050(4) 0.034(3) -0.008(3) -0.010(3) 0.007(3)
C88 0.041(3) 0.036(3) 0.024(3) -0.002(2) -0.005(2) -0.014(3)
O5 0.088(6) 0.081(5) 0.095(6) -0.008(5) 0.006(5) 0.013(5)
O8 0.086(6) 0.119(7) 0.076(5) 0.028(5) -0.007(4) 0.003(5)
C7 0.039(3) 0.049(4) 0.020(3) -0.004(3) -0.007(2) 0.002(3)
C102 0.040(4) 0.028(4) 0.087(6) -0.002(4) -0.003(4) 0.011(3)
C72 0.029(3) 0.049(4) 0.044(4) -0.024(3) -0.012(3) 0.008(3)
C87 0.038(4) 0.061(5) 0.031(3) 0.002(3) 0.005(3) -0.011(3)
C105 0.037(4) 0.034(4) 0.070(5) 0.024(4) 0.001(3) 0.006(3)
C79 0.051(4) 0.064(5) 0.040(4) -0.010(4) -0.009(3) -0.003(4)
C75 0.030(3) 0.040(4) 0.041(3) -0.013(3) -0.007(3) 0.009(3)
C73 0.029(3) 0.043(4) 0.050(4) -0.022(3) -0.020(3) 0.005(3)
C101 0.035(3) 0.023(3) 0.068(5) 0.007(3) -0.008(3) 0.001(3)
C100 0.034(4) 0.013(3) 0.111(8) 0.000(4) -0.002(4) 0.001(3)
C11 0.054(5) 0.037(4) 0.075(6) 0.004(4) -0.004(4) -0.020(4)
C33 0.081(6) 0.032(4) 0.074(6) 0.016(4) -0.025(5) -0.015(4)
O7A 0.093(14) 0.083(10) 0.050(6) 0.025(7) 0.036(9) 0.046(9)
C86 0.034(3) 0.065(5) 0.046(4) -0.028(4) 0.016(3) -0.019(3)
C6 0.059(5) 0.041(4) 0.029(3) -0.007(3) -0.005(3) 0.006(3)
C103 0.054(5) 0.037(4) 0.081(6) 0.006(4) 0.004(4) 0.019(4)
C81 0.035(4) 0.070(6) 0.047(4) -0.025(4) -0.006(3) 0.004(4)
C99 0.037(4) 0.028(4) 0.129(9) 0.006(5) -0.004(5) -0.007(3)
C14 0.042(4) 0.040(4) 0.049(4) -0.010(3) -0.009(3) -0.011(3)
C38 0.024(3) 0.055(4) 0.049(4) -0.012(3) 0.001(3) 0.002(3)
C39 0.023(3) 0.043(4) 0.047(4) -0.007(3) 0.002(3) -0.011(3)
C26A 0.088(6) 0.023(5) 0.037(5) 0.009(4) 0.007(5) 0.008(5)
C4 0.045(4) 0.063(5) 0.033(3) 0.007(3) 0.007(3) -0.005(4)
C27A 0.089(6) 0.020(6) 0.031(5) 0.010(4) 0.001(5) 0.012(5)
C80 0.040(4) 0.077(6) 0.047(4) -0.019(4) 0.009(3) -0.006(4)
C12 0.069(6) 0.095(8) 0.051(5) 0.004(5) 0.007(4) -0.039(6)
C13 0.056(5) 0.061(5) 0.058(5) -0.022(4) 0.013(4) -0.010(4)
C5 0.065(5) 0.059(5) 0.044(4) -0.007(4) 0.005(4) 0.018(4)
C22A 0.093(16) 0.077(10) 0.038(7) 0.013(8) 0.020(9) 0.043(10)
C104 0.053(5) 0.039(4) 0.063(5) 0.022(4) 0.007(4) 0.016(3)
C28A 0.090(5) 0.021(6) 0.031(5) 0.011(5) 0.002(4) 0.010(5)
C97 0.047(4) 0.056(5) 0.082(6) 0.037(5) 0.010(4) 0.008(4)
C98 0.041(4) 0.039(4) 0.130(9) 0.038(5) 0.019(5) 0.005(4)
O6A 0.086(7) 0.055(6) 0.053(6) 0.006(4) -0.013(5) -0.032(5)
C96 0.044(4) 0.028(4) 0.090(6) 0.025(4) 0.001(4) -0.001(3)
N2A 0.062(8) 0.052(8) 0.039(6) 0.010(6) 0.015(6) -0.011(7)
C30 0.066(6) 0.044(5) 0.091(7) 0.000(5) 0.013(5) -0.001(4)
C25A 0.091(6) 0.025(5) 0.043(5) 0.002(4) 0.009(5) 0.004(5)
C24A 0.089(6) 0.025(6) 0.038(6) 0.006(5) 0.007(5) 0.004(5)
C17A 0.085(8) 0.045(6) 0.040(5) -0.006(5) -0.031(6) -0.004(5)
C18A 0.086(8) 0.045(5) 0.047(5) -0.021(4) -0.025(5) -0.011(5)
C21A 0.086(8) 0.041(6) 0.034(5) -0.009(5) -0.022(6) 0.002(5)
C34 0.103(9) 0.036(5) 0.171(14) 0.028(7) -0.010(9) -0.017(6)
C16A 0.082(9) 0.049(7) 0.043(7) 0.002(5) -0.017(6) -0.022(6)
C32A 0.117(18) 0.110(18) 0.058(10) 0.004(11) 0.003(11) -0.070(15)
As2A 0.0574(13) 0.0093(8) 0.0157(10) 0.0017(8) -0.0078(9) -0.0063(8)
Sb2A 0.0746(12) 0.0250(6) 0.0249(6) 0.0035(4) -0.0059(6) 0.0062(7)
Sb1B 0.0466(13) 0.0331(8) 0.0296(8) 0.0031(6) -0.0063(9) -0.0044(9)
As1B 0.0479(14) 0.0321(8) 0.0297(10) 0.0030(7) -0.0068(10) -0.0062(11)
C20A 0.081(7) 0.040(5) 0.044(5) -0.019(4) -0.008(5) 0.000(5)
C19A 0.087(8) 0.041(5) 0.049(5) -0.024(5) -0.016(6) -0.008(5)
C31A 0.075(10) 0.050(8) 0.048(8) 0.010(7) 0.011(7) -0.027(8)
C31B 0.086(16) 0.045(10) 0.037(9) 0.002(8) 0.005(9) 0.004(10)
N2B 0.049(10) 0.038(9) 0.061(11) 0.003(8) -0.003(8) 0.009(8)
C20B 0.083(8) 0.039(6) 0.051(6) -0.023(5) -0.013(6) -0.003(6)
C19B 0.085(8) 0.039(5) 0.051(6) -0.026(5) -0.018(6) -0.007(6)
C18B 0.079(9) 0.043(6) 0.046(7) -0.027(6) -0.024(6) -0.007(6)
C17B 0.085(8) 0.044(6) 0.047(6) -0.016(6) -0.028(6) -0.008(6)
C21B 0.084(8) 0.041(6) 0.042(5) -0.019(5) -0.021(5) -0.004(5)
Mo3B 0.0159(10) 0.0155(7) 0.0174(9) -0.0006(6) 0.0009(7) 0.0002(8)
C16B 0.083(9) 0.050(7) 0.046(7) 0.004(6) -0.016(6) -0.033(7)
O6B 0.088(9) 0.060(7) 0.048(7) 0.006(6) -0.014(6) -0.029(7)
Cl2A 0.131(5) 0.083(4) 0.105(4) -0.028(3) -0.036(4) 0.008(3)
Cl1A 0.096(4) 0.146(6) 0.133(6) -0.010(5) 0.022(4) -0.022(4)
Cl1B 0.145(8) 0.133(8) 0.086(5) 0.012(5) 0.011(5) 0.058(7)
Cl2B 0.120(6) 0.064(4) 0.077(4) -0.009(3) 0.002(4) -0.025(4)
C107 0.056(11) 0.15(2) 0.114(19) -0.046(18) 0.005(11) 0.000(13)
C108 0.13(3) 0.073(18) 0.070(16) 0.007(14) -0.036(18) -0.006(17)
C32B 0.084(18) 0.12(3) 0.077(17) 0.041(17) -0.012(14) 0.009(17)
C22B 0.094(17) 0.084(11) 0.047(8) 0.017(9) 0.011(10) 0.037(11)
O7B 0.093(15) 0.095(11) 0.059(7) 0.002(8) 0.021(10) 0.037(10)
Mo4B 0.0189(11) 0.0242(9) 0.0190(9) 0.0032(6) 0.0028(8) -0.0007(8)
C25B 0.090(6) 0.024(5) 0.042(6) 0.006(5) 0.010(5) 0.002(5)
C26B 0.090(6) 0.023(5) 0.039(5) 0.007(5) 0.008(5) 0.007(5)
C27B 0.088(6) 0.019(6) 0.033(5) 0.010(5) 0.003(5) 0.012(5)
C28B 0.089(5) 0.021(6) 0.029(5) 0.011(5) 0.000(4) 0.011(5)
C24B 0.089(6) 0.024(6) 0.033(6) 0.005(5) 0.007(5) 0.005(5)
Cu10 0.093(6) 0.053(5) 0.060(5) 0.011(5) -0.025(5) -0.013(5)
Cu11 0.105(7) 0.067(6) 0.072(6) 0.001(6) -0.025(6) -0.007(6)
Mo3C 0.059(6) 0.051(5) 0.045(5) 0.022(4) -0.019(5) 0.002(5)
Mo4C 0.025(4) 0.024(3) 0.033(4) -0.003(3) -0.002(3) 0.002(3)
As2C 0.097(6) 0.076(5) 0.060(5) 0.003(5) -0.020(5) -0.010(5)
Sb2C 0.079(4) 0.049(4) 0.050(4) -0.003(3) -0.019(3) 0.005(4)
Sb2 0.046(3) 0.033(3) 0.046(3) -0.004(2) 0.004(3) 0.015(3)
Mo3 0.050(5) 0.037(4) 0.045(5) -0.004(4) -0.021(4) 0.003(4)
Mo4 0.098(8) 0.031(5) 0.074(8) -0.005(6) -0.052(6) -0.009(6)
As7 0.068(5) 0.053(5) 0.066(5) 0.001(4) -0.012(5) 0.005(5)
C16 0.067(6) 0.082(7) 0.047(5) 0.013(5) -0.002(4) 0.013(5)
C15 0.067(6) 0.058(5) 0.050(5) -0.002(4) 0.005(4) -0.013(5)

loop_
_atom_type_symbol
_atom_type_description
_atom_type_scat_dispersion_real
_atom_type_scat_dispersion_imag
_atom_type_scat_source
C C 0.0181 0.0091 'International Tables Vol C Tables 4.2.6.8 and 6.1.1.4'
H H 0.0000 0.0000 'International Tables Vol C Tables 4.2.6.8 and 6.1.1.4'
Al Al 0.2130 0.2455 'International Tables Vol C Tables 4.2.6.8 and 6.1.1.4'
As As -0.9300 1.0051 'International Tables Vol C Tables 4.2.6.8 and 6.1.1.4'
Cl Cl 0.3639 0.7018 'International Tables Vol C Tables 4.2.6.8 and 6.1.1.4'
Cu Cu -1.9646 0.5888 'International Tables Vol C Tables 4.2.6.8 and 6.1.1.4'
F F 0.0727 0.0534 'International Tables Vol C Tables 4.2.6.8 and 6.1.1.4'
Mo Mo -0.0483 2.7339 'International Tables Vol C Tables 4.2.6.8 and 6.1.1.4'
N N 0.0311 0.0180 'International Tables Vol C Tables 4.2.6.8 and 6.1.1.4'
O O 0.0492 0.0322 'International Tables Vol C Tables 4.2.6.8 and 6.1.1.4'
Sb Sb -0.0562 5.8946 'International Tables Vol C Tables 4.2.6.8 and 6.1.1.4'

loop_
_exptl_crystal_face_index_h
_exptl_crystal_face_index_k
_exptl_crystal_face_index_l
_exptl_crystal_face_perp_dist
-10 0 -13 0.1568
1 -12 -1 0.3414
11 0 13 0.1409
-1 12 1 0.3090
8 0 -19 0.0677
-9 0 18 0.0850
-13 -2 13 0.0903
13 0 -13 0.0285
-13 0 13 0.0420
-12 1 15 0.0493
13 -2 -12 0.0664
15 1 -5 0.0610
10 -8 -9 0.2296
-5 0 -18 0.1392
9 9 -9 0.2168
3 -1 19 0.1424
11 0 -16 0.0335
13 1 -13 0.0361

loop_
_geom_angle_atom_site_label_1
_geom_angle_atom_site_label_2
_geom_angle_atom_site_label_3
_geom_angle
_geom_angle_site_symmetry_1
_geom_angle_site_symmetry_3
_geom_angle_publ_flag
Sb1A Mo1 As1A 58.31(10) . . ?
C1 Mo1 As1A 67.3(2) . . ?
C1 Mo1 Sb1A 124.7(2) . . ?
C1 Mo1 C2 88.0(3) . . ?
C1 Mo1 C3 93.6(3) . . ?
C1 Mo1 C7 82.6(3) . . ?
C1 Mo1 C6 107.5(3) . . ?
C1 Mo1 C4 129.3(3) . . ?
C1 Mo1 C5 140.4(3) . . ?
C1 Mo1 Sb1B 73.2(2) . . ?
C1 Mo1 As1B 135.2(2) . . ?
C1 Mo1 Sb2 85.4(3) . . ?
C2 Mo1 As1A 79.1(3) . . ?
C2 Mo1 Sb1A 90.5(2) . . ?
C2 Mo1 C3 85.1(3) . . ?
C2 Mo1 C7 118.4(3) . . ?
C2 Mo1 C6 140.6(3) . . ?
C2 Mo1 C4 83.5(3) . . ?
C2 Mo1 C5 114.6(4) . . ?
C2 Mo1 Sb1B 79.3(2) . . ?
C2 Mo1 As1B 91.1(2) . . ?
C2 Mo1 Sb2 81.0(3) . . ?
C3 Mo1 As1A 155.4(2) . . ?
C3 Mo1 Sb1A 141.2(2) . . ?
C3 Mo1 C7 35.7(3) . . ?
C3 Mo1 C6 58.5(3) . . ?
C3 Mo1 C4 36.0(3) . . ?
C3 Mo1 C5 58.9(3) . . ?
C3 Mo1 Sb1B 159.8(2) . . ?
C3 Mo1 As1B 130.9(2) . . ?
C3 Mo1 Sb2 166.1(3) . . ?
C7 Mo1 As1A 145.0(2) . . ?
C7 Mo1 Sb1A 142.35(19) . . ?
C7 Mo1 C6 34.4(2) . . ?
C7 Mo1 C5 58.3(3) . . ?
C7 Mo1 Sb1B 149.7(2) . . ?
C7 Mo1 As1B 134.9(2) . . ?
C7 Mo1 Sb2 156.6(3) . . ?
C6 Mo1 As1A 140.3(2) . . ?
C6 Mo1 Sb1A 107.96(19) . . ?
C6 Mo1 Sb1B 139.5(2) . . ?
C6 Mo1 As1B 101.3(2) . . ?
C6 Mo1 Sb2 134.9(3) . . ?
C4 Mo1 As1A 155.6(2) . . ?
C4 Mo1 Sb1A 105.2(2) . . ?
C4 Mo1 C7 59.1(3) . . ?
C4 Mo1 C6 58.4(3) . . ?
C4 Mo1 C5 35.0(3) . . ?
C4 Mo1 Sb1B 151.1(2) . . ?
C4 Mo1 As1B 95.0(2) . . ?
C4 Mo1 Sb2 141.3(3) . . ?
C5 Mo1 As1A 145.4(2) . . ?
C5 Mo1 Sb1A 88.8(2) . . ?
C5 Mo1 C6 35.1(3) . . ?
C5 Mo1 Sb1B 140.0(2) . . ?
C5 Mo1 As1B 79.1(2) . . ?
C5 Mo1 Sb2 128.2(3) . . ?
As1B Mo1 Sb1B 62.63(9) . . ?
Sb1A Mo2 As1A 59.82(11) . . ?
C8 Mo2 As1A 135.5(2) . . ?
C8 Mo2 Sb1A 76.6(2) . . ?
C8 Mo2 C10 84.6(3) . . ?
C8 Mo2 C11 91.0(3) . . ?
C8 Mo2 C14 113.1(3) . . ?
C8 Mo2 C12 125.5(4) . . ?
C8 Mo2 C13 143.7(3) . . ?
C8 Mo2 Sb1B 128.5(2) . . ?
C8 Mo2 Sb2 115.5(3) . . ?
C9 Mo2 As1A 94.3(3) . . ?
C9 Mo2 Sb1A 78.5(2) . . ?
C9 Mo2 C8 85.1(4) . . ?
C9 Mo2 C10 122.6(3) . . ?
C9 Mo2 C11 88.3(3) . . ?
C9 Mo2 C14 141.2(3) . . ?
C9 Mo2 C12 82.6(4) . . ?
C9 Mo2 C13 112.7(4) . . ?
C9 Mo2 Sb1B 92.9(2) . . ?
C9 Mo2 Sb2 89.6(3) . . ?
C10 Mo2 As1A 130.0(2) . . ?
C10 Mo2 Sb1A 150.6(2) . . ?
C10 Mo2 C14 35.2(3) . . ?
C10 Mo2 C13 59.1(3) . . ?
C10 Mo2 Sb1B 135.3(2) . . ?
C10 Mo2 Sb2 144.4(3) . . ?
C11 Mo2 As1A 133.5(3) . . ?
C11 Mo2 Sb1A 162.5(2) . . ?
C11 Mo2 C10 35.8(3) . . ?
C11 Mo2 C14 58.9(3) . . ?
C11 Mo2 C12 35.9(4) . . ?
C11 Mo2 C13 59.8(3) . . ?
C11 Mo2 Sb1B 140.4(3) . . ?
C11 Mo2 Sb2 153.0(3) . . ?
C14 Mo2 As1A 94.8(2) . . ?
C14 Mo2 Sb1A 137.5(2) . . ?
C14 Mo2 Sb1B 100.1(2) . . ?
C14 Mo2 Sb2 110.1(3) . . ?
C12 Mo2 As1A 98.4(3) . . ?
C12 Mo2 Sb1A 149.5(3) . . ?
C12 Mo2 C10 59.6(3) . . ?
C12 Mo2 C14 58.8(3) . . ?
C12 Mo2 C13 36.2(4) . . ?
C12 Mo2 Sb1B 105.1(3) . . ?
C12 Mo2 Sb2 117.3(4) . . ?
C13 Mo2 As1A 76.8(2) . . ?
C13 Mo2 Sb1A 136.2(2) . . ?
C13 Mo2 C14 34.8(3) . . ?
C13 Mo2 Sb1B 83.7(2) . . ?
C13 Mo2 Sb2 96.7(3) . . ?
Mo4 Mo2 C8 17.0(17) . . ?
Mo4 Mo2 C9 90.2(16) . . ?
Mo4 Mo2 C10 95.5(15) . . ?
Mo4 Mo2 C11 107.4(17) . . ?
Mo4 Mo2 C14 117.5(15) . . ?
Mo4 Mo2 C12 142.4(18) . . ?
Mo4 Mo2 C13 152.1(15) . . ?
Mo4 Mo2 Sb2 99.4(17) . . ?
C26A Mo4A Mo3A 94.2(5) . . ?
C26A Mo4A C27A 33.8(4) . . ?
C26A Mo4A As2A 80.7(6) . . ?
C26A Mo4A Sb2A 136.0(6) . . ?
C27A Mo4A Mo3A 78.0(6) . . ?
C27A Mo4A As2A 94.8(5) . . ?
C27A Mo4A Sb2A 131.7(6) . . ?
C22A Mo4A Mo3A 85.9(13) . . ?
C22A Mo4A C26A 141.6(17) . . ?
C22A Mo4A C27A 110.2(17) . . ?
C22A Mo4A C28A 88.5(16) . . ?
C22A Mo4A C25A 133.4(14) . . ?
C22A Mo4A C24A 97.4(14) . . ?
C22A Mo4A As2A 127.2(13) . . ?
C22A Mo4A Sb2A 72.6(14) . . ?
C28A Mo4A Mo3A 102.4(4) . . ?
C28A Mo4A C26A 54.0(8) . . ?
C28A Mo4A C27A 34.2(4) . . ?
C28A Mo4A C25A 57.5(6) . . ?
C28A Mo4A As2A 128.8(5) . . ?
C28A Mo4A Sb2A 149.7(4) . . ?
C25A Mo4A Mo3A 128.7(5) . . ?
C25A Mo4A C26A 34.6(4) . . ?
C25A Mo4A C27A 59.8(8) . . ?
C25A Mo4A As2A 99.4(4) . . ?
C25A Mo4A Sb2A 150.6(5) . . ?
C24A Mo4A Mo3A 137.4(5) . . ?
C24A Mo4A C26A 58.0(7) . . ?
C24A Mo4A C27A 61.0(8) . . ?
C24A Mo4A C28A 35.8(4) . . ?
C24A Mo4A C25A 36.4(4) . . ?
C24A Mo4A As2A 135.2(4) . . ?
C24A Mo4A Sb2A 165.6(5) . . ?
As2A Mo4A Mo3A 54.08(8) . . ?
As2A Mo4A Sb2A 56.55(7) . . ?
Sb2A Mo4A Mo3A 53.87(7) . . ?
C16 Mo4A Mo3A 127.6(4) . . ?
C16 Mo4A C26A 118.6(6) . . ?
C16 Mo4A C27A 149.5(7) . . ?
C16 Mo4A C22A 90.1(16) . . ?
C16 Mo4A C28A 129.7(6) . . ?
C16 Mo4A C25A 89.7(6) . . ?
C16 Mo4A C24A 94.9(6) . . ?
C16 Mo4A As2A 90.1(3) . . ?
C16 Mo4A Sb2A 75.1(4) . . ?
Sb2B As2B Mo3B 59.2(2) . . ?
Sb2B As2B Mo4B 52.6(2) . . ?
Mo3B As2B Mo4B 66.08(19) . . ?
C17A Mo3A Mo4A 108.5(5) . . ?
C17A Mo3A C18A 37.7(7) . . ?
C17A Mo3A C21A 36.7(8) . . ?
C17A Mo3A As2A 144.6(5) . . ?
C17A Mo3A Sb2A 144.2(7) . . ?
C17A Mo3A C20A 60.1(7) . . ?
C18A Mo3A Mo4A 143.5(5) . . ?
C18A Mo3A C21A 59.8(7) . . ?
C18A Mo3A As2A 159.4(6) . . ?
C18A Mo3A Sb2A 135.9(5) . . ?
C18A Mo3A C20A 58.4(7) . . ?
C21A Mo3A Mo4A 84.2(4) . . ?
C21A Mo3A As2A 137.3(4) . . ?
C21A Mo3A Sb2A 107.8(5) . . ?
C16A Mo3A Mo4A 131.7(5) . . ?
C16A Mo3A C17A 119.6(7) . . ?
C16A Mo3A C18A 84.2(7) . . ?
C16A Mo3A C21A 139.1(7) . . ?
C16A Mo3A As2A 82.5(5) . . ?
C16A Mo3A Sb2A 83.9(6) . . ?
C16A Mo3A C20A 111.0(7) . . ?
C16A Mo3A C19A 80.7(8) . . ?
C16A Mo3A C15 88.4(7) . . ?
As2A Mo3A Mo4A 53.63(9) . . ?
As2A Mo3A Sb2A 57.89(8) . . ?
Sb2A Mo3A Mo4A 57.54(6) . . ?
C20A Mo3A Mo4A 96.1(5) . . ?
C20A Mo3A C21A 34.7(6) . . ?
C20A Mo3A As2A 141.7(5) . . ?
C20A Mo3A Sb2A 87.2(4) . . ?
C19A Mo3A Mo4A 130.3(6) . . ?
C19A Mo3A C17A 61.4(7) . . ?
C19A Mo3A C18A 35.4(7) . . ?
C19A Mo3A C21A 58.9(7) . . ?
C19A Mo3A As2A 154.0(5) . . ?
C19A Mo3A Sb2A 100.6(5) . . ?
C19A Mo3A C20A 34.8(7) . . ?
C15 Mo3A Mo4A 94.3(3) . . ?
C15 Mo3A C17A 81.6(7) . . ?
C15 Mo3A C18A 93.0(6) . . ?
C15 Mo3A C21A 110.7(5) . . ?
C15 Mo3A As2A 71.0(3) . . ?
C15 Mo3A Sb2A 128.8(3) . . ?
C15 Mo3A C20A 141.7(5) . . ?
C15 Mo3A C19A 127.8(6) . . ?
Mo2 As1A Mo1 64.88(12) . . ?
Sb1A As1A Mo1 53.08(8) . . ?
Sb1A As1A Mo2 55.89(8) . . ?
Sb1A As1A Cu2 55.02(8) . . ?
Cu2 As1A Mo1 96.56(13) . . ?
Cu2 As1A Mo2 102.80(15) . . ?
As2B Sb2B Mo3B 64.4(2) . . ?
Mo4B Sb2B As2B 71.0(3) . . ?
Mo4B Sb2B Mo3B 75.0(2) . . ?
Mo1 Sb1A Mo2 74.37(7) . . ?
Mo1 Sb1A As1A 68.61(12) . . ?
Mo2 Sb1A As1A 64.29(12) . . ?
Cu2 Sb1A Mo1 114.63(9) . . ?
Cu2 Sb1A Mo2 116.57(7) . . ?
Cu2 Sb1A As1A 63.13(12) . . ?
Cu2 Sb1A Cu1 63.15(7) . . ?
Cu1 Sb1A Mo1 159.12(10) . . ?
Cu1 Sb1A Mo2 126.02(10) . . ?
Cu1 Sb1A As1A 121.56(10) . . ?
Sb1A Cu2 As1A 61.85(12) . . ?
Sb1A Cu2 Cu1 58.52(6) . . ?
Sb1A Cu2 Sb2A 147.17(8) . . ?
Cu1 Cu2 As1A 116.17(12) . . ?
Cu1 Cu2 Sb2A 117.43(6) . . ?
N3 Cu2 As1A 112.5(2) . . ?
N3 Cu2 Sb1A 110.4(2) . . ?
N3 Cu2 Cu1 107.5(3) . . ?
N3 Cu2 As2A 122.8(2) . . ?
N3 Cu2 Sb2A 101.9(2) . . ?
As2A Cu2 As1A 123.49(16) . . ?
As2A Cu2 Sb1A 105.32(9) . . ?
As2A Cu2 Cu1 58.12(8) . . ?
As2A Cu2 Sb2A 59.45(8) . . ?
Sb2A Cu2 As1A 100.49(13) . . ?
Sb1A Cu1 Cu2 58.33(6) . . ?
N1 Cu1 Sb1A 107.1(3) . . ?
N1 Cu1 Cu2 146.9(3) . . ?
N1 Cu1 N2A 119.3(6) . . ?
N1 Cu1 As2A 105.3(2) . . ?
N2A Cu1 Sb1A 117.9(4) . . ?
N2A Cu1 Cu2 92.8(5) . . ?
N2A Cu1 As2A 100.3(4) . . ?
As2A Cu1 Sb1A 104.80(11) . . ?
As2A Cu1 Cu2 57.68(8) . . ?
F1 Al1 O10 109.51(18) . . ?
F1 Al1 O11 109.23(18) . . ?
F1 Al1 O9 109.81(18) . . ?
O10 Al1 O9 110.37(19) . . ?
O11 Al1 O10 107.72(19) . . ?
O11 Al1 O9 110.16(19) . . ?
F47 Al2 O13 110.9(2) . . ?
F47 Al2 O14 109.7(2) . . ?
F47 Al2 O12 109.5(2) . . ?
O13 Al2 O14 108.4(2) . . ?
O12 Al2 O13 107.6(2) . . ?
O12 Al2 O14 110.7(2) . . ?
C47 O10 Al1 136.3(3) . . ?
C59 O11 Al1 137.2(3) . . ?
C35 O9 Al1 135.3(3) . . ?
C83 O13 Al2 135.5(4) . . ?
C95 O14 Al2 137.8(5) . . ?
C71 O12 Al2 138.3(5) . . ?
F25 C52 C51 103.9(4) . . ?
F25 C52 C47 113.2(4) . . ?
F26 C52 F25 107.7(4) . . ?
F26 C52 C51 108.7(4) . . ?
F26 C52 C47 109.5(4) . . ?
C51 C52 C47 113.5(4) . . ?
F31 C58 C53 121.9(5) . . ?
F31 C58 C57 115.6(5) . . ?
C57 C58 C53 122.5(5) . . ?
F35 C61 C62 108.3(4) . . ?
F35 C61 C60 108.2(5) . . ?
F34 C61 F35 107.2(4) . . ?
F34 C61 C62 109.0(5) . . ?
F34 C61 C60 109.2(4) . . ?
C60 C61 C62 114.6(5) . . ?
F16 C46 C41 120.8(5) . . ?
F16 C46 C45 114.9(5) . . ?
C45 C46 C41 124.2(6) . . ?
F37 C62 C61 107.0(5) . . ?
F37 C62 C63 109.0(5) . . ?
F36 C62 F37 108.0(5) . . ?
F36 C62 C61 108.3(5) . . ?
F36 C62 C63 110.5(5) . . ?
C63 C62 C61 113.8(5) . . ?
F32 C60 C61 106.3(4) . . ?
F32 C60 C59 111.9(4) . . ?
F33 C60 F32 105.8(4) . . ?
F33 C60 C61 107.3(4) . . ?
F33 C60 C59 110.0(4) . . ?
C61 C60 C59 115.1(4) . . ?
F42 C66 C65 121.4(5) . . ?
F42 C66 C67 115.6(5) . . ?
C67 C66 C65 123.0(6) . . ?
C58 C53 C54 114.1(5) . . ?
C58 C53 C47 118.8(5) . . ?
C54 C53 C47 126.9(5) . . ?
F22 C50 C51 108.8(5) . . ?
F22 C50 C49 108.5(5) . . ?
F21 C50 F22 108.0(4) . . ?
F21 C50 C51 109.5(5) . . ?
F21 C50 C49 109.8(5) . . ?
C51 C50 C49 112.1(4) . . ?
F73 C90 C91 115.0(5) . . ?
F73 C90 C89 121.0(5) . . ?
C91 C90 C89 123.9(6) . . ?
F23 C51 F24 107.2(4) . . ?
F23 C51 C52 113.0(4) . . ?
F23 C51 C50 108.2(5) . . ?
F24 C51 C52 108.3(5) . . ?
F24 C51 C50 107.3(4) . . ?
C52 C51 C50 112.6(5) . . ?
C33 N3 Cu2 174.1(10) . . ?
C33 N3 Cu10 151.6(11) . . ?
F12 C42 C41 122.2(5) . . ?
F12 C42 C43 114.4(5) . . ?
C43 C42 C41 123.3(6) . . ?
F39 C63 F38 107.0(5) . . ?
F39 C63 C62 108.5(5) . . ?
F39 C63 C64 112.9(5) . . ?
F38 C63 C62 107.5(4) . . ?
F38 C63 C64 108.5(5) . . ?
C62 C63 C64 112.2(5) . . ?
F40 C64 C63 103.5(4) . . ?
F40 C64 C59 112.6(4) . . ?
F41 C64 F40 108.1(4) . . ?
F41 C64 C63 108.2(5) . . ?
F41 C64 C59 110.3(4) . . ?
C63 C64 C59 113.8(5) . . ?
O11 C59 C60 107.8(4) . . ?
O11 C59 C64 105.9(4) . . ?
O11 C59 C65 111.5(4) . . ?
C64 C59 C60 105.9(4) . . ?
C65 C59 C60 109.7(4) . . ?
C65 C59 C64 115.6(4) . . ?
O9 C35 C41 110.8(4) . . ?
O9 C35 C40 107.0(5) . . ?
O9 C35 C36 108.2(4) . . ?
C41 C35 C40 116.2(5) . . ?
C41 C35 C36 109.9(5) . . ?
C40 C35 C36 104.3(5) . . ?
F27 C54 C53 121.8(5) . . ?
F27 C54 C55 114.7(5) . . ?
C55 C54 C53 123.5(5) . . ?
C82 C77 C71 118.3(7) . . ?
C78 C77 C71 128.4(6) . . ?
C78 C77 C82 113.1(7) . . ?
F17 C48 F18 106.5(4) . . ?
F17 C48 C49 108.8(5) . . ?
F17 C48 C47 109.9(4) . . ?
F18 C48 C49 105.3(4) . . ?
F18 C48 C47 110.2(4) . . ?
C49 C48 C47 115.7(4) . . ?
C66 C65 C59 127.4(5) . . ?
C66 C65 C70 113.1(5) . . ?
C70 C65 C59 119.3(5) . . ?
F19 C49 F20 107.4(5) . . ?
F19 C49 C50 108.3(5) . . ?
F19 C49 C48 110.5(5) . . ?
F20 C49 C50 108.1(5) . . ?
F20 C49 C48 108.8(5) . . ?
C48 C49 C50 113.5(5) . . ?
C46 C41 C35 118.9(5) . . ?
C42 C41 C46 113.0(5) . . ?
C42 C41 C35 127.8(5) . . ?
F15 C45 C46 119.2(6) . . ?
F15 C45 C44 120.2(6) . . ?
C46 C45 C44 120.6(6) . . ?
F74 C91 C90 118.9(6) . . ?
F74 C91 C92 120.9(6) . . ?
C90 C91 C92 120.2(6) . . ?
O13 C83 C89 111.0(5) . . ?
O13 C83 C84 109.5(5) . . ?
O13 C83 C88 105.2(5) . . ?
C89 C83 C84 109.5(5) . . ?
C88 C83 C89 116.3(5) . . ?
C88 C83 C84 105.0(5) . . ?
F11 C40 F10 107.7(5) . . ?
F11 C40 C35 108.8(5) . . ?
F11 C40 C39 107.5(5) . . ?
F10 C40 C35 112.4(5) . . ?
F10 C40 C39 104.9(5) . . ?
C39 C40 C35 115.1(5) . . ?
F46 C70 C65 120.8(5) . . ?
F46 C70 C69 115.3(5) . . ?
C69 C70 C65 123.9(6) . . ?
C90 C89 C83 128.5(5) . . ?
C90 C89 C94 113.3(5) . . ?
C94 C89 C83 117.9(5) . . ?
F44 C68 C67 121.2(7) . . ?
F44 C68 C69 121.5(7) . . ?
C67 C68 C69 117.3(6) . . ?
O10 C47 C52 105.7(4) . . ?
O10 C47 C53 111.9(4) . . ?
O10 C47 C48 107.7(4) . . ?
C52 C47 C48 104.9(4) . . ?
C53 C47 C52 117.0(4) . . ?
C53 C47 C48 109.0(4) . . ?
F63 C84 F64 106.4(5) . . ?
F63 C84 C83 111.8(5) . . ?
F63 C84 C85 106.9(5) . . ?
F64 C84 C83 108.9(5) . . ?
F64 C84 C85 106.4(5) . . ?
C85 C84 C83 115.9(5) . . ?
F77 C94 C89 121.5(5) . . ?
F77 C94 C93 115.4(5) . . ?
C93 C94 C89 123.0(6) . . ?
F30 C57 C58 119.0(5) . . ?
F30 C57 C56 120.0(5) . . ?
C56 C57 C58 121.0(6) . . ?
Mo1 C1 Mo3 5.6(4) . . ?
O1 C1 Mo1 176.4(7) . . ?
O1 C1 Mo3 170.9(8) . . ?
O3 C8 Mo2 176.1(7) . . ?
O3 C8 Mo4 176.8(11) . . ?
Mo4 C8 Mo2 6.7(8) . . ?
F43 C67 C68 118.3(6) . . ?
C66 C67 F43 119.5(6) . . ?
C66 C67 C68 122.3(6) . . ?
F65 C85 C84 109.5(5) . . ?
F65 C85 C86 108.0(5) . . ?
F66 C85 F65 107.4(5) . . ?
F66 C85 C84 108.2(5) . . ?
F66 C85 C86 109.1(6) . . ?
C86 C85 C84 114.4(6) . . ?
F13 C43 C42 119.8(6) . . ?
F13 C43 C44 118.7(6) . . ?
C44 C43 C42 121.4(6) . . ?
F29 C56 C57 120.9(5) . . ?
F29 C56 C55 120.8(5) . . ?
C57 C56 C55 118.3(5) . . ?
F45 C69 C70 120.0(6) . . ?
F45 C69 C68 119.5(6) . . ?
C70 C69 C68 120.5(6) . . ?
F3 C36 F2 106.0(5) . . ?
F3 C36 C35 111.7(5) . . ?
F3 C36 C37 106.2(5) . . ?
F2 C36 C35 108.7(5) . . ?
F2 C36 C37 107.6(5) . . ?
C37 C36 C35 116.1(5) . . ?
F28 C55 C54 120.0(5) . . ?
F28 C55 C56 119.5(5) . . ?
C54 C55 C56 120.5(5) . . ?
F53 C74 C75 109.0(7) . . ?
F53 C74 C73 107.6(5) . . ?
F52 C74 F53 108.6(6) . . ?
F52 C74 C75 109.5(6) . . ?
F52 C74 C73 110.6(7) . . ?
C73 C74 C75 111.5(5) . . ?
C29 N1 Cu1 174.1(8) . . ?
F14 C44 C45 121.4(6) . . ?
F14 C44 C43 121.0(6) . . ?
C43 C44 C45 117.5(6) . . ?
Mo1 C2 Mo3 12.0(5) . . ?
O2 C2 Mo1 175.0(6) . . ?
O2 C2 Mo3 164.5(9) . . ?
F5 C37 C36 108.8(5) . . ?
F5 C37 C38 108.1(6) . . ?
F4 C37 F5 106.9(5) . . ?
F4 C37 C36 108.4(6) . . ?
F4 C37 C38 109.3(5) . . ?
C38 C37 C36 115.0(6) . . ?
O12 C71 C77 112.6(5) . . ?
O12 C71 C76 105.7(5) . . ?
O12 C71 C72 107.7(6) . . ?
C77 C71 C76 115.1(6) . . ?
C72 C71 C77 110.1(5) . . ?
C72 C71 C76 105.1(5) . . ?
F56 C76 F57 107.6(6) . . ?
F56 C76 C71 109.4(5) . . ?
F56 C76 C75 109.2(5) . . ?
F57 C76 C71 112.1(5) . . ?
F57 C76 C75 104.0(5) . . ?
C75 C76 C71 114.2(6) . . ?
F75 C92 C91 120.2(6) . . ?
F75 C92 C93 121.3(6) . . ?
C93 C92 C91 118.6(6) . . ?
F92 C106 C105 115.5(7) . . ?
F92 C106 C101 121.4(7) . . ?
C105 C106 C101 123.2(8) . . ?
Mo2 C9 Mo4 16.2(5) . . ?
O4 C9 Mo2 174.4(7) . . ?
O4 C9 Mo4 163.3(11) . . ?
F76 C93 C94 119.0(6) . . ?
F76 C93 C92 120.1(6) . . ?
C92 C93 C94 120.9(6) . . ?
Mo1 C3 H3 119.4 . . ?
C7 C3 Mo1 73.4(4) . . ?
C7 C3 H3 126.3 . . ?
C7 C3 C4 107.3(7) . . ?
C4 C3 Mo1 72.7(4) . . ?
C4 C3 H3 126.3 . . ?
N1 C29 C30 178.8(11) . . ?
F62 C82 C77 120.4(7) . . ?
F62 C82 C81 115.8(7) . . ?
C81 C82 C77 123.8(8) . . ?
O14 C95 C101 111.9(6) . . ?
O14 C95 C100 106.1(5) . . ?
O14 C95 C96 107.9(7) . . ?
C101 C95 C100 115.6(7) . . ?
C101 C95 C96 108.3(6) . . ?
C100 C95 C96 106.7(7) . . ?
Mo2 C10 H10 119.7 . . ?
Mo2 C10 Mo4 13.7(5) . . ?
C11 C10 Mo2 71.6(4) . . ?
C11 C10 H10 125.9 . . ?
C11 C10 Mo4 77.3(6) . . ?
C14 C10 Mo2 74.5(4) . . ?
C14 C10 H10 125.9 . . ?
C14 C10 C11 108.1(7) . . ?
C14 C10 Mo4 83.9(6) . . ?
Mo4 C10 H10 106.2 . . ?
F58 C78 C77 121.3(7) . . ?
F58 C78 C79 114.0(8) . . ?
C79 C78 C77 124.6(7) . . ?
F72 C88 C83 114.0(5) . . ?
F72 C88 C87 103.1(5) . . ?
F71 C88 F72 106.4(5) . . ?
F71 C88 C83 110.7(5) . . ?
F71 C88 C87 108.0(5) . . ?
C87 C88 C83 114.1(5) . . ?
Mo1 C7 H7 120.4 . . ?
C3 C7 Mo1 70.8(4) . . ?
C3 C7 H7 125.6 . . ?
C6 C7 Mo1 74.9(4) . . ?
C6 C7 C3 108.7(7) . . ?
C6 C7 H7 125.6 . . ?
F88 C102 C101 121.2(7) . . ?
F88 C102 C103 115.5(8) . . ?
C103 C102 C101 123.2(8) . . ?
F49 C72 C71 109.8(7) . . ?
F49 C72 C73 108.2(5) . . ?
F48 C72 F49 105.4(5) . . ?
F48 C72 C71 111.1(5) . . ?
F48 C72 C73 106.4(7) . . ?
C73 C72 C71 115.4(6) . . ?
F70 C87 C88 112.3(6) . . ?
F70 C87 C86 108.2(6) . . ?
F69 C87 F70 106.8(6) . . ?
F69 C87 C88 108.6(6) . . ?
F69 C87 C86 109.1(6) . . ?
C86 C87 C88 111.7(6) . . ?
F91 C105 C106 120.2(8) . . ?
F91 C105 C104 119.2(7) . . ?
C106 C105 C104 120.6(7) . . ?
F59 C79 C78 120.5(8) . . ?
F59 C79 C80 119.9(8) . . ?
C78 C79 C80 119.6(9) . . ?
F55 C75 F54 107.1(5) . . ?
F55 C75 C74 108.4(6) . . ?
F55 C75 C76 112.6(5) . . ?
F54 C75 C74 107.9(5) . . ?
F54 C75 C76 107.7(6) . . ?
C76 C75 C74 112.8(6) . . ?
F50 C73 F51 107.7(6) . . ?
F50 C73 C74 107.9(6) . . ?
F50 C73 C72 110.4(5) . . ?
F51 C73 C74 107.1(5) . . ?
F51 C73 C72 108.6(6) . . ?
C72 C73 C74 114.9(7) . . ?
C106 C101 C95 118.6(7) . . ?
C102 C101 C106 113.7(7) . . ?
C102 C101 C95 127.7(7) . . ?
F87 C100 F86 109.6(8) . . ?
F87 C100 C95 109.9(7) . . ?
F87 C100 C99 110.4(7) . . ?
F86 C100 C95 112.0(6) . . ?
F86 C100 C99 103.1(7) . . ?
C99 C100 C95 111.6(7) . . ?
Mo2 C11 H11 120.8 . . ?
Mo2 C11 Mo4 12.6(4) . . ?
C10 C11 Mo2 72.6(4) . . ?
C10 C11 H11 126.0 . . ?
C10 C11 C12 107.9(8) . . ?
C10 C11 Mo4 69.7(5) . . ?
C12 C11 Mo2 72.3(5) . . ?
C12 C11 H11 126.0 . . ?
C12 C11 Mo4 84.7(6) . . ?
Mo4 C11 H11 111.9 . . ?
N3 C33 C34 176.7(11) . . ?
F67 C86 C85 110.6(7) . . ?
F67 C86 C87 108.5(6) . . ?
F68 C86 F67 106.6(5) . . ?
F68 C86 C85 109.3(6) . . ?
F68 C86 C87 108.1(7) . . ?
C85 C86 C87 113.5(5) . . ?
Mo1 C6 H6 123.3 . . ?
C7 C6 Mo1 70.7(4) . . ?
C7 C6 H6 126.1 . . ?
C7 C6 C5 107.9(7) . . ?
C5 C6 Mo1 71.6(4) . . ?
C5 C6 H6 126.1 . . ?
F89 C103 C102 118.4(8) . . ?
C104 C103 F89 119.8(8) . . ?
C104 C103 C102 121.8(9) . . ?
F61 C81 C82 119.2(9) . . ?
F61 C81 C80 120.3(8) . . ?
C82 C81 C80 120.5(8) . . ?
F85 C99 F84 106.6(7) . . ?
F85 C99 C100 112.7(7) . . ?
F85 C99 C98 108.5(9) . . ?
F84 C99 C100 107.3(8) . . ?
F84 C99 C98 108.4(8) . . ?
C98 C99 C100 113.2(7) . . ?
Mo2 C14 H14 123.6 . . ?
C10 C14 Mo2 70.3(4) . . ?
C10 C14 H14 125.4 . . ?
C13 C14 Mo2 72.3(5) . . ?
C13 C14 C10 109.2(8) . . ?
C13 C14 H14 125.4 . . ?
F7 C38 C37 107.3(6) . . ?
F7 C38 C39 109.0(6) . . ?
F6 C38 F7 108.1(5) . . ?
F6 C38 C37 110.6(6) . . ?
F6 C38 C39 109.5(7) . . ?
C37 C38 C39 112.2(5) . . ?
F9 C39 F8 107.4(6) . . ?
F9 C39 C40 111.9(5) . . ?
F9 C39 C38 108.8(6) . . ?
F8 C39 C40 108.4(6) . . ?
F8 C39 C38 108.1(5) . . ?
C38 C39 C40 112.1(6) . . ?
Mo4A C26A H26A 124.9 . . ?
C27A C26A Mo4A 74.4(16) . . ?
C27A C26A H26A 122.6 . . ?
C27A C26A C25A 115(2) . . ?
C25A C26A Mo4A 69.8(14) . . ?
C25A C26A H26A 122.6 . . ?
Mo1 C4 H4 120.2 . . ?
C3 C4 Mo1 71.3(4) . . ?
C3 C4 H4 125.9 . . ?
C5 C4 Mo1 74.4(5) . . ?
C5 C4 C3 108.3(7) . . ?
C5 C4 H4 125.9 . . ?
Mo4A C27A H27A 121.7 . . ?
C26A C27A Mo4A 71.8(16) . . ?
C26A C27A H27A 130.3 . . ?
C28A C27A Mo4A 68.5(16) . . ?
C28A C27A C26A 99(2) . . ?
C28A C27A H27A 130.3 . . ?
F60 C80 C79 121.3(9) . . ?
F60 C80 C81 120.3(8) . . ?
C81 C80 C79 118.4(8) . . ?
Mo2 C12 H12 120.2 . . ?
C11 C12 Mo2 71.8(5) . . ?
C11 C12 H12 126.0 . . ?
C11 C12 C13 108.1(8) . . ?
C13 C12 Mo2 73.9(5) . . ?
C13 C12 H12 126.0 . . ?
Mo2 C13 H13 122.2 . . ?
C14 C13 Mo2 72.9(5) . . ?
C14 C13 C12 106.6(8) . . ?
C14 C13 H13 126.7 . . ?
C12 C13 Mo2 69.9(5) . . ?
C12 C13 H13 126.7 . . ?
Mo1 C5 H5 121.7 . . ?
C6 C5 Mo1 73.3(5) . . ?
C6 C5 H5 126.1 . . ?
C4 C5 Mo1 70.6(5) . . ?
C4 C5 C6 107.8(7) . . ?
C4 C5 H5 126.1 . . ?
O7A C22A Mo4A 168(3) . . ?
F90 C104 C105 120.7(8) . . ?
F90 C104 C103 121.8(8) . . ?
C103 C104 C105 117.5(8) . . ?
Mo4A C28A H28A 123.3 . . ?
C27A C28A Mo4A 77.3(17) . . ?
C27A C28A H28A 122.2 . . ?
C24A C28A Mo4A 68.6(10) . . ?
C24A C28A C27A 116(2) . . ?
C24A C28A H28A 122.2 . . ?
F80 C97 F81 108.0(9) . . ?
F80 C97 C98 107.8(7) . . ?
F80 C97 C96 111.2(7) . . ?
F81 C97 C98 107.6(7) . . ?
F81 C97 C96 109.2(7) . . ?
C96 C97 C98 112.9(9) . . ?
F83 C98 C99 111.3(7) . . ?
F83 C98 C97 105.7(9) . . ?
F82 C98 F83 107.2(7) . . ?
F82 C98 C99 110.2(10) . . ?
F82 C98 C97 108.5(7) . . ?
C99 C98 C97 113.6(7) . . ?
F78 C96 F79 106.6(6) . . ?
F78 C96 C95 111.0(6) . . ?
F78 C96 C97 106.0(8) . . ?
F79 C96 C95 108.4(8) . . ?
F79 C96 C97 108.9(6) . . ?
C97 C96 C95 115.5(7) . . ?
C31A N2A Cu1 171.9(16) . . ?
C29 C30 H30A 109.5 . . ?
C29 C30 H30B 109.5 . . ?
C29 C30 H30C 109.5 . . ?
H30A C30 H30B 109.5 . . ?
H30A C30 H30C 109.5 . . ?
H30B C30 H30C 109.5 . . ?
Mo4A C25A H25A 120.7 . . ?
C26A C25A Mo4A 75.6(16) . . ?
C26A C25A H25A 127.4 . . ?
C26A C25A C24A 105(2) . . ?
C24A C25A Mo4A 68.2(9) . . ?
C24A C25A H25A 127.4 . . ?
Mo4A C24A H24A 114.1 . . ?
C28A C24A Mo4A 75.6(11) . . ?
C28A C24A C25A 104.4(17) . . ?
C28A C24A H24A 127.8 . . ?
C25A C24A Mo4A 75.4(10) . . ?
C25A C24A H24A 127.8 . . ?
Mo3A C17A H17A 118.8 . . ?
C18A C17A Mo3A 72.2(9) . . ?
C18A C17A H17A 128.1 . . ?
C21A C17A Mo3A 73.2(10) . . ?
C21A C17A H17A 128.1 . . ?
C21A C17A C18A 103.9(17) . . ?
Mo3A C18A H18A 124.5 . . ?
C17A C18A Mo3A 70.1(9) . . ?
C17A C18A H18A 126.2 . . ?
C19A C18A Mo3A 70.9(9) . . ?
C19A C18A C17A 107.7(19) . . ?
C19A C18A H18A 126.2 . . ?
Mo3A C21A H21A 123.6 . . ?
C17A C21A Mo3A 70.1(10) . . ?
C17A C21A H21A 125.7 . . ?
C20A C21A Mo3A 72.2(10) . . ?
C20A C21A C17A 108.7(17) . . ?
C20A C21A H21A 125.7 . . ?
C33 C34 H34A 109.5 . . ?
C33 C34 H34B 109.5 . . ?
C33 C34 H34C 109.5 . . ?
H34A C34 H34B 109.5 . . ?
H34A C34 H34C 109.5 . . ?
H34B C34 H34C 109.5 . . ?
O6A C16A Mo3A 174.4(13) . . ?
H32A C32A H32B 109.5 . . ?
H32A C32A H32C 109.5 . . ?
H32B C32A H32C 109.5 . . ?
C31A C32A H32A 109.5 . . ?
C31A C32A H32B 109.5 . . ?
C31A C32A H32C 109.5 . . ?
Mo4A As2A Mo3A 72.29(10) . . ?
Cu2 As2A Mo4A 118.32(16) . . ?
Cu2 As2A Mo3A 112.29(10) . . ?
Cu2 As2A Cu1 64.20(8) . . ?
Cu2 As2A Sb2A 65.11(10) . . ?
Cu1 As2A Mo4A 148.59(13) . . ?
Cu1 As2A Mo3A 138.09(15) . . ?
Cu1 As2A Sb2A 129.15(13) . . ?
Sb2A As2A Mo4A 65.44(11) . . ?
Sb2A As2A Mo3A 62.11(9) . . ?
Mo3A Sb2A Mo4A 68.59(8) . . ?
Mo3A Sb2A Cu2 103.23(8) . . ?
Cu2 Sb2A Mo4A 104.44(9) . . ?
As2A Sb2A Mo4A 58.02(9) . . ?
As2A Sb2A Mo3A 60.00(9) . . ?
As2A Sb2A Cu2 55.44(8) . . ?
Mo1 Sb1B As1B 58.10(8) . . ?
Mo2 Sb1B Mo1 70.30(9) . . ?
Mo2 Sb1B As1B 63.85(8) . . ?
Mo1 As1B Mo2 67.16(9) . . ?
Mo1 As1B Sb1B 59.27(8) . . ?
Sb1B As1B Mo2 55.20(8) . . ?
Mo3A C20A H20A 122.6 . . ?
C21A C20A Mo3A 73.1(10) . . ?
C21A C20A H20A 124.8 . . ?
C19A C20A Mo3A 71.1(10) . . ?
C19A C20A C21A 110.4(17) . . ?
C19A C20A H20A 124.8 . . ?
Mo3A C19A H19A 118.6 . . ?
C18A C19A Mo3A 73.7(9) . . ?
C18A C19A H19A 125.5 . . ?
C20A C19A Mo3A 74.1(10) . . ?
C20A C19A C18A 109.1(18) . . ?
C20A C19A H19A 125.5 . . ?
N2A C31A C32A 179(2) . . ?
N2B C31B C32B 177(2) . . ?
C19B C20B H20B 128.4 . . ?
C19B C20B C21B 103(2) . . ?
C19B C20B Mo3B 68.4(13) . . ?
C21B C20B H20B 128.4 . . ?
C21B C20B Mo3B 74.0(15) . . ?
Mo3B C20B H20B 121.2 . . ?
C20B C19B H19B 125.9 . . ?
C20B C19B Mo3B 74.6(12) . . ?
C18B C19B C20B 108(2) . . ?
C18B C19B H19B 125.9 . . ?
C18B C19B Mo3B 71.8(12) . . ?
Mo3B C19B H19B 119.5 . . ?
C19B C18B H18B 127.0 . . ?
C19B C18B Mo3B 71.1(12) . . ?
C17B C18B C19B 106(3) . . ?
C17B C18B H18B 127.0 . . ?
C17B C18B Mo3B 78.4(16) . . ?
Mo3B C18B H18B 115.8 . . ?
C18B C17B H17B 122.4 . . ?
C18B C17B C21B 115(3) . . ?
C18B C17B Mo3B 69.1(16) . . ?
C21B C17B H17B 122.4 . . ?
C21B C17B Mo3B 74.2(15) . . ?
Mo3B C17B H17B 126.0 . . ?
C20B C21B H21B 126.5 . . ?
C20B C21B Mo3B 70.1(15) . . ?
C17B C21B C20B 107(3) . . ?
C17B C21B H21B 126.5 . . ?
C17B C21B Mo3B 72.9(16) . . ?
Mo3B C21B H21B 122.2 . . ?
As2B Mo3B Mo4B 59.05(17) . . ?
Sb2B Mo3B As2B 56.44(18) . . ?
Sb2B Mo3B Mo4B 49.58(18) . . ?
C20B Mo3B As2B 82.7(7) . . ?
C20B Mo3B Sb2B 136.7(8) . . ?
C20B Mo3B C17B 57.3(11) . . ?
C20B Mo3B C21B 35.9(10) . . ?
C20B Mo3B Mo4B 99.3(8) . . ?
C19B Mo3B As2B 100.7(7) . . ?
C19B Mo3B Sb2B 152.1(6) . . ?
C19B Mo3B C20B 37.0(10) . . ?
C19B Mo3B C18B 37.1(9) . . ?
C19B Mo3B C17B 56.4(9) . . ?
C19B Mo3B C21B 58.9(9) . . ?
C19B Mo3B Mo4B 136.1(8) . . ?
C18B Mo3B As2B 137.7(7) . . ?
C18B Mo3B Sb2B 161.7(7) . . ?
C18B Mo3B C20B 61.3(10) . . ?
C18B Mo3B C17B 32.5(9) . . ?
C18B Mo3B C21B 57.5(10) . . ?
C18B Mo3B Mo4B 142.7(8) . . ?
C17B Mo3B As2B 137.6(9) . . ?
C17B Mo3B Sb2B 151.1(7) . . ?
C17B Mo3B C21B 33.0(11) . . ?
C17B Mo3B Mo4B 110.4(8) . . ?
C21B Mo3B As2B 105.5(8) . . ?
C21B Mo3B Sb2B 137.2(7) . . ?
C21B Mo3B Mo4B 87.6(7) . . ?
C16B Mo3B As2B 86.3(8) . . ?
C16B Mo3B Sb2B 80.2(7) . . ?
C16B Mo3B C20B 113.7(11) . . ?
C16B Mo3B C19B 82.9(10) . . ?
C16B Mo3B C18B 88.7(10) . . ?
C16B Mo3B C17B 120.5(10) . . ?
C16B Mo3B C21B 141.2(9) . . ?
C16B Mo3B Mo4B 128.5(7) . . ?
C15 Mo3B As2B 129.3(4) . . ?
C15 Mo3B Sb2B 72.9(3) . . ?
C15 Mo3B C20B 144.2(7) . . ?
C15 Mo3B C19B 128.1(8) . . ?
C15 Mo3B C18B 92.2(7) . . ?
C15 Mo3B C17B 87.3(9) . . ?
C15 Mo3B C21B 110.6(8) . . ?
C15 Mo3B C16B 87.1(9) . . ?
C15 Mo3B Mo4B 87.9(3) . . ?
O6B C16B Mo3B 174(3) . . ?
Cl2A C107 H10A 108.8 . . ?
Cl2A C107 H10B 108.8 . . ?
Cl1A C107 Cl2A 113.9(13) . . ?
Cl1A C107 H10A 108.8 . . ?
Cl1A C107 H10B 108.8 . . ?
H10A C107 H10B 107.7 . . ?
Cl1B C108 H10C 110.4 . . ?
Cl1B C108 H10D 110.4 . . ?
Cl2B C108 Cl1B 106.7(15) . . ?
Cl2B C108 H10C 110.4 . . ?
Cl2B C108 H10D 110.4 . . ?
H10C C108 H10D 108.6 . . ?
C31B C32B H32D 109.5 . . ?
C31B C32B H32E 109.5 . . ?
C31B C32B H32F 109.5 . . ?
H32D C32B H32E 109.5 . . ?
H32D C32B H32F 109.5 . . ?
H32E C32B H32F 109.5 . . ?
O7B C22B Mo4B 172(5) . . ?
As2B Mo4B Mo3B 54.87(18) . . ?
Sb2B Mo4B As2B 56.42(18) . . ?
Sb2B Mo4B Mo3B 55.38(18) . . ?
C22B Mo4B As2B 71.7(18) . . ?
C22B Mo4B Sb2B 127.4(17) . . ?
C22B Mo4B Mo3B 89.2(16) . . ?
C22B Mo4B C25B 118.2(16) . . ?
C22B Mo4B C26B 144.0(19) . . ?
C22B Mo4B C27B 116(2) . . ?
C22B Mo4B C28B 82(2) . . ?
C22B Mo4B C24B 85.6(17) . . ?
C22B Mo4B C16 85.1(18) . . ?
C25B Mo4B As2B 152.4(6) . . ?
C25B Mo4B Sb2B 112.1(5) . . ?
C25B Mo4B Mo3B 143.7(6) . . ?
C25B Mo4B C24B 35.2(4) . . ?
C26B Mo4B As2B 144.0(7) . . ?
C26B Mo4B Sb2B 87.6(7) . . ?
C26B Mo4B Mo3B 108.4(5) . . ?
C26B Mo4B C25B 35.7(4) . . ?
C26B Mo4B C24B 60.7(8) . . ?
C27B Mo4B As2B 146.1(7) . . ?
C27B Mo4B Sb2B 103.9(6) . . ?
C27B Mo4B Mo3B 91.4(7) . . ?
C27B Mo4B C25B 56.5(9) . . ?
C27B Mo4B C26B 36.1(5) . . ?
C27B Mo4B C28B 36.1(4) . . ?
C27B Mo4B C24B 57.1(8) . . ?
C28B Mo4B As2B 146.6(5) . . ?
C28B Mo4B Sb2B 139.1(6) . . ?
C28B Mo4B Mo3B 105.4(5) . . ?
C28B Mo4B C25B 59.7(7) . . ?
C28B Mo4B C26B 63.1(9) . . ?
C28B Mo4B C24B 35.6(4) . . ?
C24B Mo4B As2B 153.3(6) . . ?
C24B Mo4B Sb2B 146.6(5) . . ?
C24B Mo4B Mo3B 141.0(5) . . ?
C16 Mo4B As2B 79.0(4) . . ?
C16 Mo4B Sb2B 92.6(4) . . ?
C16 Mo4B Mo3B 132.7(3) . . ?
C16 Mo4B C25B 76.5(7) . . ?
C16 Mo4B C26B 103.2(6) . . ?
C16 Mo4B C27B 133.0(8) . . ?
C16 Mo4B C28B 120.2(6) . . ?
C16 Mo4B C24B 85.4(6) . . ?
Mo4B C25B H25B 122.4 . . ?
C26B C25B Mo4B 71.8(16) . . ?
C26B C25B H25B 123.6 . . ?
C24B C25B Mo4B 73.7(11) . . ?
C24B C25B H25B 123.6 . . ?
C24B C25B C26B 113(2) . . ?
Mo4B C26B H26B 119.4 . . ?
C25B C26B Mo4B 72.6(16) . . ?
C25B C26B H26B 130.1 . . ?
C25B C26B C27B 100(3) . . ?
C27B C26B Mo4B 70.5(17) . . ?
C27B C26B H26B 130.1 . . ?
Mo4B C27B H27B 123.8 . . ?
C26B C27B Mo4B 73.3(17) . . ?
C26B C27B H27B 122.0 . . ?
C28B C27B Mo4B 72.4(18) . . ?
C28B C27B C26B 116(3) . . ?
C28B C27B H27B 122.0 . . ?
Mo4B C28B H28B 117.5 . . ?
C27B C28B Mo4B 71.6(18) . . ?
C27B C28B H28B 128.6 . . ?
C27B C28B C24B 103(2) . . ?
C24B C28B Mo4B 74.9(11) . . ?
C24B C28B H28B 128.6 . . ?
Mo4B C24B H24B 125.0 . . ?
C25B C24B Mo4B 71.1(11) . . ?
C25B C24B C28B 108.1(19) . . ?
C25B C24B H24B 126.0 . . ?
C28B C24B Mo4B 69.5(11) . . ?
C28B C24B H24B 126.0 . . ?
N3 Cu10 Cu11 67.3(8) . . ?
N3 Cu10 As2C 125.6(9) . . ?
N3 Cu10 Sb2C 77.2(7) . . ?
N3 Cu10 Sb2 93.4(7) . . ?
N3 Cu10 As7 123.7(8) . . ?
Cu11 Cu10 Sb2C 48.8(6) . . ?
Cu11 Cu10 Sb2 46.6(6) . . ?
Cu11 Cu10 As7 112.0(9) . . ?
As2C Cu10 Cu11 103.5(9) . . ?
As2C Cu10 Sb2C 61.5(6) . . ?
As2C Cu10 Sb2 119.3(9) . . ?
As2C Cu10 As7 109.7(8) . . ?
Sb2 Cu10 Sb2C 90.7(6) . . ?
As7 Cu10 Sb2C 147.4(9) . . ?
As7 Cu10 Sb2 65.4(5) . . ?
Sb2C Cu11 Cu10 77.6(8) . . ?
Sb2 Cu11 Cu10 73.8(8) . . ?
Sb2 Cu11 Sb2C 137.6(10) . . ?
As2C Mo3C Mo4C 55.0(4) . . ?
Sb2C Mo3C Mo4C 57.2(4) . . ?
Sb2C Mo3C As2C 63.9(5) . . ?
C16 Mo3C Mo4C 137.2(6) . . ?
C16 Mo3C As2C 106.0(6) . . ?
C16 Mo3C Sb2C 80.1(5) . . ?
As2C Mo4C Mo3C 57.9(5) . . ?
Sb2C Mo4C Mo3C 50.3(4) . . ?
Sb2C Mo4C As2C 62.5(4) . . ?
C15 Mo4C Mo3C 74.3(6) . . ?
C15 Mo4C As2C 63.5(5) . . ?
C15 Mo4C Sb2C 116.8(6) . . ?
Cu10 As2C Mo3C 115.1(8) . . ?
Cu10 As2C Mo4C 108.6(7) . . ?
Cu10 As2C Sb2C 70.5(7) . . ?
Mo4C As2C Mo3C 67.1(5) . . ?
Mo4C As2C Sb2C 58.4(4) . . ?
Sb2C As2C Mo3C 52.1(5) . . ?
Cu11 Sb2C Cu10 53.6(5) . . ?
Cu11 Sb2C Mo3C 119.9(8) . . ?
Cu11 Sb2C Mo4C 145.5(8) . . ?
Cu11 Sb2C As2C 95.5(7) . . ?
Mo3C Sb2C Cu10 105.7(6) . . ?
Mo3C Sb2C Mo4C 72.5(4) . . ?
Mo3C Sb2C As2C 64.0(5) . . ?
Mo4C Sb2C Cu10 92.8(5) . . ?
Mo4C Sb2C As2C 59.2(4) . . ?
As2C Sb2C Cu10 48.0(5) . . ?
Mo1 Sb2 Cu10 106.9(5) . . ?
Mo1 Sb2 Mo3 7.2(3) . . ?
Mo1 Sb2 Mo4 71.9(5) . . ?
Mo1 Sb2 As7 65.9(3) . . ?
Mo2 Sb2 Mo1 78.6(2) . . ?
Mo2 Sb2 Cu10 119.5(5) . . ?
Mo2 Sb2 Mo3 79.3(5) . . ?
Mo2 Sb2 Mo4 12.7(5) . . ?
Mo2 Sb2 As7 78.8(4) . . ?
Cu10 Sb2 As7 53.3(5) . . ?
Cu11 Sb2 Mo1 140.4(7) . . ?
Cu11 Sb2 Mo2 141.0(7) . . ?
Cu11 Sb2 Cu10 59.6(6) . . ?
Cu11 Sb2 Mo3 139.2(8) . . ?
Cu11 Sb2 Mo4 146.5(8) . . ?
Cu11 Sb2 As7 112.9(7) . . ?
Mo3 Sb2 Cu10 100.2(6) . . ?
Mo3 Sb2 As7 58.9(5) . . ?
Mo4 Sb2 Cu10 110.3(6) . . ?
Mo4 Sb2 Mo3 71.3(6) . . ?
Mo4 Sb2 As7 66.3(6) . . ?
C1 Mo3 Sb2 72.8(5) . . ?
C1 Mo3 Mo4 87.2(6) . . ?
C1 Mo3 As7 136.8(8) . . ?
C2 Mo3 C1 77.6(6) . . ?
C2 Mo3 Sb2 73.6(5) . . ?
C2 Mo3 Mo4 126.0(8) . . ?
C2 Mo3 As7 96.0(7) . . ?
Sb2 Mo3 Mo4 52.4(5) . . ?
Sb2 Mo3 As7 64.5(5) . . ?
As7 Mo3 Mo4 61.9(6) . . ?
Mo1 Mo4 Mo3 7.6(3) . . ?
Mo1 Mo4 As7 59.1(4) . . ?
Mo2 Mo4 Mo1 97.6(18) . . ?
Mo2 Mo4 C8 156(2) . . ?
Mo2 Mo4 C9 73.7(17) . . ?
Mo2 Mo4 C10 70.8(15) . . ?
Mo2 Mo4 C11 59.9(16) . . ?
Mo2 Mo4 Sb2 67.9(15) . . ?
Mo2 Mo4 Mo3 105.2(18) . . ?
Mo2 Mo4 As7 129.1(18) . . ?
C8 Mo4 Mo1 103.8(10) . . ?
C8 Mo4 C9 98.2(9) . . ?
C8 Mo4 C10 93.3(8) . . ?
C8 Mo4 C11 97.1(9) . . ?
C8 Mo4 Sb2 134.4(11) . . ?
C8 Mo4 Mo3 96.4(10) . . ?
C8 Mo4 As7 72.0(9) . . ?
C9 Mo4 Mo1 133.2(7) . . ?
C9 Mo4 C10 113.5(9) . . ?
C9 Mo4 C11 80.4(7) . . ?
C9 Mo4 Sb2 83.6(6) . . ?
C9 Mo4 Mo3 134.5(7) . . ?
C9 Mo4 As7 90.5(6) . . ?
C10 Mo4 Mo1 105.9(6) . . ?
C10 Mo4 C11 33.1(4) . . ?
C10 Mo4 Sb2 127.9(8) . . ?
C10 Mo4 Mo3 108.4(6) . . ?
C10 Mo4 As7 153.8(8) . . ?
C11 Mo4 Mo1 135.4(6) . . ?
C11 Mo4 Sb2 127.8(9) . . ?
C11 Mo4 Mo3 139.7(7) . . ?
C11 Mo4 As7 164.9(7) . . ?
Sb2 Mo4 Mo1 51.8(4) . . ?
Sb2 Mo4 Mo3 56.3(5) . . ?
Sb2 Mo4 As7 62.3(5) . . ?
As7 Mo4 Mo3 54.0(5) . . ?
Mo1 As7 Mo4 59.1(4) . . ?
Cu10 As7 Mo1 99.8(6) . . ?
Cu10 As7 Sb2 61.4(6) . . ?
Cu10 As7 Mo3 104.8(7) . . ?
Cu10 As7 Mo4 104.4(8) . . ?
Sb2 As7 Mo1 49.0(3) . . ?
Sb2 As7 Mo4 51.3(4) . . ?
Mo3 As7 Mo1 7.8(3) . . ?
Mo3 As7 Sb2 56.6(4) . . ?
Mo3 As7 Mo4 64.1(6) . . ?
O8 C16 Mo4A 173.8(10) . . ?
O8 C16 Mo4B 178.3(10) . . ?
O8 C16 Mo3C 169.2(9) . . ?
O5 C15 Mo3A 175.3(9) . . ?
O5 C15 Mo3B 170.1(9) . . ?
O5 C15 Mo4C 154.9(10) . . ?

loop_
_geom_bond_atom_site_label_1
_geom_bond_atom_site_label_2
_geom_bond_distance
_geom_bond_site_symmetry_2
_geom_bond_publ_flag
Mo1 As1A 2.951(6) . ?
Mo1 Sb1A 2.534(2) . ?
Mo1 C1 1.995(9) . ?
Mo1 C2 1.998(8) . ?
Mo1 C3 2.290(6) . ?
Mo1 C7 2.324(6) . ?
Mo1 C6 2.378(7) . ?
Mo1 C4 2.308(7) . ?
Mo1 C5 2.356(8) . ?
Mo1 Sb1B 2.726(3) . ?
Mo1 As1B 2.692(4) . ?
Mo1 Sb2 2.449(9) . ?
Mo2 As1A 2.811(6) . ?
Mo2 Sb1A 2.583(2) . ?
Mo2 C8 1.990(10) . ?
Mo2 C9 1.986(8) . ?
Mo2 C10 2.300(7) . ?
Mo2 C11 2.287(7) . ?
Mo2 C14 2.354(7) . ?
Mo2 C12 2.294(9) . ?
Mo2 C13 2.347(9) . ?
Mo2 Sb1B 2.645(4) . ?
Mo2 Sb2 2.435(8) . ?
Mo2 Mo4 0.58(2) . ?
Mo4A Mo3A 3.101(3) . ?
Mo4A C26A 2.42(3) . ?
Mo4A C27A 2.45(3) . ?
Mo4A C22A 1.968(14) . ?
Mo4A C28A 2.34(2) . ?
Mo4A C25A 2.34(2) . ?
Mo4A C24A 2.247(18) . ?
Mo4A As2A 2.621(4) . ?
Mo4A Sb2A 2.810(3) . ?
Mo4A C16 1.861(10) . ?
As2B Sb2B 2.552(7) . ?
As2B Mo3B 2.762(9) . ?
As2B Mo4B 2.897(8) . ?
Mo3A C17A 2.299(19) . ?
Mo3A C18A 2.329(17) . ?
Mo3A C21A 2.340(18) . ?
Mo3A C16A 1.947(18) . ?
Mo3A As2A 2.636(3) . ?
Mo3A Sb2A 2.690(3) . ?
Mo3A C20A 2.330(16) . ?
Mo3A C19A 2.293(17) . ?
Mo3A C15 2.157(11) . ?
As1A Sb1A 2.697(4) . ?
As1A Cu2 2.728(5) . ?
Sb2B Mo3B 2.630(7) . ?
Sb2B Mo4B 2.433(8) . ?
Sb1A Cu2 2.506(2) . ?
Sb1A Cu1 2.511(2) . ?
Cu2 Cu1 2.6267(18) . ?
Cu2 N3 1.993(7) . ?
Cu2 As2A 2.465(3) . ?
Cu2 Sb2A 2.716(3) . ?
Cu1 N1 1.975(8) . ?
Cu1 N2A 2.033(13) . ?
Cu1 As2A 2.477(3) . ?
Al1 F1 1.673(3) . ?
Al1 O10 1.746(4) . ?
Al1 O11 1.740(4) . ?
Al1 O9 1.747(4) . ?
Al2 F47 1.671(4) . ?
Al2 O13 1.751(4) . ?
Al2 O14 1.756(5) . ?
Al2 O12 1.749(4) . ?
F32 C60 1.361(6) . ?
F25 C52 1.368(6) . ?
F26 C52 1.349(6) . ?
F40 C64 1.368(6) . ?
F37 C62 1.349(6) . ?
F35 C61 1.358(6) . ?
F33 C60 1.356(6) . ?
F16 C46 1.346(6) . ?
F23 C51 1.340(7) . ?
F34 C61 1.342(6) . ?
F31 C58 1.329(7) . ?
F17 C48 1.350(7) . ?
F27 C54 1.345(6) . ?
F41 C64 1.337(6) . ?
F39 C63 1.342(6) . ?
F18 C48 1.365(7) . ?
F24 C51 1.359(6) . ?
F77 C94 1.338(7) . ?
F3 C36 1.353(7) . ?
F36 C62 1.338(7) . ?
F22 C50 1.352(7) . ?
F46 C70 1.343(7) . ?
F21 C50 1.336(7) . ?
F63 C84 1.339(7) . ?
F11 C40 1.355(7) . ?
F42 C66 1.346(7) . ?
F74 C91 1.342(7) . ?
F73 C90 1.358(7) . ?
F19 C49 1.334(7) . ?
F12 C42 1.347(7) . ?
F5 C37 1.360(7) . ?
O10 C47 1.373(6) . ?
F30 C57 1.344(7) . ?
F20 C49 1.355(6) . ?
F38 C63 1.346(6) . ?
F15 C45 1.351(8) . ?
F29 C56 1.334(7) . ?
F55 C75 1.348(8) . ?
F56 C76 1.334(8) . ?
F76 C93 1.350(8) . ?
O11 C59 1.381(6) . ?
F92 C106 1.338(9) . ?
F10 C40 1.365(7) . ?
F2 C36 1.364(7) . ?
F72 C88 1.377(7) . ?
F9 C39 1.336(8) . ?
F64 C84 1.375(7) . ?
F62 C82 1.333(9) . ?
F65 C85 1.355(7) . ?
F28 C55 1.339(7) . ?
F14 C44 1.331(7) . ?
O9 C35 1.372(7) . ?
F70 C87 1.351(8) . ?
F53 C74 1.340(9) . ?
F13 C43 1.345(7) . ?
O13 C83 1.376(6) . ?
F44 C68 1.329(7) . ?
F66 C85 1.346(8) . ?
F45 C69 1.341(7) . ?
F57 C76 1.366(7) . ?
F71 C88 1.349(8) . ?
F49 C72 1.366(9) . ?
F75 C92 1.324(8) . ?
F43 C67 1.353(8) . ?
F54 C75 1.355(8) . ?
F52 C74 1.327(9) . ?
F7 C38 1.355(8) . ?
O14 C95 1.364(8) . ?
F4 C37 1.351(8) . ?
O12 C71 1.375(8) . ?
F58 C78 1.344(9) . ?
F85 C99 1.346(9) . ?
F6 C38 1.338(9) . ?
F48 C72 1.352(8) . ?
F50 C73 1.329(9) . ?
F87 C100 1.324(11) . ?
F91 C105 1.341(9) . ?
F8 C39 1.349(8) . ?
F67 C86 1.368(8) . ?
F68 C86 1.362(8) . ?
F88 C102 1.351(9) . ?
F51 C73 1.351(7) . ?
F78 C96 1.349(10) . ?
F80 C97 1.339(11) . ?
F69 C87 1.339(8) . ?
F79 C96 1.363(9) . ?
F90 C104 1.325(10) . ?
F61 C81 1.332(10) . ?
F89 C103 1.354(11) . ?
F84 C99 1.354(10) . ?
F86 C100 1.360(8) . ?
F83 C98 1.377(12) . ?
F59 C79 1.322(11) . ?
F60 C80 1.311(10) . ?
F81 C97 1.345(10) . ?
C52 C51 1.541(8) . ?
C52 C47 1.561(7) . ?
O3 C8 1.163(10) . ?
O2 C2 1.138(9) . ?
C58 C53 1.401(8) . ?
C58 C57 1.377(8) . ?
O1 C1 1.134(10) . ?
O4 C9 1.137(9) . ?
C61 C62 1.548(8) . ?
C61 C60 1.545(8) . ?
C46 C41 1.411(8) . ?
C46 C45 1.355(9) . ?
C62 C63 1.538(8) . ?
C60 C59 1.557(7) . ?
C66 C65 1.409(8) . ?
C66 C67 1.350(9) . ?
C53 C54 1.405(8) . ?
C53 C47 1.534(7) . ?
C50 C51 1.545(8) . ?
C50 C49 1.547(8) . ?
C90 C91 1.370(9) . ?
C90 C89 1.391(8) . ?
F82 C98 1.338(10) . ?
N3 C33 1.134(10) . ?
N3 Cu10 2.056(19) . ?
C42 C41 1.398(8) . ?
C42 C43 1.371(9) . ?
C63 C64 1.540(8) . ?
C64 C59 1.554(7) . ?
C59 C65 1.538(8) . ?
C35 C41 1.539(8) . ?
C35 C40 1.557(8) . ?
C35 C36 1.586(8) . ?
C54 C55 1.359(8) . ?
C77 C71 1.561(11) . ?
C77 C82 1.412(10) . ?
C77 C78 1.396(12) . ?
C48 C49 1.531(8) . ?
C48 C47 1.570(7) . ?
C65 C70 1.412(8) . ?
C45 C44 1.382(9) . ?
C91 C92 1.370(10) . ?
C83 C89 1.551(8) . ?
C83 C84 1.566(8) . ?
C83 C88 1.549(8) . ?
C40 C39 1.542(9) . ?
C70 C69 1.365(8) . ?
C89 C94 1.415(8) . ?
C68 C67 1.376(11) . ?
C68 C69 1.380(10) . ?
C84 C85 1.543(9) . ?
C94 C93 1.365(9) . ?
C57 C56 1.369(9) . ?
C1 Mo3 2.364(17) . ?
C8 Mo4 1.45(2) . ?
C85 C86 1.503(11) . ?
C43 C44 1.369(10) . ?
C56 C55 1.379(9) . ?
C36 C37 1.531(9) . ?
C74 C75 1.549(10) . ?
C74 C73 1.546(10) . ?
N1 C29 1.147(11) . ?
C2 Mo3 2.05(2) . ?
C37 C38 1.528(11) . ?
C71 C76 1.564(9) . ?
C71 C72 1.558(9) . ?
C76 C75 1.534(11) . ?
C92 C93 1.363(10) . ?
C106 C105 1.357(11) . ?
C106 C101 1.402(10) . ?
C9 Mo4 2.070(18) . ?
C3 H3 0.9500 . ?
C3 C7 1.416(10) . ?
C3 C4 1.420(11) . ?
C29 C30 1.435(12) . ?
C82 C81 1.370(11) . ?
C95 C101 1.556(11) . ?
C95 C100 1.573(10) . ?
C95 C96 1.581(13) . ?
C10 H10 0.9500 . ?
C10 C11 1.411(12) . ?
C10 C14 1.408(11) . ?
C10 Mo4 2.424(17) . ?
C78 C79 1.379(12) . ?
C88 C87 1.547(10) . ?
O5 C15 1.128(12) . ?
O8 C16 1.149(13) . ?
C7 H7 0.9500 . ?
C7 C6 1.393(10) . ?
C102 C101 1.398(11) . ?
C102 C103 1.357(12) . ?
C72 C73 1.535(11) . ?
C87 C86 1.546(12) . ?
C105 C104 1.396(12) . ?
C79 C80 1.387(13) . ?
C100 C99 1.553(13) . ?
C11 H11 0.9500 . ?
C11 C12 1.411(14) . ?
C11 Mo4 2.52(2) . ?
C33 C34 1.458(12) . ?
O7A C22A 1.171(17) . ?
C6 H6 0.9500 . ?
C6 C5 1.429(13) . ?
C103 C104 1.349(13) . ?
C81 C80 1.385(14) . ?
C99 C98 1.514(16) . ?
C14 H14 0.9500 . ?
C14 C13 1.404(12) . ?
C38 C39 1.541(11) . ?
C26A H26A 0.9500 . ?
C26A C27A 1.417(13) . ?
C26A C25A 1.418(14) . ?
C4 H4 0.9500 . ?
C4 C5 1.402(12) . ?
C27A H27A 0.9500 . ?
C27A C28A 1.414(14) . ?
C12 H12 0.9500 . ?
C12 C13 1.443(15) . ?
C13 H13 0.9500 . ?
C5 H5 0.9500 . ?
C28A H28A 0.9500 . ?
C28A C24A 1.412(14) . ?
C97 C98 1.568(14) . ?
C97 C96 1.524(13) . ?
O6A C16A 1.20(2) . ?
N2A C31A 1.15(2) . ?
C30 H30A 0.9800 . ?
C30 H30B 0.9800 . ?
C30 H30C 0.9800 . ?
C25A H25A 0.9500 . ?
C25A C24A 1.435(14) . ?
C24A H24A 0.9500 . ?
C17A H17A 0.9500 . ?
C17A C18A 1.50(3) . ?
C17A C21A 1.46(3) . ?
C18A H18A 0.9500 . ?
C18A C19A 1.41(3) . ?
C21A H21A 0.9500 . ?
C21A C20A 1.39(2) . ?
C34 H34A 0.9800 . ?
C34 H34B 0.9800 . ?
C34 H34C 0.9800 . ?
C32A H32A 0.9800 . ?
C32A H32B 0.9800 . ?
C32A H32C 0.9800 . ?
C32A C31A 1.46(2) . ?
As2A Sb2A 2.578(3) . ?
Sb1B As1B 2.816(3) . ?
C20A H20A 0.9500 . ?
C20A C19A 1.38(3) . ?
C19A H19A 0.9500 . ?
C31B N2B 1.12(3) . ?
C31B C32B 1.49(4) . ?
C20B H20B 0.9500 . ?
C20B C19B 1.45(4) . ?
C20B C21B 1.45(4) . ?
C20B Mo3B 2.33(3) . ?
C19B H19B 0.9500 . ?
C19B C18B 1.43(4) . ?
C19B Mo3B 2.248(19) . ?
C18B H18B 0.9500 . ?
C18B C17B 1.30(4) . ?
C18B Mo3B 2.26(2) . ?
C17B H17B 0.9500 . ?
C17B C21B 1.35(4) . ?
C17B Mo3B 2.37(3) . ?
C21B H21B 0.9500 . ?
C21B Mo3B 2.38(3) . ?
Mo3B C16B 1.99(3) . ?
Mo3B Mo4B 3.087(5) . ?
Mo3B C15 1.841(11) . ?
C16B O6B 1.13(3) . ?
Cl2A C107 1.90(3) . ?
Cl1A C107 1.64(3) . ?
Cl1B C108 1.86(4) . ?
Cl2B C108 1.74(3) . ?
C107 H10A 0.9900 . ?
C107 H10B 0.9900 . ?
C108 H10C 0.9900 . ?
C108 H10D 0.9900 . ?
C32B H32D 0.9800 . ?
C32B H32E 0.9800 . ?
C32B H32F 0.9800 . ?
C22B O7B 1.190(18) . ?
C22B Mo4B 1.971(16) . ?
Mo4B C25B 2.32(2) . ?
Mo4B C26B 2.31(3) . ?
Mo4B C27B 2.27(3) . ?
Mo4B C28B 2.29(2) . ?
Mo4B C24B 2.35(2) . ?
Mo4B C16 2.141(11) . ?
C25B H25B 0.9500 . ?
C25B C26B 1.419(14) . ?
C25B C24B 1.414(13) . ?
C26B H26B 0.9500 . ?
C26B C27B 1.423(14) . ?
C27B H27B 0.9500 . ?
C27B C28B 1.412(14) . ?
C28B H28B 0.9500 . ?
C28B C24B 1.420(14) . ?
C24B H24B 0.9500 . ?
Cu10 Cu11 2.551(18) . ?
Cu10 As2C 2.44(2) . ?
Cu10 Sb2C 3.10(2) . ?
Cu10 Sb2 2.84(2) . ?
Cu10 As7 2.59(2) . ?
Cu11 Sb2C 2.39(2) . ?
Cu11 Sb2 2.15(2) . ?
Mo3C Mo4C 3.144(16) . ?
Mo3C As2C 2.89(2) . ?
Mo3C Sb2C 2.537(18) . ?
Mo3C C16 2.404(17) . ?
Mo4C As2C 2.795(17) . ?
Mo4C Sb2C 2.772(14) . ?
Mo4C C15 1.629(14) . ?
As2C Sb2C 2.887(15) . ?
Sb2 Mo3 2.723(18) . ?
Sb2 Mo4 2.593(17) . ?
Sb2 As7 2.943(15) . ?
Mo3 Mo4 3.10(3) . ?
Mo3 As7 2.79(2) . ?
Mo4 As7 3.04(2) . ?

loop_
_geom_torsion_atom_site_label_1
_geom_torsion_atom_site_label_2
_geom_torsion_atom_site_label_3
_geom_torsion_atom_site_label_4
_geom_torsion
_geom_torsion_site_symmetry_1
_geom_torsion_site_symmetry_2
_geom_torsion_site_symmetry_3
_geom_torsion_site_symmetry_4
_geom_torsion_publ_flag
Mo1 C3 C7 C6 65.8(5) . . . . ?
Mo1 C3 C4 C5 -65.8(5) . . . . ?
Mo1 C7 C6 C5 62.3(5) . . . . ?
Mo1 C6 C5 C4 62.6(5) . . . . ?
Mo1 C4 C5 C6 -64.3(5) . . . . ?
Mo2 C8 Mo4 Mo1 154(6) . . . . ?
Mo2 C8 Mo4 C9 -68(5) . . . . ?
Mo2 C8 Mo4 C10 47(5) . . . . ?
Mo2 C8 Mo4 C11 14(5) . . . . ?
Mo2 C8 Mo4 Sb2 -157(6) . . . . ?
Mo2 C8 Mo4 Mo3 156(5) . . . . ?
Mo2 C8 Mo4 As7 -156(5) . . . . ?
Mo2 C10 C11 C12 -64.2(6) . . . . ?
Mo2 C10 C11 Mo4 13.0(4) . . . . ?
Mo2 C10 C14 C13 62.2(6) . . . . ?
Mo2 C11 C12 C13 -65.5(6) . . . . ?
Mo2 C14 C13 C12 62.2(6) . . . . ?
Mo2 C12 C13 C14 -64.2(6) . . . . ?
Mo4A C26A C27A C28A -63.5(16) . . . . ?
Mo4A C26A C25A C24A 62.2(12) . . . . ?
Mo4A C27A C28A C24A -58.5(15) . . . . ?
Mo4A C28A C24A C25A -70.4(11) . . . . ?
Mo4A C25A C24A C28A 70.5(11) . . . . ?
Mo3A C17A C18A C19A -61.2(12) . . . . ?
Mo3A C17A C21A C20A 62.3(11) . . . . ?
Mo3A C18A C19A C20A -66.2(12) . . . . ?
Mo3A C21A C20A C19A 61.7(11) . . . . ?
Mo3A C20A C19A C18A 66.0(12) . . . . ?
Al1 O10 C47 C52 -89.5(5) . . . . ?
Al1 O10 C47 C53 38.9(7) . . . . ?
Al1 O10 C47 C48 158.7(4) . . . . ?
Al1 O11 C59 C60 162.2(4) . . . . ?
Al1 O11 C59 C64 -84.7(6) . . . . ?
Al1 O11 C59 C65 41.8(7) . . . . ?
Al1 O9 C35 C41 37.4(7) . . . . ?
Al1 O9 C35 C40 -90.1(6) . . . . ?
Al1 O9 C35 C36 158.0(4) . . . . ?
Al2 O13 C83 C89 -36.7(7) . . . . ?
Al2 O13 C83 C84 -157.6(4) . . . . ?
Al2 O13 C83 C88 90.0(6) . . . . ?
Al2 O14 C95 C101 -40.6(9) . . . . ?
Al2 O14 C95 C100 86.4(8) . . . . ?
Al2 O14 C95 C96 -159.6(5) . . . . ?
Al2 O12 C71 C77 -40.6(9) . . . . ?
Al2 O12 C71 C76 86.0(7) . . . . ?
Al2 O12 C71 C72 -162.2(5) . . . . ?
F32 C60 C59 O11 -62.7(5) . . . . ?
F32 C60 C59 C64 -175.7(4) . . . . ?
F32 C60 C59 C65 58.9(6) . . . . ?
F25 C52 C51 F23 -171.6(4) . . . . ?
F25 C52 C51 F24 -53.0(5) . . . . ?
F25 C52 C51 C50 65.5(5) . . . . ?
F25 C52 C47 O10 -173.8(4) . . . . ?
F25 C52 C47 C53 60.9(6) . . . . ?
F25 C52 C47 C48 -60.1(6) . . . . ?
F26 C52 C51 F23 -57.1(6) . . . . ?
F26 C52 C51 F24 61.5(5) . . . . ?
F26 C52 C51 C50 180.0(4) . . . . ?
F26 C52 C47 O10 66.0(5) . . . . ?
F26 C52 C47 C53 -59.3(6) . . . . ?
F26 C52 C47 C48 179.7(4) . . . . ?
F1 Al1 O10 C47 -39.0(5) . . . . ?
F1 Al1 O11 C59 -52.0(5) . . . . ?
F1 Al1 O9 C35 -44.4(6) . . . . ?
F40 C64 C59 O11 -172.1(4) . . . . ?
F40 C64 C59 C60 -57.8(6) . . . . ?
F40 C64 C59 C65 63.9(6) . . . . ?
F37 C62 C63 F39 160.3(4) . . . . ?
F37 C62 C63 F38 45.0(6) . . . . ?
F37 C62 C63 C64 -74.3(6) . . . . ?
F35 C61 C62 F37 -41.1(6) . . . . ?
F35 C61 C62 F36 75.1(6) . . . . ?
F35 C61 C62 C63 -161.6(5) . . . . ?
F35 C61 C60 F32 -67.5(5) . . . . ?
F35 C61 C60 F33 45.3(5) . . . . ?
F35 C61 C60 C59 168.1(4) . . . . ?
F33 C60 C59 O11 -179.9(4) . . . . ?
F33 C60 C59 C64 67.1(5) . . . . ?
F33 C60 C59 C65 -58.3(5) . . . . ?
F16 C46 C41 C42 175.5(5) . . . . ?
F16 C46 C41 C35 1.5(8) . . . . ?
F16 C46 C45 F15 2.1(8) . . . . ?
F16 C46 C45 C44 -176.1(5) . . . . ?
F34 C61 C62 F37 -157.5(4) . . . . ?
F34 C61 C62 F36 -41.3(6) . . . . ?
F34 C61 C62 C63 82.1(6) . . . . ?
F34 C61 C60 F32 48.9(5) . . . . ?
F34 C61 C60 F33 161.7(4) . . . . ?
F34 C61 C60 C59 -75.5(6) . . . . ?
F31 C58 C53 C54 177.2(5) . . . . ?
F31 C58 C53 C47 2.2(8) . . . . ?
F31 C58 C57 F30 2.2(8) . . . . ?
F31 C58 C57 C56 -178.1(5) . . . . ?
F17 C48 C49 F19 165.2(4) . . . . ?
F17 C48 C49 F20 47.5(6) . . . . ?
F17 C48 C49 C50 -72.9(6) . . . . ?
F17 C48 C47 O10 -179.3(4) . . . . ?
F17 C48 C47 C52 68.3(5) . . . . ?
F17 C48 C47 C53 -57.7(6) . . . . ?
F27 C54 C55 F28 0.8(8) . . . . ?
F27 C54 C55 C56 -179.1(5) . . . . ?
F41 C64 C59 O11 67.1(5) . . . . ?
F41 C64 C59 C60 -178.6(4) . . . . ?
F41 C64 C59 C65 -56.9(6) . . . . ?
F39 C63 C64 F40 -171.6(4) . . . . ?
F39 C63 C64 F41 -57.1(6) . . . . ?
F39 C63 C64 C59 65.9(6) . . . . ?
F18 C48 C49 F19 51.4(6) . . . . ?
F18 C48 C49 F20 -66.3(6) . . . . ?
F18 C48 C49 C50 173.3(4) . . . . ?
F18 C48 C47 O10 -62.3(5) . . . . ?
F18 C48 C47 C52 -174.7(4) . . . . ?
F18 C48 C47 C53 59.3(6) . . . . ?
F77 C94 C93 F76 -1.1(9) . . . . ?
F77 C94 C93 C92 176.5(6) . . . . ?
F47 Al2 O13 C83 42.3(6) . . . . ?
F47 Al2 O14 C95 43.3(7) . . . . ?
F47 Al2 O12 C71 49.9(7) . . . . ?
F3 C36 C37 F5 52.6(6) . . . . ?
F3 C36 C37 F4 -63.3(6) . . . . ?
F3 C36 C37 C38 174.1(5) . . . . ?
F36 C62 C63 F39 41.7(6) . . . . ?
F36 C62 C63 F38 -73.6(6) . . . . ?
F36 C62 C63 C64 167.2(4) . . . . ?
F22 C50 C51 F23 162.8(4) . . . . ?
F22 C50 C51 F24 47.4(6) . . . . ?
F22 C50 C51 C52 -71.7(6) . . . . ?
F22 C50 C49 F19 -161.8(4) . . . . ?
F22 C50 C49 F20 -45.6(6) . . . . ?
F22 C50 C49 C48 75.1(6) . . . . ?
F46 C70 C69 F45 0.4(8) . . . . ?
F46 C70 C69 C68 -179.0(5) . . . . ?
F21 C50 C51 F23 44.9(6) . . . . ?
F21 C50 C51 F24 -70.4(6) . . . . ?
F21 C50 C51 C52 170.5(4) . . . . ?
F21 C50 C49 F19 -44.0(6) . . . . ?
F21 C50 C49 F20 72.2(6) . . . . ?
F21 C50 C49 C48 -167.1(5) . . . . ?
F63 C84 C85 F65 -52.7(6) . . . . ?
F63 C84 C85 F66 64.0(6) . . . . ?
F63 C84 C85 C86 -174.2(5) . . . . ?
F11 C40 C39 F9 -56.9(7) . . . . ?
F11 C40 C39 F8 61.3(6) . . . . ?
F11 C40 C39 C38 -179.4(5) . . . . ?
F42 C66 C65 C59 -3.2(9) . . . . ?
F42 C66 C65 C70 -178.2(5) . . . . ?
F42 C66 C67 F43 -0.6(8) . . . . ?
F42 C66 C67 C68 179.0(6) . . . . ?
F74 C91 C92 F75 0.2(9) . . . . ?
F74 C91 C92 C93 -179.2(6) . . . . ?
F73 C90 C91 F74 -0.9(8) . . . . ?
F73 C90 C91 C92 179.9(5) . . . . ?
F73 C90 C89 C83 6.8(9) . . . . ?
F73 C90 C89 C94 179.9(5) . . . . ?
F12 C42 C41 C46 -176.8(5) . . . . ?
F12 C42 C41 C35 -3.5(9) . . . . ?
F12 C42 C43 F13 0.4(8) . . . . ?
F12 C42 C43 C44 178.5(5) . . . . ?
F5 C37 C38 F7 -162.9(5) . . . . ?
F5 C37 C38 F6 -45.2(7) . . . . ?
F5 C37 C38 C39 77.4(7) . . . . ?
O10 Al1 O11 C59 -170.9(5) . . . . ?
O10 Al1 O9 C35 76.4(5) . . . . ?
F30 C57 C56 F29 -0.4(10) . . . . ?
F30 C57 C56 C55 -179.9(6) . . . . ?
F38 C63 C64 F40 -53.1(5) . . . . ?
F38 C63 C64 F41 61.3(5) . . . . ?
F38 C63 C64 C59 -175.7(4) . . . . ?
F15 C45 C44 F14 1.4(9) . . . . ?
F15 C45 C44 C43 -176.7(5) . . . . ?
F29 C56 C55 F28 -1.0(9) . . . . ?
F29 C56 C55 C54 178.9(5) . . . . ?
F56 C76 C75 F55 57.1(7) . . . . ?
F56 C76 C75 F54 -60.7(6) . . . . ?
F56 C76 C75 C74 -179.7(5) . . . . ?
O11 Al1 O10 C47 79.7(5) . . . . ?
O11 Al1 O9 C35 -164.7(5) . . . . ?
O11 C59 C65 C66 -129.5(5) . . . . ?
O11 C59 C65 C70 45.2(6) . . . . ?
F92 C106 C105 F91 0.8(10) . . . . ?
F92 C106 C105 C104 178.7(6) . . . . ?
F92 C106 C101 C95 -2.0(10) . . . . ?
F92 C106 C101 C102 -179.4(6) . . . . ?
F10 C40 C39 F9 -171.4(5) . . . . ?
F10 C40 C39 F8 -53.2(7) . . . . ?
F10 C40 C39 C38 66.1(7) . . . . ?
F2 C36 C37 F5 165.8(5) . . . . ?
F2 C36 C37 F4 49.9(7) . . . . ?
F2 C36 C37 C38 -72.7(7) . . . . ?
F72 C88 C87 F70 171.5(6) . . . . ?
F72 C88 C87 F69 53.6(8) . . . . ?
F72 C88 C87 C86 -66.7(7) . . . . ?
F64 C84 C85 F65 -166.1(5) . . . . ?
F64 C84 C85 F66 -49.4(7) . . . . ?
F64 C84 C85 C86 72.5(7) . . . . ?
F62 C82 C81 F61 -0.8(9) . . . . ?
F62 C82 C81 C80 177.9(6) . . . . ?
F65 C85 C86 F67 43.4(7) . . . . ?
F65 C85 C86 F68 160.5(5) . . . . ?
F65 C85 C86 C87 -78.8(7) . . . . ?
O9 Al1 O10 C47 -160.0(5) . . . . ?
O9 Al1 O11 C59 68.7(5) . . . . ?
O9 C35 C41 C46 48.6(7) . . . . ?
O9 C35 C41 C42 -124.4(6) . . . . ?
O9 C35 C40 F11 63.0(6) . . . . ?
O9 C35 C40 F10 -177.7(5) . . . . ?
O9 C35 C40 C39 -57.7(6) . . . . ?
O9 C35 C36 F3 -60.5(6) . . . . ?
O9 C35 C36 F2 -177.1(5) . . . . ?
O9 C35 C36 C37 61.5(6) . . . . ?
F70 C87 C86 F67 -46.6(7) . . . . ?
F70 C87 C86 F68 -161.9(5) . . . . ?
F70 C87 C86 C85 76.7(7) . . . . ?
F53 C74 C75 F55 -162.9(5) . . . . ?
F53 C74 C75 F54 -47.2(8) . . . . ?
F53 C74 C75 C76 71.6(7) . . . . ?
F53 C74 C73 F50 160.8(6) . . . . ?
F53 C74 C73 F51 45.1(9) . . . . ?
F53 C74 C73 C72 -75.6(7) . . . . ?
F13 C43 C44 F14 -2.5(9) . . . . ?
F13 C43 C44 C45 175.7(5) . . . . ?
O13 Al2 O14 C95 164.6(6) . . . . ?
O13 Al2 O12 C71 -70.8(6) . . . . ?
O13 C83 C89 C90 125.5(6) . . . . ?
O13 C83 C89 C94 -47.3(7) . . . . ?
O13 C83 C84 F63 63.6(6) . . . . ?
O13 C83 C84 F64 -179.1(5) . . . . ?
O13 C83 C84 C85 -59.2(7) . . . . ?
O13 C83 C88 F72 175.6(5) . . . . ?
O13 C83 C88 F71 -64.5(6) . . . . ?
O13 C83 C88 C87 57.5(7) . . . . ?
F44 C68 C67 F43 -1.2(10) . . . . ?
F44 C68 C67 C66 179.2(6) . . . . ?
F44 C68 C69 F45 1.3(9) . . . . ?
F44 C68 C69 C70 -179.2(6) . . . . ?
F66 C85 C86 F67 -73.0(7) . . . . ?
F66 C85 C86 F68 44.1(8) . . . . ?
F66 C85 C86 C87 164.8(5) . . . . ?
F57 C76 C75 F55 171.8(5) . . . . ?
F57 C76 C75 F54 53.9(6) . . . . ?
F57 C76 C75 C74 -65.1(7) . . . . ?
F71 C88 C87 F70 59.2(7) . . . . ?
F71 C88 C87 F69 -58.7(7) . . . . ?
F71 C88 C87 C86 -179.0(5) . . . . ?
F49 C72 C73 F50 -164.8(5) . . . . ?
F49 C72 C73 F51 -47.0(8) . . . . ?
F49 C72 C73 C74 72.9(7) . . . . ?
F75 C92 C93 F76 -1.0(10) . . . . ?
F75 C92 C93 C94 -178.6(6) . . . . ?
F52 C74 C75 F55 -44.2(7) . . . . ?
F52 C74 C75 F54 71.4(8) . . . . ?
F52 C74 C75 C76 -169.7(6) . . . . ?
F52 C74 C73 F50 42.3(7) . . . . ?
F52 C74 C73 F51 -73.4(8) . . . . ?
F52 C74 C73 C72 165.9(5) . . . . ?
F7 C38 C39 F9 164.9(5) . . . . ?
F7 C38 C39 F8 48.6(8) . . . . ?
F7 C38 C39 C40 -70.8(7) . . . . ?
O14 Al2 O13 C83 -78.2(6) . . . . ?
O14 Al2 O12 C71 171.0(6) . . . . ?
O14 C95 C101 C106 -44.2(10) . . . . ?
O14 C95 C101 C102 132.8(8) . . . . ?
O14 C95 C100 F87 -65.2(8) . . . . ?
O14 C95 C100 F86 172.7(8) . . . . ?
O14 C95 C100 C99 57.7(9) . . . . ?
O14 C95 C96 F78 61.8(8) . . . . ?
O14 C95 C96 F79 178.6(6) . . . . ?
O14 C95 C96 C97 -58.9(8) . . . . ?
F4 C37 C38 F7 -46.9(7) . . . . ?
F4 C37 C38 F6 70.9(7) . . . . ?
F4 C37 C38 C39 -166.6(6) . . . . ?
O12 Al2 O13 C83 162.1(5) . . . . ?
O12 Al2 O14 C95 -77.6(6) . . . . ?
O12 C71 C76 F56 -67.0(7) . . . . ?
O12 C71 C76 F57 173.7(6) . . . . ?
O12 C71 C76 C75 55.7(7) . . . . ?
O12 C71 C72 F49 179.4(5) . . . . ?
O12 C71 C72 F48 63.2(8) . . . . ?
O12 C71 C72 C73 -58.1(8) . . . . ?
F58 C78 C79 F59 1.9(10) . . . . ?
F58 C78 C79 C80 -178.6(7) . . . . ?
F85 C99 C98 F83 -42.5(9) . . . . ?
F85 C99 C98 F82 -161.3(6) . . . . ?
F85 C99 C98 C97 76.7(9) . . . . ?
F6 C38 C39 F9 46.8(7) . . . . ?
F6 C38 C39 F8 -69.5(7) . . . . ?
F6 C38 C39 C40 171.0(5) . . . . ?
F48 C72 C73 F50 -52.0(7) . . . . ?
F48 C72 C73 F51 65.8(7) . . . . ?
F48 C72 C73 C74 -174.3(5) . . . . ?
F87 C100 C99 F85 56.4(9) . . . . ?
F87 C100 C99 F84 -60.5(8) . . . . ?
F87 C100 C99 C98 -180.0(6) . . . . ?
F91 C105 C104 F90 -0.9(11) . . . . ?
F91 C105 C104 C103 178.6(7) . . . . ?
F88 C102 C101 C106 178.4(7) . . . . ?
F88 C102 C101 C95 1.3(13) . . . . ?
F88 C102 C103 F89 2.0(12) . . . . ?
F88 C102 C103 C104 -178.6(8) . . . . ?
F80 C97 C98 F83 43.6(9) . . . . ?
F80 C97 C98 F82 158.2(8) . . . . ?
F80 C97 C98 C99 -78.8(10) . . . . ?
F80 C97 C96 F78 -50.9(9) . . . . ?
F80 C97 C96 F79 -165.3(7) . . . . ?
F80 C97 C96 C95 72.5(10) . . . . ?
F69 C87 C86 F67 69.3(7) . . . . ?
F69 C87 C86 F68 -46.0(7) . . . . ?
F69 C87 C86 C85 -167.4(6) . . . . ?
F61 C81 C80 F60 0.4(12) . . . . ?
F61 C81 C80 C79 178.9(7) . . . . ?
F89 C103 C104 F90 -1.0(12) . . . . ?
F89 C103 C104 C105 179.5(7) . . . . ?
F84 C99 C98 F83 72.8(9) . . . . ?
F84 C99 C98 F82 -46.0(9) . . . . ?
F84 C99 C98 C97 -168.0(7) . . . . ?
F86 C100 C99 F85 173.5(8) . . . . ?
F86 C100 C99 F84 56.6(10) . . . . ?
F86 C100 C99 C98 -62.9(9) . . . . ?
F59 C79 C80 F60 -1.0(12) . . . . ?
F59 C79 C80 C81 -179.4(7) . . . . ?
F81 C97 C98 F83 -72.7(9) . . . . ?
F81 C97 C98 F82 41.9(12) . . . . ?
F81 C97 C98 C99 164.9(8) . . . . ?
F81 C97 C96 F78 68.2(9) . . . . ?
F81 C97 C96 F79 -46.2(11) . . . . ?
F81 C97 C96 C95 -168.5(7) . . . . ?
C58 C53 C54 F27 -178.8(5) . . . . ?
C58 C53 C54 C55 1.6(8) . . . . ?
C58 C53 C47 O10 45.4(6) . . . . ?
C58 C53 C47 C52 167.6(5) . . . . ?
C58 C53 C47 C48 -73.6(6) . . . . ?
C58 C57 C56 F29 180.0(6) . . . . ?
C58 C57 C56 C55 0.4(10) . . . . ?
C61 C62 C63 F39 -80.4(6) . . . . ?
C61 C62 C63 F38 164.3(5) . . . . ?
C61 C62 C63 C64 45.0(6) . . . . ?
C61 C60 C59 O11 58.7(6) . . . . ?
C61 C60 C59 C64 -54.3(6) . . . . ?
C61 C60 C59 C65 -179.7(4) . . . . ?
C46 C45 C44 F14 179.6(5) . . . . ?
C46 C45 C44 C43 1.5(9) . . . . ?
C62 C61 C60 F32 171.6(4) . . . . ?
C62 C61 C60 F33 -75.6(6) . . . . ?
C62 C61 C60 C59 47.2(6) . . . . ?
C62 C63 C64 F40 65.5(5) . . . . ?
C62 C63 C64 F41 179.9(4) . . . . ?
C62 C63 C64 C59 -57.1(6) . . . . ?
C60 C61 C62 F37 79.8(6) . . . . ?
C60 C61 C62 F36 -164.0(4) . . . . ?
C60 C61 C62 C63 -40.7(7) . . . . ?
C60 C59 C65 C66 111.2(6) . . . . ?
C60 C59 C65 C70 -74.1(6) . . . . ?
C66 C65 C70 F46 178.2(5) . . . . ?
C66 C65 C70 C69 -1.1(8) . . . . ?
C53 C58 C57 F30 -177.8(5) . . . . ?
C53 C58 C57 C56 1.8(10) . . . . ?
C53 C54 C55 F28 -179.5(5) . . . . ?
C53 C54 C55 C56 0.5(9) . . . . ?
C90 C91 C92 F75 179.4(6) . . . . ?
C90 C91 C92 C93 0.0(9) . . . . ?
C90 C89 C94 F77 -177.0(5) . . . . ?
C90 C89 C94 C93 0.4(8) . . . . ?
C51 C52 C47 O10 -55.7(5) . . . . ?
C51 C52 C47 C53 179.0(4) . . . . ?
C51 C52 C47 C48 58.1(5) . . . . ?
C51 C50 C49 F19 78.0(6) . . . . ?
C51 C50 C49 F20 -165.9(5) . . . . ?
C51 C50 C49 C48 -45.1(7) . . . . ?
C42 C43 C44 F14 179.4(5) . . . . ?
C42 C43 C44 C45 -2.5(9) . . . . ?
C63 C64 C59 O11 -54.7(6) . . . . ?
C63 C64 C59 C60 59.6(6) . . . . ?
C63 C64 C59 C65 -178.7(4) . . . . ?
C64 C59 C65 C66 -8.5(8) . . . . ?
C64 C59 C65 C70 166.2(5) . . . . ?
C59 C65 C70 F46 2.8(7) . . . . ?
C59 C65 C70 C69 -176.5(5) . . . . ?
C35 C40 C39 F9 64.5(7) . . . . ?
C35 C40 C39 F8 -177.3(5) . . . . ?
C35 C40 C39 C38 -58.1(7) . . . . ?
C35 C36 C37 F5 -72.2(7) . . . . ?
C35 C36 C37 F4 171.9(5) . . . . ?
C35 C36 C37 C38 49.3(7) . . . . ?
C54 C53 C47 O10 -128.9(5) . . . . ?
C54 C53 C47 C52 -6.7(7) . . . . ?
C54 C53 C47 C48 112.0(6) . . . . ?
C77 C71 C76 F56 58.0(7) . . . . ?
C77 C71 C76 F57 -61.3(7) . . . . ?
C77 C71 C76 C75 -179.3(5) . . . . ?
C77 C71 C72 F49 56.3(7) . . . . ?
C77 C71 C72 F48 -59.9(8) . . . . ?
C77 C71 C72 C73 178.8(6) . . . . ?
C77 C82 C81 F61 179.9(6) . . . . ?
C77 C82 C81 C80 -1.3(11) . . . . ?
C77 C78 C79 F59 179.2(7) . . . . ?
C77 C78 C79 C80 -1.3(11) . . . . ?
C65 C66 C67 F43 -179.9(5) . . . . ?
C65 C66 C67 C68 -0.3(10) . . . . ?
C65 C70 C69 F45 179.7(5) . . . . ?
C65 C70 C69 C68 0.3(9) . . . . ?
C49 C50 C51 F23 -77.2(6) . . . . ?
C49 C50 C51 F24 167.5(5) . . . . ?
C49 C50 C51 C52 48.4(6) . . . . ?
C49 C48 C47 O10 57.0(6) . . . . ?
C49 C48 C47 C52 -55.3(6) . . . . ?
C49 C48 C47 C53 178.6(5) . . . . ?
C41 C46 C45 F15 178.2(5) . . . . ?
C41 C46 C45 C44 -0.1(9) . . . . ?
C41 C42 C43 F13 -176.0(5) . . . . ?
C41 C42 C43 C44 2.1(9) . . . . ?
C41 C35 C40 F11 -61.4(6) . . . . ?
C41 C35 C40 F10 57.9(6) . . . . ?
C41 C35 C40 C39 177.9(5) . . . . ?
C41 C35 C36 F3 60.7(6) . . . . ?
C41 C35 C36 F2 -56.0(6) . . . . ?
C41 C35 C36 C37 -177.4(5) . . . . ?
C45 C46 C41 C42 -0.4(8) . . . . ?
C45 C46 C41 C35 -174.3(5) . . . . ?
C91 C90 C89 C83 -172.6(5) . . . . ?
C91 C90 C89 C94 0.4(8) . . . . ?
C91 C92 C93 F76 178.4(6) . . . . ?
C91 C92 C93 C94 0.8(10) . . . . ?
C83 C89 C94 F77 -3.1(8) . . . . ?
C83 C89 C94 C93 174.2(6) . . . . ?
C83 C84 C85 F65 72.6(7) . . . . ?
C83 C84 C85 F66 -170.7(5) . . . . ?
C83 C84 C85 C86 -48.8(7) . . . . ?
C83 C88 C87 F70 -64.3(8) . . . . ?
C83 C88 C87 F69 177.8(6) . . . . ?
C83 C88 C87 C86 57.5(7) . . . . ?
C40 C35 C41 C46 170.9(5) . . . . ?
C40 C35 C41 C42 -2.0(8) . . . . ?
C40 C35 C36 F3 -174.1(5) . . . . ?
C40 C35 C36 F2 69.3(6) . . . . ?
C40 C35 C36 C37 -52.2(6) . . . . ?
C89 C90 C91 F74 178.6(5) . . . . ?
C89 C90 C91 C92 -0.6(9) . . . . ?
C89 C83 C84 F63 -58.3(6) . . . . ?
C89 C83 C84 F64 59.0(6) . . . . ?
C89 C83 C84 C85 178.9(5) . . . . ?
C89 C83 C88 F72 -61.1(7) . . . . ?
C89 C83 C88 F71 58.8(6) . . . . ?
C89 C83 C88 C87 -179.1(5) . . . . ?
C89 C94 C93 F76 -178.6(6) . . . . ?
C89 C94 C93 C92 -1.0(10) . . . . ?
C47 C52 C51 F23 65.0(6) . . . . ?
C47 C52 C51 F24 -176.4(4) . . . . ?
C47 C52 C51 C50 -57.9(6) . . . . ?
C47 C53 C54 F27 -4.2(8) . . . . ?
C47 C53 C54 C55 176.1(5) . . . . ?
C47 C48 C49 F19 -70.6(6) . . . . ?
C47 C48 C49 F20 171.7(5) . . . . ?
C47 C48 C49 C50 51.3(7) . . . . ?
C84 C83 C89 C90 -113.5(6) . . . . ?
C84 C83 C89 C94 73.7(6) . . . . ?
C84 C83 C88 F72 60.1(7) . . . . ?
C84 C83 C88 F71 179.9(5) . . . . ?
C84 C83 C88 C87 -58.0(7) . . . . ?
C84 C85 C86 F67 165.6(5) . . . . ?
C84 C85 C86 F68 -77.3(7) . . . . ?
C84 C85 C86 C87 43.5(7) . . . . ?
C57 C58 C53 C54 -2.7(8) . . . . ?
C57 C58 C53 C47 -177.8(5) . . . . ?
C57 C56 C55 F28 178.5(6) . . . . ?
C57 C56 C55 C54 -1.6(9) . . . . ?
C8 Mo2 Mo4 Mo1 -154(5) . . . . ?
C8 Mo2 Mo4 C9 73(5) . . . . ?
C8 Mo2 Mo4 C10 -50(5) . . . . ?
C8 Mo2 Mo4 C11 -16(5) . . . . ?
C8 Mo2 Mo4 Sb2 162(5) . . . . ?
C8 Mo2 Mo4 Mo3 -155(6) . . . . ?
C8 Mo2 Mo4 As7 150(7) . . . . ?
C67 C66 C65 C59 176.1(6) . . . . ?
C67 C66 C65 C70 1.1(8) . . . . ?
C67 C68 C69 F45 -178.8(6) . . . . ?
C67 C68 C69 C70 0.6(9) . . . . ?
C43 C42 C41 C46 -0.6(8) . . . . ?
C43 C42 C41 C35 172.7(5) . . . . ?
C69 C68 C67 F43 179.0(6) . . . . ?
C69 C68 C67 C66 -0.6(10) . . . . ?
C36 C35 C41 C46 -71.0(6) . . . . ?
C36 C35 C41 C42 116.1(6) . . . . ?
C36 C35 C40 F11 177.5(4) . . . . ?
C36 C35 C40 F10 -63.2(6) . . . . ?
C36 C35 C40 C39 56.9(6) . . . . ?
C36 C37 C38 F7 75.2(7) . . . . ?
C36 C37 C38 F6 -167.0(5) . . . . ?
C36 C37 C38 C39 -44.4(8) . . . . ?
C37 C38 C39 F9 -76.4(7) . . . . ?
C37 C38 C39 F8 167.3(6) . . . . ?
C37 C38 C39 C40 47.8(8) . . . . ?
C71 C77 C82 F62 -1.9(9) . . . . ?
C71 C77 C82 C81 177.3(6) . . . . ?
C71 C77 C78 F58 1.6(10) . . . . ?
C71 C77 C78 C79 -175.5(6) . . . . ?
C71 C76 C75 F55 -65.7(7) . . . . ?
C71 C76 C75 F54 176.4(5) . . . . ?
C71 C76 C75 C74 57.5(7) . . . . ?
C71 C72 C73 F50 71.8(8) . . . . ?
C71 C72 C73 F51 -170.4(6) . . . . ?
C71 C72 C73 C74 -50.5(8) . . . . ?
C76 C71 C72 F49 -68.3(7) . . . . ?
C76 C71 C72 F48 175.5(6) . . . . ?
C76 C71 C72 C73 54.3(8) . . . . ?
C106 C105 C104 F90 -178.9(7) . . . . ?
C106 C105 C104 C103 0.6(11) . . . . ?
C9 Mo2 Mo4 Mo1 132.9(5) . . . . ?
C9 Mo2 Mo4 C8 -73(5) . . . . ?
C9 Mo2 Mo4 C10 -122.8(4) . . . . ?
C9 Mo2 Mo4 C11 -88.2(6) . . . . ?
C9 Mo2 Mo4 Sb2 89.6(4) . . . . ?
C9 Mo2 Mo4 Mo3 132.7(7) . . . . ?
C9 Mo2 Mo4 As7 77.0(18) . . . . ?
C3 C7 C6 Mo1 -63.2(5) . . . . ?
C3 C7 C6 C5 -0.9(8) . . . . ?
C3 C4 C5 Mo1 63.7(5) . . . . ?
C3 C4 C5 C6 -0.6(9) . . . . ?
C82 C77 C71 O12 -45.9(8) . . . . ?
C82 C77 C71 C76 -167.3(6) . . . . ?
C82 C77 C71 C72 74.2(7) . . . . ?
C82 C77 C78 F58 177.3(6) . . . . ?
C82 C77 C78 C79 0.2(10) . . . . ?
C82 C81 C80 F60 -178.3(7) . . . . ?
C82 C81 C80 C79 0.1(11) . . . . ?
C95 C100 C99 F85 -66.1(10) . . . . ?
C95 C100 C99 F84 176.9(7) . . . . ?
C95 C100 C99 C98 57.4(9) . . . . ?
C10 Mo2 Mo4 Mo1 -104.3(5) . . . . ?
C10 Mo2 Mo4 C8 50(5) . . . . ?
C10 Mo2 Mo4 C9 122.8(4) . . . . ?
C10 Mo2 Mo4 C11 34.5(5) . . . . ?
C10 Mo2 Mo4 Sb2 -147.6(5) . . . . ?
C10 Mo2 Mo4 Mo3 -104.6(8) . . . . ?
C10 Mo2 Mo4 As7 -160.2(16) . . . . ?
C10 C11 C12 Mo2 64.3(6) . . . . ?
C10 C11 C12 C13 -1.2(10) . . . . ?
C10 C14 C13 Mo2 -60.9(5) . . . . ?
C10 C14 C13 C12 1.3(9) . . . . ?
C78 C77 C71 O12 129.6(7) . . . . ?
C78 C77 C71 C76 8.3(9) . . . . ?
C78 C77 C71 C72 -110.2(8) . . . . ?
C78 C77 C82 F62 -178.1(6) . . . . ?
C78 C77 C82 C81 1.1(10) . . . . ?
C78 C79 C80 F60 179.5(7) . . . . ?
C78 C79 C80 C81 1.1(11) . . . . ?
C88 C83 C89 C90 5.3(8) . . . . ?
C88 C83 C89 C94 -167.5(5) . . . . ?
C88 C83 C84 F63 176.2(5) . . . . ?
C88 C83 C84 F64 -66.6(6) . . . . ?
C88 C83 C84 C85 53.4(6) . . . . ?
C88 C87 C86 F67 -170.7(5) . . . . ?
C88 C87 C86 F68 74.0(7) . . . . ?
C88 C87 C86 C85 -47.4(8) . . . . ?
C7 C3 C4 Mo1 65.8(5) . . . . ?
C7 C3 C4 C5 0.0(8) . . . . ?
C7 C6 C5 Mo1 -61.7(5) . . . . ?
C7 C6 C5 C4 0.9(9) . . . . ?
C102 C103 C104 F90 179.6(8) . . . . ?
C102 C103 C104 C105 0.1(12) . . . . ?
C72 C71 C76 F56 179.3(6) . . . . ?
C72 C71 C76 F57 60.0(8) . . . . ?
C72 C71 C76 C75 -58.0(7) . . . . ?
C105 C106 C101 C95 177.3(7) . . . . ?
C105 C106 C101 C102 -0.1(11) . . . . ?
C75 C74 C73 F50 -79.7(8) . . . . ?
C75 C74 C73 F51 164.6(7) . . . . ?
C75 C74 C73 C72 43.9(8) . . . . ?
C73 C74 C75 F55 78.5(7) . . . . ?
C73 C74 C75 F54 -165.9(6) . . . . ?
C73 C74 C75 C76 -47.0(9) . . . . ?
C101 C106 C105 F91 -178.6(7) . . . . ?
C101 C106 C105 C104 -0.6(11) . . . . ?
C101 C95 C100 F87 59.4(8) . . . . ?
C101 C95 C100 F86 -62.7(10) . . . . ?
C101 C95 C100 C99 -177.7(7) . . . . ?
C101 C95 C96 F78 -59.4(8) . . . . ?
C101 C95 C96 F79 57.3(7) . . . . ?
C101 C95 C96 C97 179.8(7) . . . . ?
C101 C102 C103 F89 179.7(8) . . . . ?
C101 C102 C103 C104 -0.8(14) . . . . ?
C100 C95 C101 C106 -165.8(7) . . . . ?
C100 C95 C101 C102 11.2(11) . . . . ?
C100 C95 C96 F78 175.5(6) . . . . ?
C100 C95 C96 F79 -67.8(7) . . . . ?
C100 C95 C96 C97 54.8(8) . . . . ?
C100 C99 C98 F83 -168.3(7) . . . . ?
C100 C99 C98 F82 72.9(8) . . . . ?
C100 C99 C98 C97 -49.2(10) . . . . ?
C11 Mo2 Mo4 Mo1 -138.8(5) . . . . ?
C11 Mo2 Mo4 C8 16(5) . . . . ?
C11 Mo2 Mo4 C9 88.2(6) . . . . ?
C11 Mo2 Mo4 C10 -34.5(5) . . . . ?
C11 Mo2 Mo4 Sb2 177.9(9) . . . . ?
C11 Mo2 Mo4 Mo3 -139.1(6) . . . . ?
C11 Mo2 Mo4 As7 165.2(13) . . . . ?
C11 C10 C14 Mo2 -64.2(5) . . . . ?
C11 C10 C14 C13 -2.0(9) . . . . ?
C11 C12 C13 Mo2 64.1(6) . . . . ?
C11 C12 C13 C14 0.0(10) . . . . ?
C103 C102 C101 C106 0.8(12) . . . . ?
C103 C102 C101 C95 -176.3(8) . . . . ?
C14 Mo2 Mo4 Mo1 -75.4(12) . . . . ?
C14 Mo2 Mo4 C8 79(5) . . . . ?
C14 Mo2 Mo4 C9 151.7(10) . . . . ?
C14 Mo2 Mo4 C10 28.9(8) . . . . ?
C14 Mo2 Mo4 C11 63.4(9) . . . . ?
C14 Mo2 Mo4 Sb2 -118.7(12) . . . . ?
C14 Mo2 Mo4 Mo3 -75.7(13) . . . . ?
C14 Mo2 Mo4 As7 -131.4(13) . . . . ?
C14 C10 C11 Mo2 66.1(5) . . . . ?
C14 C10 C11 C12 2.0(9) . . . . ?
C14 C10 C11 Mo4 79.1(7) . . . . ?
C26A C27A C28A Mo4A 66.1(15) . . . . ?
C26A C27A C28A C24A 8(3) . . . . ?
C26A C25A C24A Mo4A -67.3(16) . . . . ?
C26A C25A C24A C28A 3(2) . . . . ?
C4 C3 C7 Mo1 -65.3(5) . . . . ?
C4 C3 C7 C6 0.5(8) . . . . ?
C27A C26A C25A Mo4A -60.8(18) . . . . ?
C27A C26A C25A C24A 1(3) . . . . ?
C27A C28A C24A Mo4A 63(2) . . . . ?
C27A C28A C24A C25A -7(2) . . . . ?
C12 Mo2 Mo4 Mo1 -149.1(17) . . . . ?
C12 Mo2 Mo4 C8 5(7) . . . . ?
C12 Mo2 Mo4 C9 78(2) . . . . ?
C12 Mo2 Mo4 C10 -45(2) . . . . ?
C12 Mo2 Mo4 C11 -10.3(16) . . . . ?
C12 Mo2 Mo4 Sb2 168(2) . . . . ?
C12 Mo2 Mo4 Mo3 -149.4(16) . . . . ?
C12 Mo2 Mo4 As7 154.9(10) . . . . ?
C13 Mo2 Mo4 Mo1 -81(4) . . . . ?
C13 Mo2 Mo4 C8 73(7) . . . . ?
C13 Mo2 Mo4 C9 146(3) . . . . ?
C13 Mo2 Mo4 C10 23(3) . . . . ?
C13 Mo2 Mo4 C11 58(3) . . . . ?
C13 Mo2 Mo4 Sb2 -124(4) . . . . ?
C13 Mo2 Mo4 Mo3 -81(4) . . . . ?
C13 Mo2 Mo4 As7 -137(2) . . . . ?
C98 C97 C96 F78 -172.3(6) . . . . ?
C98 C97 C96 F79 73.4(9) . . . . ?
C98 C97 C96 C95 -48.9(9) . . . . ?
C96 C95 C101 C106 74.6(8) . . . . ?
C96 C95 C101 C102 -108.4(9) . . . . ?
C96 C95 C100 F87 179.9(6) . . . . ?
C96 C95 C100 F86 57.8(10) . . . . ?
C96 C95 C100 C99 -57.2(8) . . . . ?
C96 C97 C98 F83 166.8(6) . . . . ?
C96 C97 C98 F82 -78.5(10) . . . . ?
C96 C97 C98 C99 44.4(10) . . . . ?
C25A C26A C27A Mo4A 58.3(18) . . . . ?
C25A C26A C27A C28A -5(3) . . . . ?
C17A C18A C19A Mo3A 60.7(12) . . . . ?
C17A C18A C19A C20A -5.5(18) . . . . ?
C17A C21A C20A Mo3A -61.0(11) . . . . ?
C17A C21A C20A C19A 0.7(17) . . . . ?
C18A C17A C21A Mo3A -66.2(11) . . . . ?
C18A C17A C21A C20A -3.9(17) . . . . ?
C21A C17A C18A Mo3A 66.9(10) . . . . ?
C21A C17A C18A C19A 5.7(17) . . . . ?
C21A C20A C19A Mo3A -62.9(11) . . . . ?
C21A C20A C19A C18A 3.0(18) . . . . ?
C20B C19B C18B C17B 5(2) . . . . ?
C20B C19B C18B Mo3B -66.3(14) . . . . ?
C19B C20B C21B C17B -1(2) . . . . ?
C19B C20B C21B Mo3B 62.6(14) . . . . ?
C19B C18B C17B C21B -6(3) . . . . ?
C19B C18B C17B Mo3B -66.3(14) . . . . ?
C18B C17B C21B C20B 5(3) . . . . ?
C18B C17B C21B Mo3B -57(2) . . . . ?
C21B C20B C19B C18B -2(2) . . . . ?
C21B C20B C19B Mo3B -66.5(15) . . . . ?
Mo3B C20B C19B C18B 64.4(13) . . . . ?
Mo3B C20B C21B C17B -64.0(16) . . . . ?
Mo3B C19B C18B C17B 71.4(17) . . . . ?
Mo3B C18B C17B C21B 59.8(19) . . . . ?
Mo3B C17B C21B C20B 62.2(16) . . . . ?
Mo4B C25B C26B C27B -65.8(16) . . . . ?
Mo4B C25B C24B C28B 60.0(12) . . . . ?
Mo4B C26B C27B C28B -60(2) . . . . ?
Mo4B C27B C28B C24B -69.1(13) . . . . ?
Mo4B C28B C24B C25B -61.0(13) . . . . ?
C25B C26B C27B Mo4B 67.4(16) . . . . ?
C25B C26B C27B C28B 7(3) . . . . ?
C26B C25B C24B Mo4B -61.5(18) . . . . ?
C26B C25B C24B C28B -2(2) . . . . ?
C26B C27B C28B Mo4B 61(2) . . . . ?
C26B C27B C28B C24B -8(3) . . . . ?
C27B C28B C24B Mo4B 66.6(19) . . . . ?
C27B C28B C24B C25B 6(2) . . . . ?
C24B C25B C26B Mo4B 62.7(15) . . . . ?
C24B C25B C26B C27B -3(3) . . . . ?
Mo3C Mo4C C15 O5 -162(2) . . . . ?
As2C Mo4C C15 O5 -100(2) . . . . ?
Sb2C Mo4C C15 O5 -134(2) . . . . ?
Sb2 Mo2 Mo4 Mo1 43.3(7) . . . . ?
Sb2 Mo2 Mo4 C8 -162(5) . . . . ?
Sb2 Mo2 Mo4 C9 -89.6(4) . . . . ?
Sb2 Mo2 Mo4 C10 147.6(5) . . . . ?
Sb2 Mo2 Mo4 C11 -177.9(9) . . . . ?
Sb2 Mo2 Mo4 Mo3 43.0(10) . . . . ?
Sb2 Mo2 Mo4 As7 -13(2) . . . . ?
Mo4 C10 C11 Mo2 -13.0(4) . . . . ?
Mo4 C10 C11 C12 -77.1(7) . . . . ?
Mo4 C10 C14 Mo2 10.2(5) . . . . ?
Mo4 C10 C14 C13 72.4(8) . . . . ?
Mo4 C11 C12 Mo2 -2.3(4) . . . . ?
Mo4 C11 C12 C13 -67.8(7) . . . . ?

loop_
_smtbx_masks_void_nr
_smtbx_masks_void_average_x
_smtbx_masks_void_average_y
_smtbx_masks_void_average_z
_smtbx_masks_void_volume
_smtbx_masks_void_count_electrons
_smtbx_masks_void_content
1 0.000 0.500 1.000 613.2 150.7 '3.6 CH2Cl2'
2 0.133 0.229 0.463 7.2 0.0 ?
3 0.500 0.000 0.500 613.2 150.7 '3.6 CH2Cl2'
4 0.367 0.729 0.037 7.2 0.8 ?
5 0.633 0.271 0.963 7.2 0.0 ?
6 0.867 0.771 0.537 7.2 0.0 ?
